data_4319536
loop_
_publ_author_name
'Shigeki Kuwata'
'Shin-ichiro Kabashima'
'Nobuyuki Sugiyama'
'Youichi Ishii'
'Masanobu Hidai'

_publ_contact_author_address
;
    Department of Chemistry and Biotechnology, Graduate School of Engineering,
The University of Tokyo, Hongo, Bunkyo-ku, Tokyo 113-8656, Japan
;
_publ_contact_author_email ' ishii@chembio.t.u-tokyo.ac.jp '
_publ_contact_author_fax ' +81-3-5841-7265 '
_publ_contact_author_name ' Youichi ISHII'
_publ_contact_author_phone ' +81-3-5841-7264 '
_publ_section_title
;
 Synthesis of TiRu2 Heterobimetallic and TiRuM (M = Rh, Ir, Pd, Pt)
 Heterotrimetallic Sulfido Clusters from a Hydrosulfido-Bridged
 Titanium-Ruthenium Complex
;
_journal_name_full 'Inorganic Chemistry'
_journal_page_first 2034
_journal_page_last 2040
_journal_paper_doi 10.1021/ic0009324
_journal_volume 40
_journal_year 2001
_chemical_formula_moiety 'C23 H32 Cl Ir S2 Ru Ti '
_chemical_formula_sum 'C23 H32 Cl Ir Ru S2 Ti'
_chemical_formula_weight 749.27
_space_group_IT_number 2
_symmetry_cell_setting triclinic
_symmetry_Int_Tables_number 2
_symmetry_space_group_name_Hall '-P 1'
_symmetry_space_group_name_H-M 'P -1'
_audit_creation_date 'Mon Jun  5 14:16:35 2000'
_audit_creation_method 'from TEXRAY.INF file'
_cell_angle_alpha 80.14(1)
_cell_angle_beta 82.71(1)
_cell_angle_gamma 71.55(1)
_cell_formula_units_Z 2
_cell_length_a 7.729(1)
_cell_length_b 11.577(2)
_cell_length_c 14.766(3)
_cell_measurement_reflns_used 25
_cell_measurement_temperature 296.2
_cell_measurement_theta_max 20.0
_cell_measurement_theta_min 19.9
_cell_volume 1231.1(4)
_computing_cell_refinement 'Rigaku/AFC Diffractometer Control'
_computing_data_collection 'Rigaku/AFC Diffractometer Control'
_computing_data_reduction teXsan
_computing_publication_material teXsan
_computing_structure_refinement teXsan
_computing_structure_solution 'DIRDIF92 (PATTY)'
_diffrn_ambient_temperature 296.2
_diffrn_measurement_device_type 'Rigaku AFC7R'
_diffrn_measurement_method \w-2\q
_diffrn_orient_matrix_UB_11 0.01611
_diffrn_orient_matrix_UB_12 0.01388
_diffrn_orient_matrix_UB_13 -0.06887
_diffrn_orient_matrix_UB_21 -0.04594
_diffrn_orient_matrix_UB_22 0.09089
_diffrn_orient_matrix_UB_23 0.00076
_diffrn_orient_matrix_UB_31 0.12784
_diffrn_orient_matrix_UB_32 0.00124
_diffrn_orient_matrix_UB_33 0.00322
_diffrn_radiation_detector 'scintillation counter'
_diffrn_radiation_monochromator graphite
_diffrn_radiation_source 'Rigaku rotating anode'
_diffrn_radiation_type 'Mo K\a'
_diffrn_radiation_wavelength 0.7107
_diffrn_reflns_av_R_equivalents 0.018
_diffrn_reflns_av_sigmaI/netI 0.025
_diffrn_reflns_limit_h_max 10
_diffrn_reflns_limit_h_min 0
_diffrn_reflns_limit_k_max 15
_diffrn_reflns_limit_k_min -14
_diffrn_reflns_limit_l_max 19
_diffrn_reflns_limit_l_min -19
_diffrn_reflns_number 6059
_diffrn_reflns_reduction_process 'Lp corrections applied'
_diffrn_reflns_theta_max 27.50
_diffrn_reflns_theta_min 2.79
_diffrn_standards_decay_% -1.34
_diffrn_standards_interval_count 150
_diffrn_standards_number 3
_exptl_absorpt_coefficient_mu 6.615
_exptl_absorpt_correction_T_max 0.998
_exptl_absorpt_correction_T_min 0.292
_exptl_absorpt_correction_type psi-scan
_exptl_absorpt_process_details '(North, Phillips & Mathews, 1968)'
_exptl_crystal_colour black
_exptl_crystal_density_diffrn 2.021
_exptl_crystal_density_method 'not measured'
_exptl_crystal_description prismatic
_exptl_crystal_F_000 724.00
_exptl_crystal_size_max 0.600
_exptl_crystal_size_mid 0.600
_exptl_crystal_size_min 0.200
_refine_diff_density_max 2.19
_refine_diff_density_min -2.47
_refine_ls_extinction_coef 0.0058(9)
_refine_ls_extinction_method 'Zachariasen(1967) type 2 Gaussian isotropic'
_refine_ls_goodness_of_fit_ref 2.358
_refine_ls_hydrogen_treatment noref
_refine_ls_matrix_type full
_refine_ls_number_constraints 0
_refine_ls_number_parameters 205
_refine_ls_number_reflns 5075
_refine_ls_number_restraints 0
_refine_ls_R_factor_all 0.0380
_refine_ls_R_factor_gt 0.0380
_refine_ls_shift/su_max 0.0250
_refine_ls_shift/su_mean 0.0050
_refine_ls_structure_factor_coef F
_refine_ls_weighting_details 'w = 1/[\s^2^(Fo) + 0.00022|Fo|^2^]'
_refine_ls_weighting_scheme calc
_refine_ls_wR_factor_gt 0.0530
_refine_ls_wR_factor_ref 0.0530
_reflns_number_gt 5075
_reflns_number_total 5640
_reflns_threshold_expression >2.0sigma(I)
_cod_data_source_file ic0009324_3.cif
_cod_data_source_block '[(CpTi)(Cp*Ru){Ir(cod)}(m3-S)2(m2-Cl)](4b)'
_cod_depositor_comments
;
The following automatic conversions were performed:
'_reflns_observed_expression' tag replaced with
'_reflns_threshold_expression' tag as specified in the replacement
file
'cod-tools/trunk/perl-scripts/inputs/replacement_tags.lst'.

'_atom_site_calc_flags'
tag replaced with '_atom_site_calc_flag' tag as specified in the
replacement file
'cod-tools/trunk/perl-scripts/inputs/replacement_tags.lst'.

'_atom_type_scat_imag'
tag replaced with '_atom_type_scat_dispersion_imag' tag as specified
in the replacement file
'cod-tools/trunk/perl-scripts/inputs/replacement_tags.lst'.

Automatic conversion script
Id: cif_correct_tags 3137 2015-03-23 15:08:43Z antanas 
;
_cod_original_sg_symbol_H-M 'P -1 '
_cod_original_formula_sum 'C23 H32 Cl Ir S2 Ru Ti '
_cod_database_code 4319536

loop_
_symmetry_equiv_pos_as_xyz
x,y,z
-x,-y,-z

loop_
_atom_site_label
_atom_site_type_symbol
_atom_site_fract_x
_atom_site_fract_y
_atom_site_fract_z
_atom_site_U_iso_or_equiv
_atom_site_adp_type
_atom_site_occupancy
_atom_site_calc_flag
_atom_site_refinement_flags
_atom_site_disorder_assembly
_atom_site_disorder_group
Ir Ir 0.20559(3) 0.10933(2) 0.22617(2) 0.03467(8) Uani 1.00 d . . .
Ru Ru 0.01792(7) 0.35416(5) 0.28235(4) 0.0361(1) Uani 1.00 d . . .
Ti Ti -0.0720(2) 0.2990(1) 0.12698(8) 0.0378(3) Uani 1.00 d . . .
Cl Cl -0.2242(3) 0.4914(2) 0.1751(2) 0.0569(5) Uani 1.00 d . . .
S(1) S -0.1076(2) 0.1891(2) 0.2691(1) 0.0414(4) Uani 1.00 d . . .
S(2) S 0.2164(2) 0.3005(1) 0.1446(1) 0.0384(4) Uani 1.00 d . . .
C(1) C -0.201(2) 0.3631(10) -0.0146(8) 0.094(4) Uani 1.00 d . . .
C(2) C -0.019(2) 0.292(1) -0.0315(6) 0.089(4) Uani 1.00 d . . .
C(3) C -0.006(1) 0.1768(10) 0.0086(7) 0.073(3) Uani 1.00 d . . .
C(4) C -0.170(2) 0.1712(10) 0.0492(7) 0.079(4) Uani 1.00 d . . .
C(5) C -0.294(1) 0.284(1) 0.0369(7) 0.079(3) Uani 1.00 d . . .
C(6A) C 0.0168(8) 0.5116(5) 0.3431(5) 0.0430 Uiso 0.60 d P . .
C(6B) C 0.119(1) 0.4744(7) 0.3448(7) 0.0469 Uiso 0.40 d P . .
C(7A) C 0.1988(7) 0.4375(5) 0.3342(5) 0.0438 Uiso 0.60 d P . .
C(7B) C 0.2257(10) 0.3534(8) 0.3718(7) 0.0499 Uiso 0.40 d P . .
C(8A) C 0.2107(8) 0.3224(5) 0.3860(5) 0.0515 Uiso 0.60 d P . .
C(8B) C 0.111(1) 0.2906(7) 0.4249(7) 0.0366 Uiso 0.40 d P . .
C(9A) C 0.0360(9) 0.3254(6) 0.4269(5) 0.0627 Uiso 0.60 d P . .
C(9B) C -0.066(1) 0.3728(8) 0.4307(6) 0.0334 Uiso 0.40 d P . .
C(10A) C -0.0838(7) 0.4423(6) 0.4004(5) 0.0498 Uiso 0.60 d P . .
C(10B) C -0.061(1) 0.4863(7) 0.3812(7) 0.0460 Uiso 0.40 d P . .
C(11A) C -0.059(1) 0.6458(6) 0.2978(8) 0.0967 Uiso 0.60 d P . .
C(11B) C 0.188(2) 0.576(1) 0.285(1) 0.1065 Uiso 0.40 d P . .
C(12A) C 0.358(1) 0.4759(8) 0.2774(7) 0.0806 Uiso 0.60 d P . .
C(12B) C 0.432(1) 0.299(1) 0.347(1) 0.0759 Uiso 0.40 d P . .
C(13A) C 0.3852(10) 0.2120(7) 0.3962(8) 0.0888 Uiso 0.60 d P . .
C(13B) C 0.170(2) 0.1550(8) 0.469(1) 0.0990 Uiso 0.40 d P . .
C(14A) C -0.015(1) 0.2187(8) 0.4899(7) 0.1038 Uiso 0.60 d P . .
C(14B) C -0.236(1) 0.343(1) 0.482(1) 0.1012 Uiso 0.40 d P . .
C(15A) C -0.2901(8) 0.4868(9) 0.4292(8) 0.1220 Uiso 0.60 d P . .
C(15B) C -0.225(1) 0.6038(9) 0.369(1) 0.1120 Uiso 0.40 d P . .
C(16) C 0.444(1) 0.0202(7) 0.1432(6) 0.053(2) Uani 1.00 d . . .
C(17) C 0.498(1) 0.0415(7) 0.2258(6) 0.053(2) Uani 1.00 d . . .
C(18) C 0.562(1) -0.0569(10) 0.3039(9) 0.088(4) Uani 1.00 d . . .
C(19) C 0.419(2) -0.1010(9) 0.3607(7) 0.081(3) Uani 1.00 d . . .
C(20) C 0.224(1) -0.0472(7) 0.3277(6) 0.059(2) Uani 1.00 d . . .
C(21) C 0.179(1) -0.0707(7) 0.2443(6) 0.058(2) Uani 1.00 d . . .
C(22) C 0.312(2) -0.1568(9) 0.1824(9) 0.088(4) Uani 1.00 d . . .
C(23) C 0.442(2) -0.1035(10) 0.1240(9) 0.093(4) Uani 1.00 d . . .
H(1) H -0.2484 0.4507 -0.0338 0.1088 Uiso 1.00 calc . . .
H(2) H 0.0751 0.3213 -0.0675 0.1012 Uiso 1.00 calc . . .
H(3) H 0.1004 0.1094 0.0073 0.0894 Uiso 1.00 calc . . .
H(4) H -0.1906 0.0960 0.0820 0.0912 Uiso 1.00 calc . . .
H(5) H -0.4192 0.3068 0.0589 0.0977 Uiso 1.00 calc . . .
H(6) H 0.4042 0.0902 0.0956 0.0639 Uiso 1.00 calc . . .
H(7) H 0.4928 0.1242 0.2319 0.0643 Uiso 1.00 calc . . .
H(8) H 0.6488 -0.1253 0.2799 0.1060 Uiso 1.00 calc . . .
H(9) H 0.6177 -0.0273 0.3449 0.1060 Uiso 1.00 calc . . .
H(10) H 0.4512 -0.1901 0.3590 0.0950 Uiso 1.00 calc . . .
H(11) H 0.4146 -0.0887 0.4216 0.0950 Uiso 1.00 calc . . .
H(12) H 0.1354 0.0049 0.3653 0.0708 Uiso 1.00 calc . . .
H(13) H 0.0590 -0.0319 0.2262 0.0705 Uiso 1.00 calc . . .
H(14) H 0.3829 -0.2267 0.2227 0.1076 Uiso 1.00 calc . . .
H(15) H 0.2475 -0.1830 0.1459 0.1076 Uiso 1.00 calc . . .
H(16) H 0.4155 -0.0956 0.0624 0.1115 Uiso 1.00 calc . . .
H(17) H 0.5632 -0.1581 0.1321 0.1115 Uiso 1.00 calc . . .

loop_
_atom_site_aniso_label
_atom_site_aniso_U_11
_atom_site_aniso_U_22
_atom_site_aniso_U_33
_atom_site_aniso_U_12
_atom_site_aniso_U_13
_atom_site_aniso_U_23
Ir 0.0380(2) 0.0381(1) 0.0295(2) -0.01522(10) -0.00339(10) -0.00115(9)
Ru 0.0350(3) 0.0415(3) 0.0350(3) -0.0129(2) -0.0051(2) -0.0091(2)
Ti 0.0394(6) 0.0457(6) 0.0320(6) -0.0176(5) -0.0069(5) -0.0035(5)
Cl 0.057(1) 0.0500(9) 0.059(1) -0.0038(8) -0.0167(9) -0.0074(8)
S(1) 0.0384(8) 0.0540(9) 0.0364(9) -0.0228(7) 0.0013(7) -0.0043(7)
S(2) 0.0384(8) 0.0429(8) 0.0370(9) -0.0200(6) 0.0001(7) -0.0009(7)
C(1) 0.15(1) 0.076(6) 0.057(6) -0.014(7) -0.069(7) -0.001(5)
C(2) 0.105(8) 0.16(1) 0.033(5) -0.090(8) 0.009(5) -0.020(6)
C(3) 0.084(7) 0.082(6) 0.056(6) -0.014(5) -0.014(5) -0.031(5)
C(4) 0.119(9) 0.089(7) 0.054(6) -0.062(7) -0.021(6) -0.013(5)
C(5) 0.052(5) 0.143(10) 0.053(6) -0.035(6) -0.011(4) -0.030(6)
C(16) 0.049(4) 0.057(4) 0.051(5) -0.009(3) -0.001(3) -0.011(4)
C(17) 0.043(4) 0.053(4) 0.058(5) -0.008(3) -0.004(4) -0.004(4)
C(18) 0.072(6) 0.077(6) 0.096(9) 0.005(5) -0.033(6) 0.008(6)
C(19) 0.096(8) 0.072(6) 0.059(6) -0.006(5) -0.032(6) 0.015(5)
C(20) 0.080(6) 0.042(4) 0.048(5) -0.016(4) -0.002(4) 0.010(3)
C(21) 0.073(5) 0.048(4) 0.057(5) -0.027(4) -0.004(4) -0.001(4)
C(22) 0.111(9) 0.066(6) 0.099(9) -0.040(6) 0.014(7) -0.031(6)
C(23) 0.098(8) 0.074(6) 0.115(10) -0.039(6) 0.042(7) -0.046(6)

loop_
_atom_type_symbol
_atom_type_description
_atom_type_scat_dispersion_real
_atom_type_scat_dispersion_imag
_atom_type_scat_source
C C 0.003 0.002
;International Tables for Crystallography
(1992, Vol. C, Tables 4.2.6.8 and 6.1.1.1)
;
H H 0.000 0.000
;International Tables for Crystallography
(1992, Vol. C, Table 6.1.1.2)
;
Cl Cl 0.148 0.159
;International Tables for Crystallography
(1992, Vol. C, Tables 4.2.6.8 and 6.1.1.1)
;
Ir Ir -1.444 7.990
;International Tables for Crystallography
(1992, Vol. C, Tables 4.2.6.8 and 6.1.1.1)
;
Ru Ru -1.259 0.836
;International Tables for Crystallography
(1992, Vol. C, Tables 4.2.6.8 and 6.1.1.1)
;
S S 0.125 0.123
;International Tables for Crystallography
(1992, Vol. C, Tables 4.2.6.8 and 6.1.1.1)
;
Ti Ti 0.278 0.446
;International Tables for Crystallography
(1992, Vol. C, Tables 4.2.6.8 and 6.1.1.1)
;

loop_
_geom_angle_atom_site_label_1
_geom_angle_atom_site_label_2
_geom_angle_atom_site_label_3
_geom_angle
_geom_angle_site_symmetry_1
_geom_angle_site_symmetry_2
_geom_angle_site_symmetry_3
_geom_angle_publ_flag
Ru Ir Ti 55.36(3) 1_555 1_555 1_555 yes
Ru Ir S(1) 53.46(5) 1_555 1_555 1_555 yes
Ru Ir S(2) 53.11(4) 1_555 1_555 1_555 yes
Ru Ir C(16) 139.3(2) 1_555 1_555 1_555 yes
Ru Ir C(17) 118.2(2) 1_555 1_555 1_555 yes
Ru Ir C(20) 117.8(2) 1_555 1_555 1_555 yes
Ru Ir C(21) 140.6(2) 1_555 1_555 1_555 yes
Ti Ir S(1) 50.81(5) 1_555 1_555 1_555 yes
Ti Ir S(2) 50.54(5) 1_555 1_555 1_555 yes
Ti Ir C(16) 115.4(2) 1_555 1_555 1_555 yes
Ti Ir C(17) 139.4(2) 1_555 1_555 1_555 yes
Ti Ir C(20) 138.3(3) 1_555 1_555 1_555 yes
Ti Ir C(21) 115.8(3) 1_555 1_555 1_555 yes
S(1) Ir S(2) 91.72(6) 1_555 1_555 1_555 yes
S(1) Ir C(16) 156.9(3) 1_555 1_555 1_555 yes
S(1) Ir C(17) 164.0(2) 1_555 1_555 1_555 yes
S(1) Ir C(20) 90.6(2) 1_555 1_555 1_555 yes
S(1) Ir C(21) 90.0(2) 1_555 1_555 1_555 yes
S(2) Ir C(16) 89.3(2) 1_555 1_555 1_555 yes
S(2) Ir C(17) 91.8(2) 1_555 1_555 1_555 yes
S(2) Ir C(20) 164.5(3) 1_555 1_555 1_555 yes
S(2) Ir C(21) 156.4(3) 1_555 1_555 1_555 yes
C(16) Ir C(17) 38.7(3) 1_555 1_555 1_555 yes
C(16) Ir C(20) 94.6(3) 1_555 1_555 1_555 yes
C(16) Ir C(21) 80.2(3) 1_555 1_555 1_555 yes
C(17) Ir C(20) 82.0(3) 1_555 1_555 1_555 yes
C(17) Ir C(21) 92.9(3) 1_555 1_555 1_555 yes
C(20) Ir C(21) 38.9(4) 1_555 1_555 1_555 yes
Ir Ru Ti 60.91(3) 1_555 1_555 1_555 yes
Ir Ru Cl 113.79(5) 1_555 1_555 1_555 yes
Ir Ru S(1) 50.48(4) 1_555 1_555 1_555 yes
Ir Ru S(2) 50.67(4) 1_555 1_555 1_555 yes
Ir Ru C(6A) 151.4(2) 1_555 1_555 1_555 yes
Ir Ru C(7A) 114.2(1) 1_555 1_555 1_555 yes
Ir Ru C(8A) 91.2(1) 1_555 1_555 1_555 yes
Ir Ru C(9A) 104.0(2) 1_555 1_555 1_555 yes
Ir Ru C(10A) 141.7(2) 1_555 1_555 1_555 yes
Ir Ru C(6B) 130.9(2) 1_555 1_555 1_555 yes
Ir Ru C(7B) 96.6(2) 1_555 1_555 1_555 yes
Ir Ru C(8B) 91.8(2) 1_555 1_555 1_555 yes
Ir Ru C(9B) 120.1(2) 1_555 1_555 1_555 yes
Ir Ru C(10B) 153.3(2) 1_555 1_555 1_555 yes
Ti Ru Cl 52.90(6) 1_555 1_555 1_555 yes
Ti Ru S(1) 52.51(5) 1_555 1_555 1_555 yes
Ti Ru S(2) 52.37(5) 1_555 1_555 1_555 yes
Ti Ru C(6A) 140.3(2) 1_555 1_555 1_555 yes
Ti Ru C(7A) 143.2(2) 1_555 1_555 1_555 yes
Ti Ru C(8A) 150.3(2) 1_555 1_555 1_555 yes
Ti Ru C(9A) 152.0(2) 1_555 1_555 1_555 yes
Ti Ru C(10A) 145.1(2) 1_555 1_555 1_555 yes
Ti Ru C(6B) 147.7(2) 1_555 1_555 1_555 yes
Ti Ru C(7B) 150.4(2) 1_555 1_555 1_555 yes
Ti Ru C(8B) 148.7(2) 1_555 1_555 1_555 yes
Ti Ru C(9B) 145.1(2) 1_555 1_555 1_555 yes
Ti Ru C(10B) 144.5(2) 1_555 1_555 1_555 yes
Cl Ru S(1) 85.97(7) 1_555 1_555 1_555 yes
Cl Ru S(2) 87.30(6) 1_555 1_555 1_555 yes
Cl Ru C(6A) 90.6(2) 1_555 1_555 1_555 yes
Cl Ru C(7A) 118.4(2) 1_555 1_555 1_555 yes
Cl Ru C(8A) 153.4(2) 1_555 1_555 1_555 yes
Cl Ru C(9A) 134.0(2) 1_555 1_555 1_555 yes
Cl Ru C(10A) 97.7(2) 1_555 1_555 1_555 yes
Cl Ru C(6B) 107.3(2) 1_555 1_555 1_555 yes
Cl Ru C(7B) 144.3(2) 1_555 1_555 1_555 yes
Cl Ru C(8B) 149.4(2) 1_555 1_555 1_555 yes
Cl Ru C(9B) 112.9(2) 1_555 1_555 1_555 yes
Cl Ru C(10B) 92.0(2) 1_555 1_555 1_555 yes
S(1) Ru S(2) 87.50(6) 1_555 1_555 1_555 yes
S(1) Ru C(6A) 152.0(2) 1_555 1_555 1_555 yes
S(1) Ru C(7A) 155.6(1) 1_555 1_555 1_555 yes
S(1) Ru C(8A) 118.6(2) 1_555 1_555 1_555 yes
S(1) Ru C(9A) 99.5(2) 1_555 1_555 1_555 yes
S(1) Ru C(10A) 114.8(2) 1_555 1_555 1_555 yes
S(1) Ru C(6B) 159.8(2) 1_555 1_555 1_555 yes
S(1) Ru C(7B) 129.2(2) 1_555 1_555 1_555 yes
S(1) Ru C(8B) 99.0(2) 1_555 1_555 1_555 yes
S(1) Ru C(9B) 99.1(3) 1_555 1_555 1_555 yes
S(1) Ru C(10B) 129.6(2) 1_555 1_555 1_555 yes
S(2) Ru C(6A) 120.1(2) 1_555 1_555 1_555 yes
S(2) Ru C(7A) 94.8(2) 1_555 1_555 1_555 yes
S(2) Ru C(8A) 103.0(2) 1_555 1_555 1_555 yes
S(2) Ru C(9A) 138.2(2) 1_555 1_555 1_555 yes
S(2) Ru C(10A) 157.3(2) 1_555 1_555 1_555 yes
S(2) Ru C(6B) 107.9(2) 1_555 1_555 1_555 yes
S(2) Ru C(7B) 98.9(2) 1_555 1_555 1_555 yes
S(2) Ru C(8B) 122.9(2) 1_555 1_555 1_555 yes
S(2) Ru C(9B) 159.0(2) 1_555 1_555 1_555 yes
S(2) Ru C(10B) 142.8(2) 1_555 1_555 1_555 yes
C(6A) Ru C(7A) 37.4(2) 1_555 1_555 1_555 yes
C(6A) Ru C(8A) 63.0(2) 1_555 1_555 1_555 yes
C(6A) Ru C(9A) 63.9(2) 1_555 1_555 1_555 yes
C(6A) Ru C(10A) 38.2(3) 1_555 1_555 1_555 yes
C(6A) Ru C(6B) 20.6(3) 1_555 1_555 1_555 yes
C(6A) Ru C(7B) 55.8(3) 1_555 1_555 1_555 yes
C(6A) Ru C(8B) 70.9(3) 1_555 1_555 1_555 yes
C(6A) Ru C(9B) 57.0(3) 1_555 1_555 1_555 yes
C(6A) Ru C(10B) 22.7(3) 1_555 1_555 1_555 yes
C(7A) Ru C(8A) 37.3(2) 1_555 1_555 1_555 yes
C(7A) Ru C(9A) 63.2(3) 1_555 1_555 1_555 yes
C(7A) Ru C(10A) 63.3(2) 1_555 1_555 1_555 yes
C(7A) Ru C(6B) 17.0(3) 1_555 1_555 1_555 yes
C(7A) Ru C(7B) 26.4(3) 1_555 1_555 1_555 yes
C(7A) Ru C(8B) 59.5(3) 1_555 1_555 1_555 yes
C(7A) Ru C(9B) 71.1(3) 1_555 1_555 1_555 yes
C(7A) Ru C(10B) 53.4(3) 1_555 1_555 1_555 yes
C(8A) Ru C(9A) 38.0(2) 1_555 1_555 1_555 yes
C(8A) Ru C(10A) 63.8(2) 1_555 1_555 1_555 yes
C(8A) Ru C(6B) 46.3(3) 1_555 1_555 1_555 yes
C(8A) Ru C(7B) 11.1(3) 1_555 1_555 1_555 yes
C(8A) Ru C(8B) 26.8(3) 1_555 1_555 1_555 yes
C(8A) Ru C(9B) 56.3(3) 1_555 1_555 1_555 yes
C(8A) Ru C(10B) 64.9(3) 1_555 1_555 1_555 yes
C(9A) Ru C(10A) 38.7(2) 1_555 1_555 1_555 yes
C(9A) Ru C(6B) 60.3(3) 1_555 1_555 1_555 yes
C(9A) Ru C(7B) 45.7(3) 1_555 1_555 1_555 yes
C(9A) Ru C(8B) 15.4(2) 1_555 1_555 1_555 yes
C(9A) Ru C(9B) 21.1(2) 1_555 1_555 1_555 yes
C(9A) Ru C(10B) 49.9(3) 1_555 1_555 1_555 yes
C(10A) Ru C(6B) 49.5(3) 1_555 1_555 1_555 yes
C(10A) Ru C(7B) 64.5(3) 1_555 1_555 1_555 yes
C(10A) Ru C(8B) 52.7(2) 1_555 1_555 1_555 yes
C(10A) Ru C(9B) 21.8(3) 1_555 1_555 1_555 yes
C(10A) Ru C(10B) 16.1(3) 1_555 1_555 1_555 yes
C(6B) Ru C(7B) 37.3(3) 1_555 1_555 1_555 yes
C(6B) Ru C(8B) 61.8(3) 1_555 1_555 1_555 yes
C(6B) Ru C(9B) 61.9(4) 1_555 1_555 1_555 yes
C(6B) Ru C(10B) 37.5(3) 1_555 1_555 1_555 yes
C(7B) Ru C(8B) 36.7(3) 1_555 1_555 1_555 yes
C(7B) Ru C(9B) 61.4(3) 1_555 1_555 1_555 yes
C(7B) Ru C(10B) 62.1(3) 1_555 1_555 1_555 yes
C(8B) Ru C(9B) 36.5(3) 1_555 1_555 1_555 yes
C(8B) Ru C(10B) 61.5(3) 1_555 1_555 1_555 yes
C(9B) Ru C(10B) 36.9(3) 1_555 1_555 1_555 yes
Ir Ti Ru 63.73(3) 1_555 1_555 1_555 yes
Ir Ti Cl 123.96(8) 1_555 1_555 1_555 yes
Ir Ti S(1) 52.52(4) 1_555 1_555 1_555 yes
Ir Ti S(2) 52.71(5) 1_555 1_555 1_555 yes
Ir Ti C(1) 143.7(3) 1_555 1_555 1_555 yes
Ir Ti C(2) 111.1(3) 1_555 1_555 1_555 yes
Ir Ti C(3) 87.9(2) 1_555 1_555 1_555 yes
Ir Ti C(4) 97.8(2) 1_555 1_555 1_555 yes
Ir Ti C(5) 130.4(3) 1_555 1_555 1_555 yes
Ru Ti Cl 60.24(6) 1_555 1_555 1_555 yes
Ru Ti S(1) 57.80(6) 1_555 1_555 1_555 yes
Ru Ti S(2) 57.55(6) 1_555 1_555 1_555 yes
Ru Ti C(1) 149.8(3) 1_555 1_555 1_555 yes
Ru Ti C(2) 149.3(4) 1_555 1_555 1_555 yes
Ru Ti C(3) 150.5(3) 1_555 1_555 1_555 yes
Ru Ti C(4) 151.2(2) 1_555 1_555 1_555 yes
Ru Ti C(5) 150.4(2) 1_555 1_555 1_555 yes
Cl Ti S(1) 94.60(8) 1_555 1_555 1_555 yes
Cl Ti S(2) 96.09(9) 1_555 1_555 1_555 yes
Cl Ti C(1) 91.3(3) 1_555 1_555 1_555 yes
Cl Ti C(2) 117.3(3) 1_555 1_555 1_555 yes
Cl Ti C(3) 147.5(2) 1_555 1_555 1_555 yes
Cl Ti C(4) 132.0(3) 1_555 1_555 1_555 yes
Cl Ti C(5) 99.7(3) 1_555 1_555 1_555 yes
S(1) Ti S(2) 94.98(8) 1_555 1_555 1_555 yes
S(1) Ti C(1) 141.6(4) 1_555 1_555 1_555 yes
S(1) Ti C(2) 145.5(4) 1_555 1_555 1_555 yes
S(1) Ti C(3) 112.2(3) 1_555 1_555 1_555 yes
S(1) Ti C(4) 93.5(3) 1_555 1_555 1_555 yes
S(1) Ti C(5) 107.0(3) 1_555 1_555 1_555 yes
S(2) Ti C(1) 122.1(4) 1_555 1_555 1_555 yes
S(2) Ti C(2) 94.3(4) 1_555 1_555 1_555 yes
S(2) Ti C(3) 99.5(3) 1_555 1_555 1_555 yes
S(2) Ti C(4) 130.1(3) 1_555 1_555 1_555 yes
S(2) Ti C(5) 151.6(2) 1_555 1_555 1_555 yes
C(1) Ti C(2) 34.9(4) 1_555 1_555 1_555 yes
C(1) Ti C(3) 56.3(4) 1_555 1_555 1_555 yes
C(1) Ti C(4) 56.1(4) 1_555 1_555 1_555 yes
C(1) Ti C(5) 34.7(5) 1_555 1_555 1_555 yes
C(2) Ti C(3) 33.5(5) 1_555 1_555 1_555 yes
C(2) Ti C(4) 56.0(5) 1_555 1_555 1_555 yes
C(2) Ti C(5) 57.5(4) 1_555 1_555 1_555 yes
C(3) Ti C(4) 33.2(4) 1_555 1_555 1_555 yes
C(3) Ti C(5) 55.9(4) 1_555 1_555 1_555 yes
C(4) Ti C(5) 33.3(4) 1_555 1_555 1_555 yes
Ru Cl Ti 66.86(5) 1_555 1_555 1_555 yes
Ir S(1) Ru 76.06(6) 1_555 1_555 1_555 yes
Ir S(1) Ti 76.67(6) 1_555 1_555 1_555 yes
Ru S(1) Ti 69.69(7) 1_555 1_555 1_555 yes
Ir S(2) Ru 76.21(5) 1_555 1_555 1_555 yes
Ir S(2) Ti 76.75(6) 1_555 1_555 1_555 yes
Ru S(2) Ti 70.07(6) 1_555 1_555 1_555 yes
Ti C(1) C(2) 72.6(7) 1_555 1_555 1_555 yes
Ti C(1) C(5) 73.8(6) 1_555 1_555 1_555 yes
Ti C(1) H(1) 117(1) 1_555 1_555 1_555 no
C(2) C(1) C(5) 107.3(10) 1_555 1_555 1_555 yes
C(2) C(1) H(1) 124(1) 1_555 1_555 1_555 no
C(5) C(1) H(1) 127(1) 1_555 1_555 1_555 no
Ti C(2) C(1) 72.5(6) 1_555 1_555 1_555 yes
Ti C(2) C(3) 73.5(6) 1_555 1_555 1_555 yes
Ti C(2) H(2) 121(1) 1_555 1_555 1_555 no
C(1) C(2) C(3) 106(1) 1_555 1_555 1_555 yes
C(1) C(2) H(2) 125(1) 1_555 1_555 1_555 no
C(3) C(2) H(2) 127(1) 1_555 1_555 1_555 no
Ti C(3) C(2) 73.0(7) 1_555 1_555 1_555 yes
Ti C(3) C(4) 74.3(7) 1_555 1_555 1_555 yes
Ti C(3) H(3) 120.6(9) 1_555 1_555 1_555 no
C(2) C(3) C(4) 109.9(9) 1_555 1_555 1_555 yes
C(2) C(3) H(3) 125(1) 1_555 1_555 1_555 no
C(4) C(3) H(3) 124(1) 1_555 1_555 1_555 no
Ti C(4) C(3) 72.5(8) 1_555 1_555 1_555 yes
Ti C(4) C(5) 73.3(8) 1_555 1_555 1_555 yes
Ti C(4) H(4) 120.4(8) 1_555 1_555 1_555 no
C(3) C(4) C(5) 109(1) 1_555 1_555 1_555 yes
C(3) C(4) H(4) 123(1) 1_555 1_555 1_555 no
C(5) C(4) H(4) 127(1) 1_555 1_555 1_555 no
Ti C(5) C(1) 71.5(8) 1_555 1_555 1_555 yes
Ti C(5) C(4) 73.4(7) 1_555 1_555 1_555 yes
Ti C(5) H(5) 119.9(9) 1_555 1_555 1_555 no
C(1) C(5) C(4) 106.5(10) 1_555 1_555 1_555 yes
C(1) C(5) H(5) 126(1) 1_555 1_555 1_555 no
C(4) C(5) H(5) 127(1) 1_555 1_555 1_555 no
Ir C(16) C(17) 70.7(4) 1_555 1_555 1_555 yes
Ir C(16) C(23) 112.7(6) 1_555 1_555 1_555 yes
Ir C(16) H(6) 86.5(4) 1_555 1_555 1_555 no
C(17) C(16) C(23) 124.8(8) 1_555 1_555 1_555 yes
C(17) C(16) H(6) 117.8(8) 1_555 1_555 1_555 no
C(23) C(16) H(6) 117.4(9) 1_555 1_555 1_555 no
Ir C(17) C(16) 70.6(4) 1_555 1_555 1_555 yes
Ir C(17) C(18) 113.0(6) 1_555 1_555 1_555 yes
Ir C(17) H(7) 86.1(4) 1_555 1_555 1_555 no
C(16) C(17) C(18) 123.5(8) 1_555 1_555 1_555 yes
C(16) C(17) H(7) 118.5(7) 1_555 1_555 1_555 no
C(18) C(17) H(7) 118.0(10) 1_555 1_555 1_555 no
C(17) C(18) C(19) 115.5(9) 1_555 1_555 1_555 yes
C(17) C(18) H(8) 108(1) 1_555 1_555 1_555 no
C(17) C(18) H(9) 109(1) 1_555 1_555 1_555 no
C(19) C(18) H(8) 107(1) 1_555 1_555 1_555 no
C(19) C(18) H(9) 105(1) 1_555 1_555 1_555 no
H(8) C(18) H(9) 109(1) 1_555 1_555 1_555 no
C(18) C(19) C(20) 116.4(8) 1_555 1_555 1_555 yes
C(18) C(19) H(10) 107.3(9) 1_555 1_555 1_555 no
C(18) C(19) H(11) 110(1) 1_555 1_555 1_555 no
C(20) C(19) H(10) 105(1) 1_555 1_555 1_555 no
C(20) C(19) H(11) 108.7(9) 1_555 1_555 1_555 no
H(10) C(19) H(11) 108.2(9) 1_555 1_555 1_555 no
Ir C(20) C(19) 110.8(7) 1_555 1_555 1_555 yes
Ir C(20) C(21) 70.7(5) 1_555 1_555 1_555 yes
Ir C(20) H(12) 87.8(5) 1_555 1_555 1_555 no
C(19) C(20) C(21) 122.3(7) 1_555 1_555 1_555 yes
C(19) C(20) H(12) 116.8(9) 1_555 1_555 1_555 no
C(21) C(20) H(12) 120.8(9) 1_555 1_555 1_555 no
Ir C(21) C(20) 70.4(5) 1_555 1_555 1_555 yes
Ir C(21) C(22) 114.6(7) 1_555 1_555 1_555 yes
Ir C(21) H(13) 85.9(5) 1_555 1_555 1_555 no
C(20) C(21) C(22) 123.6(9) 1_555 1_555 1_555 yes
C(20) C(21) H(13) 118.4(8) 1_555 1_555 1_555 no
C(22) C(21) H(13) 118.0(10) 1_555 1_555 1_555 no
C(21) C(22) C(23) 114.4(10) 1_555 1_555 1_555 yes
C(21) C(22) H(14) 106(1) 1_555 1_555 1_555 no
C(21) C(22) H(15) 109(1) 1_555 1_555 1_555 no
C(23) C(22) H(14) 107(1) 1_555 1_555 1_555 no
C(23) C(22) H(15) 109(1) 1_555 1_555 1_555 no
H(14) C(22) H(15) 109(1) 1_555 1_555 1_555 no
C(16) C(23) C(22) 116.0(10) 1_555 1_555 1_555 yes
C(16) C(23) H(16) 108.4(9) 1_555 1_555 1_555 no
C(16) C(23) H(17) 106(1) 1_555 1_555 1_555 no
C(22) C(23) H(16) 108(1) 1_555 1_555 1_555 no
C(22) C(23) H(17) 108.7(10) 1_555 1_555 1_555 no
H(16) C(23) H(17) 109(1) 1_555 1_555 1_555 no
Ru C(6A) C(7A) 72.9(4) 1_555 1_555 1_555 yes
Ru C(6A) C(10A) 68.8(4) 1_555 1_555 1_555 yes
Ru C(6A) C(11A) 123.9(6) 1_555 1_555 1_555 yes
Ru C(6A) C(6B) 80.4(9) 1_555 1_555 1_555 yes
Ru C(6A) C(10B) 80.4(8) 1_555 1_555 1_555 yes
Ru C(6A) C(11B) 110.6(6) 1_555 1_555 1_555 yes
C(7A) C(6A) C(10A) 108.0(5) 1_555 1_555 1_555 yes
C(7A) C(6A) C(11A) 126.0(6) 1_555 1_555 1_555 yes
C(7A) C(6A) C(6B) 8.7(9) 1_555 1_555 1_555 yes
C(7A) C(6A) C(10B) 120.1(7) 1_555 1_555 1_555 yes
C(7A) C(6A) C(11B) 60.1(5) 1_555 1_555 1_555 yes
C(10A) C(6A) C(11A) 126.0(6) 1_555 1_555 1_555 yes
C(10A) C(6A) C(6B) 107.6(9) 1_555 1_555 1_555 yes
C(10A) C(6A) C(10B) 13.9(6) 1_555 1_555 1_555 yes
C(10A) C(6A) C(11B) 166.4(6) 1_555 1_555 1_555 yes
C(11A) C(6A) C(6B) 125.7(10) 1_555 1_555 1_555 yes
C(11A) C(6A) C(10B) 113.5(7) 1_555 1_555 1_555 yes
C(11A) C(6A) C(11B) 66.2(6) 1_555 1_555 1_555 yes
C(6B) C(6A) C(10B) 118(1) 1_555 1_555 1_555 yes
C(6B) C(6A) C(11B) 59.6(9) 1_555 1_555 1_555 yes
C(10B) C(6A) C(11B) 167(1) 1_555 1_555 1_555 yes
Ru C(7A) C(6A) 69.7(4) 1_555 1_555 1_555 yes
Ru C(7A) C(8A) 70.3(4) 1_555 1_555 1_555 yes
Ru C(7A) C(12A) 125.5(6) 1_555 1_555 1_555 yes
Ru C(7A) C(6B) 78(1) 1_555 1_555 1_555 yes
Ru C(7A) C(7B) 76.8(7) 1_555 1_555 1_555 yes
Ru C(7A) C(11B) 115.2(7) 1_555 1_555 1_555 yes
C(6A) C(7A) C(8A) 108.0(5) 1_555 1_555 1_555 yes
C(6A) C(7A) C(12A) 126.0(6) 1_555 1_555 1_555 yes
C(6A) C(7A) C(6B) 10(1) 1_555 1_555 1_555 yes
C(6A) C(7A) C(7B) 115.2(7) 1_555 1_555 1_555 yes
C(6A) C(7A) C(11B) 71.6(6) 1_555 1_555 1_555 yes
C(8A) C(7A) C(12A) 126.0(5) 1_555 1_555 1_555 yes
C(8A) C(7A) C(6B) 107(1) 1_555 1_555 1_555 yes
C(8A) C(7A) C(7B) 7.9(5) 1_555 1_555 1_555 yes
C(8A) C(7A) C(11B) 173.2(9) 1_555 1_555 1_555 yes
C(12A) C(7A) C(6B) 125(1) 1_555 1_555 1_555 yes
C(12A) C(7A) C(7B) 118.7(7) 1_555 1_555 1_555 yes
C(12A) C(7A) C(11B) 54.8(6) 1_555 1_555 1_555 yes
C(6B) C(7A) C(7B) 113(1) 1_555 1_555 1_555 yes
C(6B) C(7A) C(11B) 70(1) 1_555 1_555 1_555 yes
C(7B) C(7A) C(11B) 167(1) 1_555 1_555 1_555 yes
Ru C(8A) C(7A) 72.4(4) 1_555 1_555 1_555 yes
Ru C(8A) C(9A) 68.7(4) 1_555 1_555 1_555 yes
Ru C(8A) C(13A) 124.5(6) 1_555 1_555 1_555 yes
Ru C(8A) C(6B) 66.7(4) 1_555 1_555 1_555 yes
Ru C(8A) C(7B) 88(1) 1_555 1_555 1_555 yes
Ru C(8A) C(8B) 80.1(7) 1_555 1_555 1_555 yes
Ru C(8A) C(12B) 116.6(7) 1_555 1_555 1_555 yes
C(7A) C(8A) C(9A) 108.0(5) 1_555 1_555 1_555 yes
C(7A) C(8A) C(13A) 126.0(6) 1_555 1_555 1_555 yes
C(7A) C(8A) C(6B) 21.1(4) 1_555 1_555 1_555 yes
C(7A) C(8A) C(7B) 19(1) 1_555 1_555 1_555 yes
C(7A) C(8A) C(8B) 130.2(6) 1_555 1_555 1_555 yes
C(7A) C(8A) C(12B) 80.4(6) 1_555 1_555 1_555 yes
C(9A) C(8A) C(13A) 126.0(6) 1_555 1_555 1_555 yes
C(9A) C(8A) C(6B) 87.2(5) 1_555 1_555 1_555 yes
C(9A) C(8A) C(7B) 125(1) 1_555 1_555 1_555 yes
C(9A) C(8A) C(8B) 22.2(5) 1_555 1_555 1_555 yes
C(9A) C(8A) C(12B) 171.4(7) 1_555 1_555 1_555 yes
C(13A) C(8A) C(6B) 146.6(6) 1_555 1_555 1_555 yes
C(13A) C(8A) C(7B) 108(1) 1_555 1_555 1_555 yes
C(13A) C(8A) C(8B) 103.8(6) 1_555 1_555 1_555 yes
C(13A) C(8A) C(12B) 45.6(6) 1_555 1_555 1_555 yes
C(6B) C(8A) C(7B) 38(1) 1_555 1_555 1_555 yes
C(6B) C(8A) C(8B) 109.4(6) 1_555 1_555 1_555 yes
C(6B) C(8A) C(12B) 101.0(6) 1_555 1_555 1_555 yes
C(7B) C(8A) C(8B) 146(1) 1_555 1_555 1_555 yes
C(7B) C(8A) C(12B) 62(1) 1_555 1_555 1_555 yes
C(8B) C(8A) C(12B) 149.4(7) 1_555 1_555 1_555 yes
Ru C(9A) C(8A) 73.2(4) 1_555 1_555 1_555 yes
Ru C(9A) C(10A) 70.3(4) 1_555 1_555 1_555 yes
Ru C(9A) C(14A) 122.1(6) 1_555 1_555 1_555 yes
Ru C(9A) C(7B) 69.8(4) 1_555 1_555 1_555 yes
Ru C(9A) C(8B) 93(1) 1_555 1_555 1_555 yes
Ru C(9A) C(9B) 87.3(9) 1_555 1_555 1_555 yes
Ru C(9A) C(10B) 67.1(4) 1_555 1_555 1_555 yes
C(8A) C(9A) C(10A) 108.0(5) 1_555 1_555 1_555 yes
C(8A) C(9A) C(14A) 126.0(6) 1_555 1_555 1_555 yes
C(8A) C(9A) C(7B) 11.9(3) 1_555 1_555 1_555 yes
C(8A) C(9A) C(8B) 40.6(10) 1_555 1_555 1_555 yes
C(8A) C(9A) C(9B) 139.6(10) 1_555 1_555 1_555 yes
C(8A) C(9A) C(10B) 92.5(5) 1_555 1_555 1_555 yes
C(10A) C(9A) C(14A) 126.0(6) 1_555 1_555 1_555 yes
C(10A) C(9A) C(7B) 96.2(5) 1_555 1_555 1_555 yes
C(10A) C(9A) C(8B) 148(1) 1_555 1_555 1_555 yes
C(10A) C(9A) C(9B) 31.7(7) 1_555 1_555 1_555 yes
C(10A) C(9A) C(10B) 15.8(4) 1_555 1_555 1_555 yes
C(14A) C(9A) C(7B) 137.7(6) 1_555 1_555 1_555 yes
C(14A) C(9A) C(8B) 85(1) 1_555 1_555 1_555 yes
C(14A) C(9A) C(9B) 94.4(9) 1_555 1_555 1_555 yes
C(14A) C(9A) C(10B) 141.4(6) 1_555 1_555 1_555 yes
C(7B) C(9A) C(8B) 52(1) 1_555 1_555 1_555 yes
C(7B) C(9A) C(9B) 127.7(9) 1_555 1_555 1_555 yes
C(7B) C(9A) C(10B) 80.6(5) 1_555 1_555 1_555 yes
C(8B) C(9A) C(9B) 178(1) 1_555 1_555 1_555 yes
C(8B) C(9A) C(10B) 133(1) 1_555 1_555 1_555 yes
C(9B) C(9A) C(10B) 47.1(8) 1_555 1_555 1_555 yes
Ru C(10A) C(6A) 72.9(4) 1_555 1_555 1_555 yes
Ru C(10A) C(9A) 71.0(4) 1_555 1_555 1_555 yes
Ru C(10A) C(15A) 121.8(6) 1_555 1_555 1_555 yes
Ru C(10A) C(6B) 67.0(4) 1_555 1_555 1_555 yes
Ru C(10A) C(9B) 87.4(8) 1_555 1_555 1_555 yes
Ru C(10A) C(10B) 89(1) 1_555 1_555 1_555 yes
C(6A) C(10A) C(9A) 108.0(5) 1_555 1_555 1_555 yes
C(6A) C(10A) C(15A) 126.0(6) 1_555 1_555 1_555 yes
C(6A) C(10A) C(6B) 24.3(3) 1_555 1_555 1_555 yes
C(6A) C(10A) C(9B) 138.6(8) 1_555 1_555 1_555 yes
C(6A) C(10A) C(10B) 19.8(9) 1_555 1_555 1_555 yes
C(9A) C(10A) C(15A) 126.0(7) 1_555 1_555 1_555 yes
C(9A) C(10A) C(6B) 84.0(4) 1_555 1_555 1_555 yes
C(9A) C(10A) C(9B) 30.6(6) 1_555 1_555 1_555 yes
C(9A) C(10A) C(10B) 125.1(10) 1_555 1_555 1_555 yes
C(15A) C(10A) C(6B) 149.8(6) 1_555 1_555 1_555 yes
C(15A) C(10A) C(9B) 95.4(8) 1_555 1_555 1_555 yes
C(15A) C(10A) C(10B) 108.1(10) 1_555 1_555 1_555 yes
C(6B) C(10A) C(9B) 114.4(7) 1_555 1_555 1_555 yes
C(6B) C(10A) C(10B) 41.7(8) 1_555 1_555 1_555 yes
C(9B) C(10A) C(10B) 154(1) 1_555 1_555 1_555 yes
C(6A) C(11A) C(11B) 63.2(5) 1_555 1_555 1_555 yes
C(6A) C(11A) C(15B) 70.3(5) 1_555 1_555 1_555 yes
C(11B) C(11A) C(15B) 132.1(7) 1_555 1_555 1_555 yes
C(8A) C(13A) C(7B) 13.6(4) 1_555 1_555 1_555 yes
C(8A) C(13A) C(12B) 73.3(6) 1_555 1_555 1_555 yes
C(7B) C(13A) C(12B) 59.9(5) 1_555 1_555 1_555 yes
C(7A) C(12A) C(11B) 65.6(7) 1_555 1_555 1_555 yes
C(9A) C(14A) C(8B) 21.7(4) 1_555 1_555 1_555 yes
C(9A) C(14A) C(9B) 26.6(4) 1_555 1_555 1_555 yes
C(9A) C(14A) C(13B) 82.6(7) 1_555 1_555 1_555 yes
C(8B) C(14A) C(9B) 48.3(4) 1_555 1_555 1_555 yes
C(8B) C(14A) C(13B) 61.0(6) 1_555 1_555 1_555 yes
C(9B) C(14A) C(13B) 109.2(8) 1_555 1_555 1_555 yes
C(10A) C(15A) C(9B) 27.0(4) 1_555 1_555 1_555 yes
C(10A) C(15A) C(10B) 18.4(4) 1_555 1_555 1_555 yes
C(10A) C(15A) C(14B) 79.4(6) 1_555 1_555 1_555 yes
C(10A) C(15A) C(15B) 70.5(5) 1_555 1_555 1_555 yes
C(9B) C(15A) C(10B) 45.3(4) 1_555 1_555 1_555 yes
C(9B) C(15A) C(14B) 52.4(5) 1_555 1_555 1_555 yes
C(9B) C(15A) C(15B) 97.4(6) 1_555 1_555 1_555 yes
C(10B) C(15A) C(14B) 97.6(5) 1_555 1_555 1_555 yes
C(10B) C(15A) C(15B) 52.1(5) 1_555 1_555 1_555 yes
C(14B) C(15A) C(15B) 149.6(6) 1_555 1_555 1_555 yes
Ru C(6B) C(6A) 79.1(10) 1_555 1_555 1_555 yes
Ru C(6B) C(7A) 84(1) 1_555 1_555 1_555 yes
Ru C(6B) C(8A) 67.0(4) 1_555 1_555 1_555 yes
Ru C(6B) C(10A) 63.5(4) 1_555 1_555 1_555 yes
Ru C(6B) C(7B) 72.6(6) 1_555 1_555 1_555 yes
Ru C(6B) C(10B) 72.0(6) 1_555 1_555 1_555 yes
Ru C(6B) C(11B) 121.2(9) 1_555 1_555 1_555 yes
C(6A) C(6B) C(7A) 160(1) 1_555 1_555 1_555 yes
C(6A) C(6B) C(8A) 127(1) 1_555 1_555 1_555 yes
C(6A) C(6B) C(10A) 48.1(7) 1_555 1_555 1_555 yes
C(6A) C(6B) C(7B) 138(1) 1_555 1_555 1_555 yes
C(6A) C(6B) C(10B) 32.5(7) 1_555 1_555 1_555 yes
C(6A) C(6B) C(11B) 94.7(9) 1_555 1_555 1_555 yes
C(7A) C(6B) C(8A) 51.4(8) 1_555 1_555 1_555 yes
C(7A) C(6B) C(10A) 130(1) 1_555 1_555 1_555 yes
C(7A) C(6B) C(7B) 41.2(8) 1_555 1_555 1_555 yes
C(7A) C(6B) C(10B) 146(1) 1_555 1_555 1_555 yes
C(7A) C(6B) C(11B) 85(1) 1_555 1_555 1_555 yes
C(8A) C(6B) C(10A) 80.6(5) 1_555 1_555 1_555 yes
C(8A) C(6B) C(7B) 10.8(4) 1_555 1_555 1_555 yes
C(8A) C(6B) C(10B) 97.2(6) 1_555 1_555 1_555 yes
C(8A) C(6B) C(11B) 136.8(8) 1_555 1_555 1_555 yes
C(10A) C(6B) C(7B) 91.4(6) 1_555 1_555 1_555 yes
C(10A) C(6B) C(10B) 16.7(4) 1_555 1_555 1_555 yes
C(10A) C(6B) C(11B) 142.6(7) 1_555 1_555 1_555 yes
C(7B) C(6B) C(10B) 108.0(8) 1_555 1_555 1_555 yes
C(7B) C(6B) C(11B) 126.0(8) 1_555 1_555 1_555 yes
C(10B) C(6B) C(11B) 126.0(8) 1_555 1_555 1_555 yes
Ru C(7B) C(7A) 76.8(7) 1_555 1_555 1_555 yes
Ru C(7B) C(8A) 80(1) 1_555 1_555 1_555 yes
Ru C(7B) C(9A) 64.5(4) 1_555 1_555 1_555 yes
Ru C(7B) C(13A) 114.0(6) 1_555 1_555 1_555 yes
Ru C(7B) C(6B) 70.1(6) 1_555 1_555 1_555 yes
Ru C(7B) C(8B) 73.1(6) 1_555 1_555 1_555 yes
Ru C(7B) C(12B) 122.5(9) 1_555 1_555 1_555 yes
C(7A) C(7B) C(8A) 153(1) 1_555 1_555 1_555 yes
C(7A) C(7B) C(9A) 112.4(6) 1_555 1_555 1_555 yes
C(7A) C(7B) C(13A) 146.3(8) 1_555 1_555 1_555 yes
C(7A) C(7B) C(6B) 24.9(5) 1_555 1_555 1_555 yes
C(7A) C(7B) C(8B) 131.9(7) 1_555 1_555 1_555 yes
C(7A) C(7B) C(12B) 101.7(9) 1_555 1_555 1_555 yes
C(8A) C(7B) C(9A) 42(1) 1_555 1_555 1_555 yes
C(8A) C(7B) C(13A) 58(1) 1_555 1_555 1_555 yes
C(8A) C(7B) C(6B) 130(1) 1_555 1_555 1_555 yes
C(8A) C(7B) C(8B) 23(1) 1_555 1_555 1_555 yes
C(8A) C(7B) C(12B) 102(1) 1_555 1_555 1_555 yes
C(9A) C(7B) C(13A) 100.7(6) 1_555 1_555 1_555 yes
C(9A) C(7B) C(6B) 88.3(6) 1_555 1_555 1_555 yes
C(9A) C(7B) C(8B) 19.7(4) 1_555 1_555 1_555 yes
C(9A) C(7B) C(12B) 145.7(8) 1_555 1_555 1_555 yes
C(13A) C(7B) C(6B) 170.9(8) 1_555 1_555 1_555 yes
C(13A) C(7B) C(8B) 81.0(6) 1_555 1_555 1_555 yes
C(13A) C(7B) C(12B) 45.0(6) 1_555 1_555 1_555 yes
C(6B) C(7B) C(8B) 108.0(7) 1_555 1_555 1_555 yes
C(6B) C(7B) C(12B) 126.0(9) 1_555 1_555 1_555 yes
C(8B) C(7B) C(12B) 126.0(8) 1_555 1_555 1_555 yes
Ru C(8B) C(8A) 73.2(6) 1_555 1_555 1_555 yes
Ru C(8B) C(9A) 70(1) 1_555 1_555 1_555 yes
Ru C(8B) C(14A) 112.4(7) 1_555 1_555 1_555 yes
Ru C(8B) C(7B) 70.2(5) 1_555 1_555 1_555 yes
Ru C(8B) C(9B) 71.4(5) 1_555 1_555 1_555 yes
Ru C(8B) C(13B) 124.0(8) 1_555 1_555 1_555 yes
C(8A) C(8B) C(9A) 117(1) 1_555 1_555 1_555 yes
C(8A) C(8B) C(14A) 169.9(7) 1_555 1_555 1_555 yes
C(8A) C(8B) C(7B) 9.5(4) 1_555 1_555 1_555 yes
C(8A) C(8B) C(9B) 117.3(7) 1_555 1_555 1_555 yes
C(8A) C(8B) C(13B) 116.6(8) 1_555 1_555 1_555 yes
C(9A) C(8B) C(14A) 72(1) 1_555 1_555 1_555 yes
C(9A) C(8B) C(7B) 107(1) 1_555 1_555 1_555 yes
C(9A) C(8B) C(9B) 0(1) 1_555 1_555 1_555 yes
C(9A) C(8B) C(13B) 126(1) 1_555 1_555 1_555 yes
C(14A) C(8B) C(7B) 177.4(10) 1_555 1_555 1_555 yes
C(14A) C(8B) C(9B) 72.8(6) 1_555 1_555 1_555 yes
C(14A) C(8B) C(13B) 53.2(6) 1_555 1_555 1_555 yes
C(7B) C(8B) C(9B) 108.0(7) 1_555 1_555 1_555 yes
C(7B) C(8B) C(13B) 126.0(8) 1_555 1_555 1_555 yes
C(9B) C(8B) C(13B) 126.0(9) 1_555 1_555 1_555 yes
Ru C(9B) C(9A) 71.5(8) 1_555 1_555 1_555 yes
Ru C(9B) C(10A) 70.8(8) 1_555 1_555 1_555 yes
Ru C(9B) C(14A) 105.5(5) 1_555 1_555 1_555 yes
Ru C(9B) C(15A) 104.0(6) 1_555 1_555 1_555 yes
Ru C(9B) C(8B) 72.1(5) 1_555 1_555 1_555 yes
Ru C(9B) C(10B) 69.9(6) 1_555 1_555 1_555 yes
Ru C(9B) C(14B) 123.6(8) 1_555 1_555 1_555 yes
C(9A) C(9B) C(10A) 117(1) 1_555 1_555 1_555 yes
C(9A) C(9B) C(14A) 59.0(8) 1_555 1_555 1_555 yes
C(9A) C(9B) C(15A) 174(1) 1_555 1_555 1_555 yes
C(9A) C(9B) C(8B) 0.6(8) 1_555 1_555 1_555 yes
C(9A) C(9B) C(10B) 107.9(10) 1_555 1_555 1_555 yes
C(9A) C(9B) C(14B) 126(1) 1_555 1_555 1_555 yes
C(10A) C(9B) C(14A) 176(1) 1_555 1_555 1_555 yes
C(10A) C(9B) C(15A) 57.5(6) 1_555 1_555 1_555 yes
C(10A) C(9B) C(8B) 117.8(9) 1_555 1_555 1_555 yes
C(10A) C(9B) C(10B) 10.9(6) 1_555 1_555 1_555 yes
C(10A) C(9B) C(14B) 116.0(9) 1_555 1_555 1_555 yes
C(14A) C(9B) C(15A) 125.6(7) 1_555 1_555 1_555 yes
C(14A) C(9B) C(8B) 58.9(6) 1_555 1_555 1_555 yes
C(14A) C(9B) C(10B) 166.7(7) 1_555 1_555 1_555 yes
C(14A) C(9B) C(14B) 67.2(7) 1_555 1_555 1_555 yes
C(15A) C(9B) C(8B) 175.1(8) 1_555 1_555 1_555 yes
C(15A) C(9B) C(10B) 67.5(5) 1_555 1_555 1_555 yes
C(15A) C(9B) C(14B) 58.5(6) 1_555 1_555 1_555 yes
C(8B) C(9B) C(10B) 108.0(7) 1_555 1_555 1_555 yes
C(8B) C(9B) C(14B) 126.0(8) 1_555 1_555 1_555 yes
C(10B) C(9B) C(14B) 126.0(7) 1_555 1_555 1_555 yes
Ru C(10B) C(6A) 76.9(8) 1_555 1_555 1_555 yes
Ru C(10B) C(9A) 63.0(3) 1_555 1_555 1_555 yes
Ru C(10B) C(10A) 74(1) 1_555 1_555 1_555 yes
Ru C(10B) C(15A) 105.5(6) 1_555 1_555 1_555 yes
Ru C(10B) C(6B) 70.6(6) 1_555 1_555 1_555 yes
Ru C(10B) C(9B) 73.2(6) 1_555 1_555 1_555 yes
Ru C(10B) C(15B) 121.9(9) 1_555 1_555 1_555 yes
C(6A) C(10B) C(9A) 110.7(7) 1_555 1_555 1_555 yes
C(6A) C(10B) C(10A) 146(1) 1_555 1_555 1_555 yes
C(6A) C(10B) C(15A) 154.7(9) 1_555 1_555 1_555 yes
C(6A) C(10B) C(6B) 29.1(6) 1_555 1_555 1_555 yes
C(6A) C(10B) C(9B) 135.2(8) 1_555 1_555 1_555 yes
C(6A) C(10B) C(15B) 98.0(9) 1_555 1_555 1_555 yes
C(9A) C(10B) C(10A) 39.0(7) 1_555 1_555 1_555 yes
C(9A) C(10B) C(15A) 92.1(5) 1_555 1_555 1_555 yes
C(9A) C(10B) C(6B) 83.1(5) 1_555 1_555 1_555 yes
C(9A) C(10B) C(9B) 24.9(4) 1_555 1_555 1_555 yes
C(9A) C(10B) C(15B) 150.9(8) 1_555 1_555 1_555 yes
C(10A) C(10B) C(15A) 53.5(8) 1_555 1_555 1_555 yes
C(10A) C(10B) C(6B) 121(1) 1_555 1_555 1_555 yes
C(10A) C(10B) C(9B) 15.1(7) 1_555 1_555 1_555 yes
C(10A) C(10B) C(15B) 112(1) 1_555 1_555 1_555 yes
C(15A) C(10B) C(6B) 174.8(8) 1_555 1_555 1_555 yes
C(15A) C(10B) C(9B) 67.2(6) 1_555 1_555 1_555 yes
C(15A) C(10B) C(15B) 58.8(6) 1_555 1_555 1_555 yes
C(6B) C(10B) C(9B) 108.0(6) 1_555 1_555 1_555 yes
C(6B) C(10B) C(15B) 126.0(8) 1_555 1_555 1_555 yes
C(9B) C(10B) C(15B) 126.0(8) 1_555 1_555 1_555 yes
C(6A) C(11B) C(7A) 48.3(5) 1_555 1_555 1_555 yes
C(6A) C(11B) C(11A) 50.6(5) 1_555 1_555 1_555 yes
C(6A) C(11B) C(12A) 107.6(8) 1_555 1_555 1_555 yes
C(6A) C(11B) C(6B) 25.7(4) 1_555 1_555 1_555 yes
C(7A) C(11B) C(11A) 98.7(8) 1_555 1_555 1_555 yes
C(7A) C(11B) C(12A) 59.6(6) 1_555 1_555 1_555 yes
C(7A) C(11B) C(6B) 23.3(4) 1_555 1_555 1_555 yes
C(11A) C(11B) C(12A) 155(1) 1_555 1_555 1_555 yes
C(11A) C(11B) C(6B) 76.2(7) 1_555 1_555 1_555 yes
C(12A) C(11B) C(6B) 82.9(7) 1_555 1_555 1_555 yes
C(14A) C(13B) C(8B) 65.8(6) 1_555 1_555 1_555 yes
C(8A) C(12B) C(13A) 61.0(6) 1_555 1_555 1_555 yes
C(8A) C(12B) C(7B) 14.2(4) 1_555 1_555 1_555 yes
C(13A) C(12B) C(7B) 75.2(7) 1_555 1_555 1_555 yes
C(15A) C(14B) C(9B) 69.1(7) 1_555 1_555 1_555 yes
C(11A) C(15B) C(15A) 145.9(7) 1_555 1_555 1_555 yes
C(11A) C(15B) C(10B) 78.1(6) 1_555 1_555 1_555 yes
C(15A) C(15B) C(10B) 69.0(6) 1_555 1_555 1_555 yes

loop_
_geom_bond_atom_site_label_1
_geom_bond_atom_site_label_2
_geom_bond_distance
_geom_bond_site_symmetry_1
_geom_bond_site_symmetry_2
_geom_bond_publ_flag
Ir Ru 2.9535(6) 1_555 1_555 yes
Ir Ti 2.878(1) 1_555 1_555 yes
Ir S(1) 2.347(2) 1_555 1_555 yes
Ir S(2) 2.352(2) 1_555 1_555 yes
Ir C(16) 2.147(7) 1_555 1_555 yes
Ir C(17) 2.148(7) 1_555 1_555 yes
Ir C(20) 2.125(8) 1_555 1_555 yes
Ir C(21) 2.128(9) 1_555 1_555 yes
Ru Ti 2.710(2) 1_555 1_555 yes
Ru Cl 2.558(2) 1_555 1_555 yes
Ru S(1) 2.445(2) 1_555 1_555 yes
Ru S(2) 2.432(2) 1_555 1_555 yes
Ru C(6A) 2.162(7) 1_555 1_555 yes
Ru C(7A) 2.203(7) 1_555 1_555 yes
Ru C(8A) 2.176(7) 1_555 1_555 yes
Ru C(9A) 2.118(7) 1_555 1_555 yes
Ru C(10A) 2.109(7) 1_555 1_555 yes
Ru C(6B) 2.17(1) 1_555 1_555 yes
Ru C(7B) 2.203(10) 1_555 1_555 yes
Ru C(8B) 2.240(9) 1_555 1_555 yes
Ru C(9B) 2.231(9) 1_555 1_555 yes
Ru C(10B) 2.188(10) 1_555 1_555 yes
Ti Cl 2.350(2) 1_555 1_555 yes
Ti S(1) 2.292(2) 1_555 1_555 yes
Ti S(2) 2.283(2) 1_555 1_555 yes
Ti C(1) 2.33(1) 1_555 1_555 yes
Ti C(2) 2.334(10) 1_555 1_555 yes
Ti C(3) 2.34(1) 1_555 1_555 yes
Ti C(4) 2.36(1) 1_555 1_555 yes
Ti C(5) 2.36(1) 1_555 1_555 yes
C(1) C(2) 1.40(2) 1_555 1_555 yes
C(1) C(5) 1.40(2) 1_555 1_555 yes
C(2) C(3) 1.35(2) 1_555 1_555 yes
C(3) C(4) 1.35(2) 1_555 1_555 yes
C(4) C(5) 1.35(2) 1_555 1_555 yes
C(16) C(17) 1.42(1) 1_555 1_555 yes
C(16) C(23) 1.51(2) 1_555 1_555 yes
C(17) C(18) 1.49(1) 1_555 1_555 yes
C(18) C(19) 1.47(2) 1_555 1_555 yes
C(19) C(20) 1.54(1) 1_555 1_555 yes
C(20) C(21) 1.41(1) 1_555 1_555 yes
C(21) C(22) 1.52(1) 1_555 1_555 yes
C(22) C(23) 1.46(2) 1_555 1_555 yes
C(6A) C(7A) 1.400(7) 1_555 1_555 yes
C(6A) C(10A) 1.400(9) 1_555 1_555 yes
C(6A) C(11A) 1.540(8) 1_555 1_555 yes
C(6A) C(6B) 0.77(1) 1_555 1_555 yes
C(6A) C(10B) 0.86(1) 1_555 1_555 yes
C(6A) C(11B) 1.78(2) 1_555 1_555 yes
C(7A) C(8A) 1.400(8) 1_555 1_555 yes
C(7A) C(12A) 1.54(1) 1_555 1_555 yes
C(7A) C(6B) 0.646(9) 1_555 1_555 yes
C(7A) C(7B) 1.01(1) 1_555 1_555 yes
C(7A) C(11B) 1.63(1) 1_555 1_555 yes
C(8A) C(9A) 1.400(9) 1_555 1_555 yes
C(8A) C(13A) 1.540(8) 1_555 1_555 yes
C(8A) C(6B) 1.709(9) 1_555 1_555 yes
C(8A) C(7B) 0.43(1) 1_555 1_555 yes
C(8A) C(8B) 1.02(1) 1_555 1_555 yes
C(8A) C(12B) 1.69(1) 1_555 1_555 yes
C(9A) C(10A) 1.400(8) 1_555 1_555 yes
C(9A) C(14A) 1.54(1) 1_555 1_555 yes
C(9A) C(7B) 1.68(1) 1_555 1_555 yes
C(9A) C(8B) 0.595(9) 1_555 1_555 yes
C(9A) C(9B) 0.805(9) 1_555 1_555 yes
C(9A) C(10B) 1.817(9) 1_555 1_555 yes
C(10A) C(15A) 1.540(8) 1_555 1_555 yes
C(10A) C(6B) 1.79(1) 1_555 1_555 yes
C(10A) C(9B) 0.83(1) 1_555 1_555 yes
C(10A) C(10B) 0.61(1) 1_555 1_555 yes
C(11A) C(11B) 1.82(2) 1_555 1_555 yes
C(11A) C(15B) 1.69(2) 1_555 1_555 yes
C(13A) C(7B) 1.722(10) 1_555 1_555 yes
C(13A) C(12B) 1.26(2) 1_555 1_555 yes
C(12A) C(11B) 1.46(1) 1_555 1_555 yes
C(14A) C(8B) 1.61(1) 1_555 1_555 yes
C(14A) C(9B) 1.79(1) 1_555 1_555 yes
C(14A) C(13B) 1.41(2) 1_555 1_555 yes
C(15A) C(9B) 1.817(9) 1_555 1_555 yes
C(15A) C(10B) 1.82(1) 1_555 1_555 yes
C(15A) C(14B) 1.66(2) 1_555 1_555 yes
C(15A) C(15B) 1.67(2) 1_555 1_555 yes
C(6B) C(7B) 1.40(1) 1_555 1_555 yes
C(6B) C(10B) 1.40(1) 1_555 1_555 yes
C(6B) C(11B) 1.54(2) 1_555 1_555 yes
C(7B) C(8B) 1.40(1) 1_555 1_555 yes
C(7B) C(12B) 1.54(1) 1_555 1_555 yes
C(8B) C(9B) 1.40(1) 1_555 1_555 yes
C(8B) C(13B) 1.54(1) 1_555 1_555 yes
C(9B) C(10B) 1.40(1) 1_555 1_555 yes
C(9B) C(14B) 1.54(1) 1_555 1_555 yes
C(10B) C(15B) 1.54(1) 1_555 1_555 yes

loop_
_geom_contact_atom_site_label_1
_geom_contact_atom_site_label_2
_geom_contact_distance
_geom_contact_site_symmetry_1
_geom_contact_site_symmetry_2
_geom_contact_publ_flag
Ir Ru 2.9535(6) 1_555 1_555 ?
Ir Ti 2.878(1) 1_555 1_555 ?
Ru Ti 2.710(2) 1_555 1_555 ?
Ru Cl 2.558(2) 1_555 1_555 ?
Ir C(13A) 3.55(1) 1_555 1_555 ?
Ru C(15A) 3.200(10) 1_555 1_555 ?
Ru C(14A) 3.21(1) 1_555 1_555 ?
Ru C(11B) 3.25(2) 1_555 1_555 ?
Ru C(15B) 3.28(1) 1_555 1_555 ?
Ru C(11A) 3.280(7) 1_555 1_555 ?
Ru C(12B) 3.30(1) 1_555 1_555 ?
Ru C(13A) 3.302(9) 1_555 1_555 ?
Ru C(14B) 3.34(1) 1_555 1_555 ?
Ru C(12A) 3.342(10) 1_555 1_555 ?
Ru C(13B) 3.35(1) 1_555 1_555 ?
Cl C(15B) 3.34(2) 1_555 1_555 ?
Cl C(11A) 3.35(1) 1_555 1_555 ?
Cl C(6A) 3.365(8) 1_555 1_555 ?
Cl C(10B) 3.42(1) 1_555 1_555 ?
Cl C(12A) 3.432(9) 1_555 1_455 ?
Cl C(10A) 3.528(8) 1_555 1_555 ?
S(1) C(9A) 3.488(8) 1_555 1_555 ?
S(1) C(12B) 3.493(9) 1_555 1_455 ?
S(1) C(14A) 3.52(1) 1_555 1_555 ?
S(1) C(9B) 3.56(1) 1_555 1_555 ?
S(1) C(8B) 3.57(1) 1_555 1_555 ?
S(2) C(7A) 3.415(7) 1_555 1_555 ?
S(2) C(7B) 3.53(1) 1_555 1_555 ?
S(2) C(12A) 3.53(1) 1_555 1_555 ?
C(17) C(13A) 3.32(1) 1_555 1_555 ?
C(18) C(13A) 3.42(1) 1_555 1_555 ?
C(19) C(13B) 3.51(2) 1_555 1_555 ?
C(20) C(13B) 3.30(2) 1_555 1_555 ?
C(20) C(14A) 3.59(1) 1_555 2_556 ?
C(22) C(11B) 3.56(2) 1_555 1_545 ?
C(15A) C(15A) 3.59(2) 1_555 2_466 ?

loop_
_geom_torsion_atom_site_label_1
_geom_torsion_atom_site_label_2
_geom_torsion_atom_site_label_3
_geom_torsion_atom_site_label_4
_geom_torsion
_geom_torsion_site_symmetry_1
_geom_torsion_site_symmetry_2
_geom_torsion_site_symmetry_3
_geom_torsion_site_symmetry_4
_geom_torsion_publ_flag
Ir Ru Ti Cl 178.57(7) 1_555 1_555 1_555 1_555 yes
Ir Ru Ti S(1) 60.59(5) 1_555 1_555 1_555 1_555 yes
Ir Ru Ti S(2) -60.87(5) 1_555 1_555 1_555 1_555 yes
Ir Ru Ti C(1) -160.0(8) 1_555 1_555 1_555 1_555 yes
Ir Ru Ti C(2) -87.4(6) 1_555 1_555 1_555 1_555 yes
Ir Ru Ti C(3) -17.4(6) 1_555 1_555 1_555 1_555 yes
Ir Ru Ti C(4) 54.4(6) 1_555 1_555 1_555 1_555 yes
Ir Ru Ti C(5) 126.4(7) 1_555 1_555 1_555 1_555 yes
Ir Ru Cl Ti -1.37(7) 1_555 1_555 1_555 1_555 yes
Ir Ru S(1) Ti -80.71(5) 1_555 1_555 1_555 1_555 yes
Ir Ru S(2) Ti 80.67(6) 1_555 1_555 1_555 1_555 yes
Ir Ru C(6A) C(7A) 9.0(6) 1_555 1_555 1_555 1_555 yes
Ir Ru C(6A) C(10A) -108.8(4) 1_555 1_555 1_555 1_555 yes
Ir Ru C(6A) C(11A) 131.2(5) 1_555 1_555 1_555 1_555 yes
Ir Ru C(6A) C(6B) 4(1) 1_555 1_555 1_555 1_555 yes
Ir Ru C(6A) C(10B) -116.8(7) 1_555 1_555 1_555 1_555 yes
Ir Ru C(6A) C(11B) 56.7(7) 1_555 1_555 1_555 1_555 yes
Ir Ru C(7A) C(6A) -175.3(3) 1_555 1_555 1_555 1_555 yes
Ir Ru C(7A) C(8A) -56.5(4) 1_555 1_555 1_555 1_555 yes
Ir Ru C(7A) C(12A) 64.3(5) 1_555 1_555 1_555 1_555 yes
Ir Ru C(7A) C(6B) -169.9(9) 1_555 1_555 1_555 1_555 yes
Ir Ru C(7A) C(7B) -51.7(6) 1_555 1_555 1_555 1_555 yes
Ir Ru C(7A) C(11B) 127.8(6) 1_555 1_555 1_555 1_555 yes
Ir Ru C(8A) C(7A) 130.5(3) 1_555 1_555 1_555 1_555 yes
Ir Ru C(8A) C(9A) -111.4(3) 1_555 1_555 1_555 1_555 yes
Ir Ru C(8A) C(13A) 8.5(6) 1_555 1_555 1_555 1_555 yes
Ir Ru C(8A) C(6B) 152.2(4) 1_555 1_555 1_555 1_555 yes
Ir Ru C(8A) C(7B) 119(1) 1_555 1_555 1_555 1_555 yes
Ir Ru C(8A) C(8B) -91.5(5) 1_555 1_555 1_555 1_555 yes
Ir Ru C(8A) C(12B) 61.3(6) 1_555 1_555 1_555 1_555 yes
Ir Ru C(9A) C(8A) 73.6(3) 1_555 1_555 1_555 1_555 yes
Ir Ru C(9A) C(10A) -169.6(4) 1_555 1_555 1_555 1_555 yes
Ir Ru C(9A) C(14A) -48.8(6) 1_555 1_555 1_555 1_555 yes
Ir Ru C(9A) C(7B) 85.6(3) 1_555 1_555 1_555 1_555 yes
Ir Ru C(9A) C(8B) 38(1) 1_555 1_555 1_555 1_555 yes
Ir Ru C(9A) C(9B) -142.3(9) 1_555 1_555 1_555 1_555 yes
Ir Ru C(9A) C(10B) 173.7(3) 1_555 1_555 1_555 1_555 yes
Ir Ru C(10A) C(6A) 133.0(3) 1_555 1_555 1_555 1_555 yes
Ir Ru C(10A) C(9A) 16.4(6) 1_555 1_555 1_555 1_555 yes
Ir Ru C(10A) C(15A) -104.8(6) 1_555 1_555 1_555 1_555 yes
Ir Ru C(10A) C(6B) 107.8(4) 1_555 1_555 1_555 1_555 yes
Ir Ru C(10A) C(9B) -10.1(9) 1_555 1_555 1_555 1_555 yes
Ir Ru C(10A) C(10B) 144.1(9) 1_555 1_555 1_555 1_555 yes
Ir Ru C(6B) C(6A) -177.2(6) 1_555 1_555 1_555 1_555 yes
Ir Ru C(6B) C(7A) 12(1) 1_555 1_555 1_555 1_555 yes
Ir Ru C(6B) C(8A) -38.0(5) 1_555 1_555 1_555 1_555 yes
Ir Ru C(6B) C(10A) -128.8(3) 1_555 1_555 1_555 1_555 yes
Ir Ru C(6B) C(7B) -28.1(6) 1_555 1_555 1_555 1_555 yes
Ir Ru C(6B) C(10B) -144.4(4) 1_555 1_555 1_555 1_555 yes
Ir Ru C(6B) C(11B) 93.9(7) 1_555 1_555 1_555 1_555 yes
Ir Ru C(7B) C(7A) 133.9(5) 1_555 1_555 1_555 1_555 yes
Ir Ru C(7B) C(8A) -61(1) 1_555 1_555 1_555 1_555 yes
Ir Ru C(7B) C(9A) -103.1(3) 1_555 1_555 1_555 1_555 yes
Ir Ru C(7B) C(13A) -12.3(6) 1_555 1_555 1_555 1_555 yes
Ir Ru C(7B) C(6B) 159.0(5) 1_555 1_555 1_555 1_555 yes
Ir Ru C(7B) C(8B) -84.0(4) 1_555 1_555 1_555 1_555 yes
Ir Ru C(7B) C(12B) 38.3(8) 1_555 1_555 1_555 1_555 yes
Ir Ru C(8B) C(8A) 89.2(5) 1_555 1_555 1_555 1_555 yes
Ir Ru C(8B) C(9A) -143(1) 1_555 1_555 1_555 1_555 yes
Ir Ru C(8B) C(14A) -81.8(5) 1_555 1_555 1_555 1_555 yes
Ir Ru C(8B) C(7B) 98.7(4) 1_555 1_555 1_555 1_555 yes
Ir Ru C(8B) C(9B) -143.4(5) 1_555 1_555 1_555 1_555 yes
Ir Ru C(8B) C(13B) -22.0(8) 1_555 1_555 1_555 1_555 yes
Ir Ru C(9B) C(9A) 43.3(10) 1_555 1_555 1_555 1_555 yes
Ir Ru C(9B) C(10A) 172.8(6) 1_555 1_555 1_555 1_555 yes
Ir Ru C(9B) C(14A) -5.6(6) 1_555 1_555 1_555 1_555 yes
Ir Ru C(9B) C(15A) -139.5(4) 1_555 1_555 1_555 1_555 yes
Ir Ru C(9B) C(8B) 43.6(6) 1_555 1_555 1_555 1_555 yes
Ir Ru C(9B) C(10B) 161.2(4) 1_555 1_555 1_555 1_555 yes
Ir Ru C(9B) C(14B) -78.2(7) 1_555 1_555 1_555 1_555 yes
Ir Ru C(10B) C(6A) 108.0(7) 1_555 1_555 1_555 1_555 yes
Ir Ru C(10B) C(9A) -13.6(7) 1_555 1_555 1_555 1_555 yes
Ir Ru C(10B) C(10A) -53(1) 1_555 1_555 1_555 1_555 yes
Ir Ru C(10B) C(15A) -98.0(6) 1_555 1_555 1_555 1_555 yes
Ir Ru C(10B) C(6B) 78.4(7) 1_555 1_555 1_555 1_555 yes
Ir Ru C(10B) C(9B) -38.3(8) 1_555 1_555 1_555 1_555 yes
Ir Ru C(10B) C(15B) -160.6(6) 1_555 1_555 1_555 1_555 yes
Ir Ti Ru Cl -178.57(7) 1_555 1_555 1_555 1_555 yes
Ir Ti Ru S(1) -60.59(5) 1_555 1_555 1_555 1_555 yes
Ir Ti Ru S(2) 60.87(5) 1_555 1_555 1_555 1_555 yes
Ir Ti Ru C(6A) 154.5(3) 1_555 1_555 1_555 1_555 yes
Ir Ti Ru C(7A) 92.3(2) 1_555 1_555 1_555 1_555 yes
Ir Ti Ru C(8A) 22.0(3) 1_555 1_555 1_555 1_555 yes
Ir Ti Ru C(9A) -62.8(3) 1_555 1_555 1_555 1_555 yes
Ir Ti Ru C(10A) -140.6(3) 1_555 1_555 1_555 1_555 yes
Ir Ti Ru C(6B) 121.4(4) 1_555 1_555 1_555 1_555 yes
Ir Ti Ru C(7B) 44.6(5) 1_555 1_555 1_555 1_555 yes
Ir Ti Ru C(8B) -32.2(4) 1_555 1_555 1_555 1_555 yes
Ir Ti Ru C(9B) -101.9(4) 1_555 1_555 1_555 1_555 yes
Ir Ti Ru C(10B) -168.6(4) 1_555 1_555 1_555 1_555 yes
Ir Ti Cl Ru 1.55(8) 1_555 1_555 1_555 1_555 yes
Ir Ti S(1) Ru 79.85(5) 1_555 1_555 1_555 1_555 yes
Ir Ti S(2) Ru -79.92(4) 1_555 1_555 1_555 1_555 yes
Ir Ti C(1) C(2) -27(1) 1_555 1_555 1_555 1_555 yes
Ir Ti C(1) C(5) 87.4(9) 1_555 1_555 1_555 1_555 yes
Ir Ti C(2) C(1) 163.2(7) 1_555 1_555 1_555 1_555 yes
Ir Ti C(2) C(3) 49.1(8) 1_555 1_555 1_555 1_555 yes
Ir Ti C(3) C(2) -135.1(7) 1_555 1_555 1_555 1_555 yes
Ir Ti C(3) C(4) 107.8(6) 1_555 1_555 1_555 1_555 yes
Ir Ti C(4) C(3) -73.9(6) 1_555 1_555 1_555 1_555 yes
Ir Ti C(4) C(5) 168.7(6) 1_555 1_555 1_555 1_555 yes
Ir Ti C(5) C(1) -129.2(6) 1_555 1_555 1_555 1_555 yes
Ir Ti C(5) C(4) -14.8(7) 1_555 1_555 1_555 1_555 yes
Ir S(1) Ru Ti 80.71(5) 1_555 1_555 1_555 1_555 yes
Ir S(1) Ru Cl 125.62(6) 1_555 1_555 1_555 1_555 yes
Ir S(1) Ru S(2) 38.16(5) 1_555 1_555 1_555 1_555 yes
Ir S(1) Ru C(6A) -150.8(3) 1_555 1_555 1_555 1_555 yes
Ir S(1) Ru C(7A) -57.9(4) 1_555 1_555 1_555 1_555 yes
Ir S(1) Ru C(8A) -65.3(2) 1_555 1_555 1_555 1_555 yes
Ir S(1) Ru C(9A) -100.4(2) 1_555 1_555 1_555 1_555 yes
Ir S(1) Ru C(10A) -137.7(2) 1_555 1_555 1_555 1_555 yes
Ir S(1) Ru C(6B) -102.3(6) 1_555 1_555 1_555 1_555 yes
Ir S(1) Ru C(7B) -61.4(3) 1_555 1_555 1_555 1_555 yes
Ir S(1) Ru C(8B) -84.8(2) 1_555 1_555 1_555 1_555 yes
Ir S(1) Ru C(9B) -121.8(2) 1_555 1_555 1_555 1_555 yes
Ir S(1) Ru C(10B) -145.1(3) 1_555 1_555 1_555 1_555 yes
Ir S(1) Ti Ru -79.85(5) 1_555 1_555 1_555 1_555 yes
Ir S(1) Ti Cl -130.12(8) 1_555 1_555 1_555 1_555 yes
Ir S(1) Ti S(2) -33.58(7) 1_555 1_555 1_555 1_555 yes
Ir S(1) Ti C(1) 132.0(4) 1_555 1_555 1_555 1_555 yes
Ir S(1) Ti C(2) 71.5(6) 1_555 1_555 1_555 1_555 yes
Ir S(1) Ti C(3) 68.8(3) 1_555 1_555 1_555 1_555 yes
Ir S(1) Ti C(4) 97.2(3) 1_555 1_555 1_555 1_555 yes
Ir S(1) Ti C(5) 128.2(3) 1_555 1_555 1_555 1_555 yes
Ir S(2) Ru Ti -80.67(6) 1_555 1_555 1_555 1_555 yes
Ir S(2) Ru Cl -124.11(7) 1_555 1_555 1_555 1_555 yes
Ir S(2) Ru S(1) -38.03(5) 1_555 1_555 1_555 1_555 yes
Ir S(2) Ru C(6A) 146.8(2) 1_555 1_555 1_555 1_555 yes
Ir S(2) Ru C(7A) 117.6(1) 1_555 1_555 1_555 1_555 yes
Ir S(2) Ru C(8A) 80.7(2) 1_555 1_555 1_555 1_555 yes
Ir S(2) Ru C(9A) 63.4(3) 1_555 1_555 1_555 1_555 yes
Ir S(2) Ru C(10A) 132.2(4) 1_555 1_555 1_555 1_555 yes
Ir S(2) Ru C(6B) 128.6(2) 1_555 1_555 1_555 1_555 yes
Ir S(2) Ru C(7B) 91.3(2) 1_555 1_555 1_555 1_555 yes
Ir S(2) Ru C(8B) 61.1(3) 1_555 1_555 1_555 1_555 yes
Ir S(2) Ru C(9B) 71.2(7) 1_555 1_555 1_555 1_555 yes
Ir S(2) Ru C(10B) 146.2(4) 1_555 1_555 1_555 1_555 yes
Ir S(2) Ti Ru 79.92(4) 1_555 1_555 1_555 1_555 yes
Ir S(2) Ti Cl 128.66(7) 1_555 1_555 1_555 1_555 yes
Ir S(2) Ti S(1) 33.49(7) 1_555 1_555 1_555 1_555 yes
Ir S(2) Ti C(1) -136.0(3) 1_555 1_555 1_555 1_555 yes
Ir S(2) Ti C(2) -113.3(4) 1_555 1_555 1_555 1_555 yes
Ir S(2) Ti C(3) -80.0(3) 1_555 1_555 1_555 1_555 yes
Ir S(2) Ti C(4) -65.4(3) 1_555 1_555 1_555 1_555 yes
Ir S(2) Ti C(5) -107.6(7) 1_555 1_555 1_555 1_555 yes
Ir C(16) C(17) C(18) 105.2(8) 1_555 1_555 1_555 1_555 yes
Ir C(16) C(23) C(22) -16(1) 1_555 1_555 1_555 1_555 yes
Ir C(17) C(16) C(23) -104.8(8) 1_555 1_555 1_555 1_555 yes
Ir C(17) C(18) C(19) 6(1) 1_555 1_555 1_555 1_555 yes
Ir C(20) C(19) C(18) -13(1) 1_555 1_555 1_555 1_555 yes
Ir C(20) C(21) C(22) 107.1(9) 1_555 1_555 1_555 1_555 yes
Ir C(21) C(20) C(19) -103.0(8) 1_555 1_555 1_555 1_555 yes
Ir C(21) C(22) C(23) 2(1) 1_555 1_555 1_555 1_555 yes
Ru Ir Ti Cl -1.50(7) 1_555 1_555 1_555 1_555 yes
Ru Ir Ti S(1) -68.26(7) 1_555 1_555 1_555 1_555 yes
Ru Ir Ti S(2) 67.90(6) 1_555 1_555 1_555 1_555 yes
Ru Ir Ti C(1) 163.1(7) 1_555 1_555 1_555 1_555 yes
Ru Ir Ti C(2) 146.8(4) 1_555 1_555 1_555 1_555 yes
Ru Ir Ti C(3) 171.5(3) 1_555 1_555 1_555 1_555 yes
Ru Ir Ti C(4) -156.7(3) 1_555 1_555 1_555 1_555 yes
Ru Ir Ti C(5) -148.6(3) 1_555 1_555 1_555 1_555 yes
Ru Ir S(1) Ti 72.02(6) 1_555 1_555 1_555 1_555 yes
Ru Ir S(2) Ti -72.38(5) 1_555 1_555 1_555 1_555 yes
Ru Ir C(16) C(17) 73.1(5) 1_555 1_555 1_555 1_555 yes
Ru Ir C(16) C(23) -166.4(6) 1_555 1_555 1_555 1_555 yes
Ru Ir C(17) C(16) -134.9(4) 1_555 1_555 1_555 1_555 yes
Ru Ir C(17) C(18) 105.9(7) 1_555 1_555 1_555 1_555 yes
Ru Ir C(20) C(19) -104.4(6) 1_555 1_555 1_555 1_555 yes
Ru Ir C(20) C(21) 137.4(4) 1_555 1_555 1_555 1_555 yes
Ru Ir C(21) C(20) -70.3(6) 1_555 1_555 1_555 1_555 yes
Ru Ir C(21) C(22) 170.8(6) 1_555 1_555 1_555 1_555 yes
Ru Ti Ir S(1) 68.26(7) 1_555 1_555 1_555 1_555 yes
Ru Ti Ir S(2) -67.90(6) 1_555 1_555 1_555 1_555 yes
Ru Ti Ir C(16) -133.8(3) 1_555 1_555 1_555 1_555 yes
Ru Ti Ir C(17) -94.4(4) 1_555 1_555 1_555 1_555 yes
Ru Ti Ir C(20) 94.4(4) 1_555 1_555 1_555 1_555 yes
Ru Ti Ir C(21) 135.1(3) 1_555 1_555 1_555 1_555 yes
Ru Ti C(1) C(2) 121.6(8) 1_555 1_555 1_555 1_555 yes
Ru Ti C(1) C(5) -123.8(7) 1_555 1_555 1_555 1_555 yes
Ru Ti C(2) C(1) -123.1(8) 1_555 1_555 1_555 1_555 yes
Ru Ti C(2) C(3) 122.9(8) 1_555 1_555 1_555 1_555 yes
Ru Ti C(3) C(2) -119.5(7) 1_555 1_555 1_555 1_555 yes
Ru Ti C(3) C(4) 123.4(6) 1_555 1_555 1_555 1_555 yes
Ru Ti C(4) C(3) -121.3(6) 1_555 1_555 1_555 1_555 yes
Ru Ti C(4) C(5) 121.3(6) 1_555 1_555 1_555 1_555 yes
Ru Ti C(5) C(1) 122.2(6) 1_555 1_555 1_555 1_555 yes
Ru Ti C(5) C(4) -123.5(7) 1_555 1_555 1_555 1_555 yes
Ru Cl Ti S(1) 48.57(7) 1_555 1_555 1_555 1_555 yes
Ru Cl Ti S(2) -46.95(6) 1_555 1_555 1_555 1_555 yes
Ru Cl Ti C(1) -169.4(4) 1_555 1_555 1_555 1_555 yes
Ru Cl Ti C(2) -145.0(4) 1_555 1_555 1_555 1_555 yes
Ru Cl Ti C(3) -165.3(6) 1_555 1_555 1_555 1_555 yes
Ru Cl Ti C(4) 147.5(4) 1_555 1_555 1_555 1_555 yes
Ru Cl Ti C(5) 156.7(3) 1_555 1_555 1_555 1_555 yes
Ru S(1) Ir Ti -72.02(6) 1_555 1_555 1_555 1_555 yes
Ru S(1) Ir S(2) -39.68(6) 1_555 1_555 1_555 1_555 yes
Ru S(1) Ir C(16) -131.9(5) 1_555 1_555 1_555 1_555 yes
Ru S(1) Ir C(17) 63.1(8) 1_555 1_555 1_555 1_555 yes
Ru S(1) Ir C(20) 125.0(3) 1_555 1_555 1_555 1_555 yes
Ru S(1) Ir C(21) 163.9(3) 1_555 1_555 1_555 1_555 yes
Ru S(1) Ti Cl -50.28(7) 1_555 1_555 1_555 1_555 yes
Ru S(1) Ti S(2) 46.27(6) 1_555 1_555 1_555 1_555 yes
Ru S(1) Ti C(1) -148.2(4) 1_555 1_555 1_555 1_555 yes
Ru S(1) Ti C(2) 151.4(6) 1_555 1_555 1_555 1_555 yes
Ru S(1) Ti C(3) 148.6(3) 1_555 1_555 1_555 1_555 yes
Ru S(1) Ti C(4) 177.0(3) 1_555 1_555 1_555 1_555 yes
Ru S(1) Ti C(5) -151.9(3) 1_555 1_555 1_555 1_555 yes
Ru S(2) Ir Ti 72.38(5) 1_555 1_555 1_555 1_555 yes
Ru S(2) Ir S(1) 39.90(6) 1_555 1_555 1_555 1_555 yes
Ru S(2) Ir C(16) -163.2(3) 1_555 1_555 1_555 1_555 yes
Ru S(2) Ir C(17) -124.5(3) 1_555 1_555 1_555 1_555 yes
Ru S(2) Ir C(20) -58.4(9) 1_555 1_555 1_555 1_555 yes
Ru S(2) Ir C(21) 133.9(6) 1_555 1_555 1_555 1_555 yes
Ru S(2) Ti Cl 48.75(6) 1_555 1_555 1_555 1_555 yes
Ru S(2) Ti S(1) -46.43(6) 1_555 1_555 1_555 1_555 yes
Ru S(2) Ti C(1) 144.1(3) 1_555 1_555 1_555 1_555 yes
Ru S(2) Ti C(2) 166.8(4) 1_555 1_555 1_555 1_555 yes
Ru S(2) Ti C(3) -159.9(3) 1_555 1_555 1_555 1_555 yes
Ru S(2) Ti C(4) -145.3(3) 1_555 1_555 1_555 1_555 yes
Ru S(2) Ti C(5) 172.5(7) 1_555 1_555 1_555 1_555 yes
Ru C(6A) C(7A) C(8A) -60.2(5) 1_555 1_555 1_555 1_555 yes
Ru C(6A) C(7A) C(12A) 119.8(8) 1_555 1_555 1_555 1_555 yes
Ru C(6A) C(7A) C(6B) -148(4) 1_555 1_555 1_555 1_555 yes
Ru C(6A) C(7A) C(7B) -63.7(9) 1_555 1_555 1_555 1_555 yes
Ru C(6A) C(7A) C(11B) 127.0(7) 1_555 1_555 1_555 1_555 yes
Ru C(6A) C(10A) C(9A) 62.8(5) 1_555 1_555 1_555 1_555 yes
Ru C(6A) C(10A) C(15A) -117.2(9) 1_555 1_555 1_555 1_555 yes
Ru C(6A) C(10A) C(6B) 71(1) 1_555 1_555 1_555 1_555 yes
Ru C(6A) C(10A) C(9B) 65(1) 1_555 1_555 1_555 1_555 yes
Ru C(6A) C(10A) C(10B) -145(3) 1_555 1_555 1_555 1_555 yes
Ru C(6A) C(11A) C(11B) -99.6(8) 1_555 1_555 1_555 1_555 yes
Ru C(6A) C(11A) C(15B) 92.4(8) 1_555 1_555 1_555 1_555 yes
Ru C(6A) C(6B) C(7A) 29(4) 1_555 1_555 1_555 1_555 yes
Ru C(6A) C(6B) C(8A) -49(1) 1_555 1_555 1_555 1_555 yes
Ru C(6A) C(6B) C(10A) -64.0(6) 1_555 1_555 1_555 1_555 yes
Ru C(6A) C(6B) C(7B) -47(1) 1_555 1_555 1_555 1_555 yes
Ru C(6A) C(6B) C(10B) -73(1) 1_555 1_555 1_555 1_555 yes
Ru C(6A) C(6B) C(11B) 120.9(8) 1_555 1_555 1_555 1_555 yes
Ru C(6A) C(10B) C(9A) 54.2(7) 1_555 1_555 1_555 1_555 yes
Ru C(6A) C(10B) C(10A) 32(3) 1_555 1_555 1_555 1_555 yes
Ru C(6A) C(10B) C(15A) -98(2) 1_555 1_555 1_555 1_555 yes
Ru C(6A) C(10B) C(6B) 73(1) 1_555 1_555 1_555 1_555 yes
Ru C(6A) C(10B) C(9B) 49(1) 1_555 1_555 1_555 1_555 yes
Ru C(6A) C(10B) C(15B) -121.0(9) 1_555 1_555 1_555 1_555 yes
Ru C(6A) C(11B) C(7A) -54.6(6) 1_555 1_555 1_555 1_555 yes
Ru C(6A) C(11B) C(11A) 119.0(6) 1_555 1_555 1_555 1_555 yes
Ru C(6A) C(11B) C(12A) -48(1) 1_555 1_555 1_555 1_555 yes
Ru C(6A) C(11B) C(6B) -64(1) 1_555 1_555 1_555 1_555 yes
Ru C(7A) C(6A) C(10A) 60.2(5) 1_555 1_555 1_555 1_555 yes
Ru C(7A) C(6A) C(11A) -119.8(8) 1_555 1_555 1_555 1_555 yes
Ru C(7A) C(6A) C(6B) 148(4) 1_555 1_555 1_555 1_555 yes
Ru C(7A) C(6A) C(10B) 67(1) 1_555 1_555 1_555 1_555 yes
Ru C(7A) C(6A) C(11B) -127.0(7) 1_555 1_555 1_555 1_555 yes
Ru C(7A) C(8A) C(9A) -59.8(5) 1_555 1_555 1_555 1_555 yes
Ru C(7A) C(8A) C(13A) 120.2(9) 1_555 1_555 1_555 1_555 yes
Ru C(7A) C(8A) C(6B) -70(1) 1_555 1_555 1_555 1_555 yes
Ru C(7A) C(8A) C(7B) 144(4) 1_555 1_555 1_555 1_555 yes
Ru C(7A) C(8A) C(8B) -59(1) 1_555 1_555 1_555 1_555 yes
Ru C(7A) C(8A) C(12B) 122.0(7) 1_555 1_555 1_555 1_555 yes
Ru C(7A) C(12A) C(11B) 97.9(9) 1_555 1_555 1_555 1_555 yes
Ru C(7A) C(6B) C(6A) -29(4) 1_555 1_555 1_555 1_555 yes
Ru C(7A) C(6B) C(8A) 65.0(7) 1_555 1_555 1_555 1_555 yes
Ru C(7A) C(6B) C(10A) 47(1) 1_555 1_555 1_555 1_555 yes
Ru C(7A) C(6B) C(7B) 69(1) 1_555 1_555 1_555 1_555 yes
Ru C(7A) C(6B) C(10B) 43(2) 1_555 1_555 1_555 1_555 yes
Ru C(7A) C(6B) C(11B) -122.0(8) 1_555 1_555 1_555 1_555 yes
Ru C(7A) C(7B) C(8A) -34(4) 1_555 1_555 1_555 1_555 yes
Ru C(7A) C(7B) C(9A) -54.9(7) 1_555 1_555 1_555 1_555 yes
Ru C(7A) C(7B) C(13A) 113(1) 1_555 1_555 1_555 1_555 yes
Ru C(7A) C(7B) C(6B) -71(1) 1_555 1_555 1_555 1_555 yes
Ru C(7A) C(7B) C(8B) -52(1) 1_555 1_555 1_555 1_555 yes
Ru C(7A) C(7B) C(12B) 121.0(9) 1_555 1_555 1_555 1_555 yes
Ru C(7A) C(11B) C(6A) 55.9(5) 1_555 1_555 1_555 1_555 yes
Ru C(7A) C(11B) C(11A) 51.0(9) 1_555 1_555 1_555 1_555 yes
Ru C(7A) C(11B) C(12A) -117.0(7) 1_555 1_555 1_555 1_555 yes
Ru C(7A) C(11B) C(6B) 66(1) 1_555 1_555 1_555 1_555 yes
Ru C(8A) C(7A) C(6A) 59.8(5) 1_555 1_555 1_555 1_555 yes
Ru C(8A) C(7A) C(12A) -120.2(8) 1_555 1_555 1_555 1_555 yes
Ru C(8A) C(7A) C(6B) 70(1) 1_555 1_555 1_555 1_555 yes
Ru C(8A) C(7A) C(7B) -144(4) 1_555 1_555 1_555 1_555 yes
Ru C(8A) C(7A) C(11B) 145(5) 1_555 1_555 1_555 1_555 yes
Ru C(8A) C(9A) C(10A) -62.1(5) 1_555 1_555 1_555 1_555 yes
Ru C(8A) C(9A) C(14A) 117.9(9) 1_555 1_555 1_555 1_555 yes
Ru C(8A) C(9A) C(7B) -71(2) 1_555 1_555 1_555 1_555 yes
Ru C(8A) C(9A) C(8B) 117(1) 1_555 1_555 1_555 1_555 yes
Ru C(8A) C(9A) C(9B) -64(1) 1_555 1_555 1_555 1_555 yes
Ru C(8A) C(9A) C(10B) -65.1(4) 1_555 1_555 1_555 1_555 yes
Ru C(8A) C(13A) C(7B) 100(2) 1_555 1_555 1_555 1_555 yes
Ru C(8A) C(13A) C(12B) 95(1) 1_555 1_555 1_555 1_555 yes
Ru C(8A) C(6B) C(6A) 54(1) 1_555 1_555 1_555 1_555 yes
Ru C(8A) C(6B) C(7A) -101(1) 1_555 1_555 1_555 1_555 yes
Ru C(8A) C(6B) C(10A) 65.1(4) 1_555 1_555 1_555 1_555 yes
Ru C(8A) C(6B) C(7B) -119(2) 1_555 1_555 1_555 1_555 yes
Ru C(8A) C(6B) C(10B) 66.9(7) 1_555 1_555 1_555 1_555 yes
Ru C(8A) C(6B) C(11B) -111(1) 1_555 1_555 1_555 1_555 yes
Ru C(8A) C(7B) C(7A) 34(4) 1_555 1_555 1_555 1_555 yes
Ru C(8A) C(7B) C(9A) 62(1) 1_555 1_555 1_555 1_555 yes
Ru C(8A) C(7B) C(13A) -125.8(10) 1_555 1_555 1_555 1_555 yes
Ru C(8A) C(7B) C(6B) 53(2) 1_555 1_555 1_555 1_555 yes
Ru C(8A) C(7B) C(8B) 68(3) 1_555 1_555 1_555 1_555 yes
Ru C(8A) C(7B) C(12B) -121(1) 1_555 1_555 1_555 1_555 yes
Ru C(8A) C(8B) C(9A) -56(1) 1_555 1_555 1_555 1_555 yes
Ru C(8A) C(8B) C(14A) 124(6) 1_555 1_555 1_555 1_555 yes
Ru C(8A) C(8B) C(7B) -70(3) 1_555 1_555 1_555 1_555 yes
Ru C(8A) C(8B) C(9B) -57.9(9) 1_555 1_555 1_555 1_555 yes
Ru C(8A) C(8B) C(13B) 120(1) 1_555 1_555 1_555 1_555 yes
Ru C(8A) C(12B) C(13A) -113.3(9) 1_555 1_555 1_555 1_555 yes
Ru C(8A) C(12B) C(7B) 72(1) 1_555 1_555 1_555 1_555 yes
Ru C(9A) C(8A) C(7A) 62.1(5) 1_555 1_555 1_555 1_555 yes
Ru C(9A) C(8A) C(13A) -117.9(9) 1_555 1_555 1_555 1_555 yes
Ru C(9A) C(8A) C(6B) 66.0(4) 1_555 1_555 1_555 1_555 yes
Ru C(9A) C(8A) C(7B) 71(2) 1_555 1_555 1_555 1_555 yes
Ru C(9A) C(8A) C(8B) -117(1) 1_555 1_555 1_555 1_555 yes
Ru C(9A) C(8A) C(12B) -130(5) 1_555 1_555 1_555 1_555 yes
Ru C(9A) C(10A) C(6A) -64.0(5) 1_555 1_555 1_555 1_555 yes
Ru C(9A) C(10A) C(15A) 116.0(9) 1_555 1_555 1_555 1_555 yes
Ru C(9A) C(10A) C(6B) -67.7(4) 1_555 1_555 1_555 1_555 yes
Ru C(9A) C(10A) C(9B) 119(1) 1_555 1_555 1_555 1_555 yes
Ru C(9A) C(10A) C(10B) -75(1) 1_555 1_555 1_555 1_555 yes
Ru C(9A) C(14A) C(8B) 91(1) 1_555 1_555 1_555 1_555 yes
Ru C(9A) C(14A) C(9B) -89(1) 1_555 1_555 1_555 1_555 yes
Ru C(9A) C(14A) C(13B) 88.8(9) 1_555 1_555 1_555 1_555 yes
Ru C(9A) C(7B) C(7A) 61.9(9) 1_555 1_555 1_555 1_555 yes
Ru C(9A) C(7B) C(8A) -104(2) 1_555 1_555 1_555 1_555 yes
Ru C(9A) C(7B) C(13A) -111.6(6) 1_555 1_555 1_555 1_555 yes
Ru C(9A) C(7B) C(6B) 68.7(6) 1_555 1_555 1_555 1_555 yes
Ru C(9A) C(7B) C(8B) -112(1) 1_555 1_555 1_555 1_555 yes
Ru C(9A) C(7B) C(12B) -110(1) 1_555 1_555 1_555 1_555 yes
Ru C(9A) C(8B) C(8A) 58(1) 1_555 1_555 1_555 1_555 yes
Ru C(9A) C(8B) C(14A) -122.0(6) 1_555 1_555 1_555 1_555 yes
Ru C(9A) C(8B) C(7B) 60(1) 1_555 1_555 1_555 1_555 yes
Ru C(9A) C(8B) C(9B) 156(61) 1_555 1_555 1_555 1_555 yes
Ru C(9A) C(8B) C(13B) -118(1) 1_555 1_555 1_555 1_555 yes
Ru C(9A) C(9B) C(10A) -55(1) 1_555 1_555 1_555 1_555 yes
Ru C(9A) C(9B) C(14A) 122.0(6) 1_555 1_555 1_555 1_555 yes
Ru C(9A) C(9B) C(15A) -31(14) 1_555 1_555 1_555 1_555 yes
Ru C(9A) C(9B) C(8B) -156(61) 1_555 1_555 1_555 1_555 yes
Ru C(9A) C(9B) C(10B) -60.7(9) 1_555 1_555 1_555 1_555 yes
Ru C(9A) C(9B) C(14B) 118(1) 1_555 1_555 1_555 1_555 yes
Ru C(9A) C(10B) C(6A) -62(1) 1_555 1_555 1_555 1_555 yes
Ru C(9A) C(10B) C(10A) 98(1) 1_555 1_555 1_555 1_555 yes
Ru C(9A) C(10B) C(15A) 106.4(6) 1_555 1_555 1_555 1_555 yes
Ru C(9A) C(10B) C(6B) -71.7(6) 1_555 1_555 1_555 1_555 yes
Ru C(9A) C(10B) C(9B) 108(1) 1_555 1_555 1_555 1_555 yes
Ru C(9A) C(10B) C(15B) 107(2) 1_555 1_555 1_555 1_555 yes
Ru C(10A) C(6A) C(7A) -62.8(5) 1_555 1_555 1_555 1_555 yes
Ru C(10A) C(6A) C(11A) 117.2(8) 1_555 1_555 1_555 1_555 yes
Ru C(10A) C(6A) C(6B) -71(1) 1_555 1_555 1_555 1_555 yes
Ru C(10A) C(6A) C(10B) 145(3) 1_555 1_555 1_555 1_555 yes
Ru C(10A) C(6A) C(11B) -90(3) 1_555 1_555 1_555 1_555 yes
Ru C(10A) C(9A) C(8A) 64.0(5) 1_555 1_555 1_555 1_555 yes
Ru C(10A) C(9A) C(14A) -116.0(9) 1_555 1_555 1_555 1_555 yes
Ru C(10A) C(9A) C(7B) 65.9(5) 1_555 1_555 1_555 1_555 yes
Ru C(10A) C(9A) C(8B) 63(2) 1_555 1_555 1_555 1_555 yes
Ru C(10A) C(9A) C(9B) -119(1) 1_555 1_555 1_555 1_555 yes
Ru C(10A) C(9A) C(10B) 75(1) 1_555 1_555 1_555 1_555 yes
Ru C(10A) C(15A) C(9B) 90(1) 1_555 1_555 1_555 1_555 yes
Ru C(10A) C(15A) C(10B) -100(1) 1_555 1_555 1_555 1_555 yes
Ru C(10A) C(15A) C(14B) 87.9(8) 1_555 1_555 1_555 1_555 yes
Ru C(10A) C(15A) C(15B) -96.6(8) 1_555 1_555 1_555 1_555 yes
Ru C(10A) C(6B) C(6A) 99(1) 1_555 1_555 1_555 1_555 yes
Ru C(10A) C(6B) C(7A) -55(1) 1_555 1_555 1_555 1_555 yes
Ru C(10A) C(6B) C(8A) -68.9(4) 1_555 1_555 1_555 1_555 yes
Ru C(10A) C(6B) C(7B) -69.7(6) 1_555 1_555 1_555 1_555 yes
Ru C(10A) C(6B) C(10B) 117(1) 1_555 1_555 1_555 1_555 yes
Ru C(10A) C(6B) C(11B) 107(1) 1_555 1_555 1_555 1_555 yes
Ru C(10A) C(9B) C(9A) 55(1) 1_555 1_555 1_555 1_555 yes
Ru C(10A) C(9B) C(14A) 22(17) 1_555 1_555 1_555 1_555 yes
Ru C(10A) C(9B) C(15A) -121.7(7) 1_555 1_555 1_555 1_555 yes
Ru C(10A) C(9B) C(8B) 56(1) 1_555 1_555 1_555 1_555 yes
Ru C(10A) C(9B) C(10B) 83(3) 1_555 1_555 1_555 1_555 yes
Ru C(10A) C(9B) C(14B) -118(1) 1_555 1_555 1_555 1_555 yes
Ru C(10A) C(10B) C(6A) -33(3) 1_555 1_555 1_555 1_555 yes
Ru C(10A) C(10B) C(9A) -66(1) 1_555 1_555 1_555 1_555 yes
Ru C(10A) C(10B) C(15A) 123.4(9) 1_555 1_555 1_555 1_555 yes
Ru C(10A) C(10B) C(6B) -54(1) 1_555 1_555 1_555 1_555 yes
Ru C(10A) C(10B) C(9B) -82(3) 1_555 1_555 1_555 1_555 yes
Ru C(10A) C(10B) C(15B) 118(1) 1_555 1_555 1_555 1_555 yes
Ru C(6B) C(6A) C(7A) -29(4) 1_555 1_555 1_555 1_555 yes
Ru C(6B) C(6A) C(10A) 64.0(6) 1_555 1_555 1_555 1_555 yes
Ru C(6B) C(6A) C(11A) -125(1) 1_555 1_555 1_555 1_555 yes
Ru C(6B) C(6A) C(10B) 73(1) 1_555 1_555 1_555 1_555 yes
Ru C(6B) C(6A) C(11B) -120.9(8) 1_555 1_555 1_555 1_555 yes
Ru C(6B) C(7A) C(6A) 29(4) 1_555 1_555 1_555 1_555 yes
Ru C(6B) C(7A) C(8A) -65.0(7) 1_555 1_555 1_555 1_555 yes
Ru C(6B) C(7A) C(12A) 125(1) 1_555 1_555 1_555 1_555 yes
Ru C(6B) C(7A) C(7B) -69(1) 1_555 1_555 1_555 1_555 yes
Ru C(6B) C(7A) C(11B) 122.0(8) 1_555 1_555 1_555 1_555 yes
Ru C(6B) C(8A) C(7A) 101(1) 1_555 1_555 1_555 1_555 yes
Ru C(6B) C(8A) C(9A) -68.0(4) 1_555 1_555 1_555 1_555 yes
Ru C(6B) C(8A) C(13A) 117(1) 1_555 1_555 1_555 1_555 yes
Ru C(6B) C(8A) C(7B) 119(2) 1_555 1_555 1_555 1_555 yes
Ru C(6B) C(8A) C(8B) -69.5(8) 1_555 1_555 1_555 1_555 yes
Ru C(6B) C(8A) C(12B) 114.4(7) 1_555 1_555 1_555 1_555 yes
Ru C(6B) C(10A) C(6A) -99(1) 1_555 1_555 1_555 1_555 yes
Ru C(6B) C(10A) C(9A) 71.9(4) 1_555 1_555 1_555 1_555 yes
Ru C(6B) C(10A) C(15A) -114(1) 1_555 1_555 1_555 1_555 yes
Ru C(6B) C(10A) C(9B) 75(1) 1_555 1_555 1_555 1_555 yes
Ru C(6B) C(10A) C(10B) -117(1) 1_555 1_555 1_555 1_555 yes
Ru C(6B) C(7B) C(7A) 101(1) 1_555 1_555 1_555 1_555 yes
Ru C(6B) C(7B) C(8A) -57(2) 1_555 1_555 1_555 1_555 yes
Ru C(6B) C(7B) C(9A) -63.4(4) 1_555 1_555 1_555 1_555 yes
Ru C(6B) C(7B) C(13A) 118(6) 1_555 1_555 1_555 1_555 yes
Ru C(6B) C(7B) C(8B) -63.7(7) 1_555 1_555 1_555 1_555 yes
Ru C(6B) C(7B) C(12B) 116(1) 1_555 1_555 1_555 1_555 yes
Ru C(6B) C(10B) C(6A) -98(1) 1_555 1_555 1_555 1_555 yes
Ru C(6B) C(10B) C(9A) 63.8(4) 1_555 1_555 1_555 1_555 yes
Ru C(6B) C(10B) C(10A) 56(1) 1_555 1_555 1_555 1_555 yes
Ru C(6B) C(10B) C(15A) 41(10) 1_555 1_555 1_555 1_555 yes
Ru C(6B) C(10B) C(9B) 64.1(8) 1_555 1_555 1_555 1_555 yes
Ru C(6B) C(10B) C(15B) -115(1) 1_555 1_555 1_555 1_555 yes
Ru C(6B) C(11B) C(6A) 80(1) 1_555 1_555 1_555 1_555 yes
Ru C(6B) C(11B) C(7A) -80(1) 1_555 1_555 1_555 1_555 yes
Ru C(6B) C(11B) C(11A) 83.0(7) 1_555 1_555 1_555 1_555 yes
Ru C(6B) C(11B) C(12A) -84.1(9) 1_555 1_555 1_555 1_555 yes
Ru C(7B) C(7A) C(6A) 59.7(7) 1_555 1_555 1_555 1_555 yes
Ru C(7B) C(7A) C(8A) 34(4) 1_555 1_555 1_555 1_555 yes
Ru C(7B) C(7A) C(12A) -123.5(8) 1_555 1_555 1_555 1_555 yes
Ru C(7B) C(7A) C(6B) 71(1) 1_555 1_555 1_555 1_555 yes
Ru C(7B) C(7A) C(11B) -178(4) 1_555 1_555 1_555 1_555 yes
Ru C(7B) C(8A) C(7A) -34(4) 1_555 1_555 1_555 1_555 yes
Ru C(7B) C(8A) C(9A) -62(1) 1_555 1_555 1_555 1_555 yes
Ru C(7B) C(8A) C(13A) 125.8(10) 1_555 1_555 1_555 1_555 yes
Ru C(7B) C(8A) C(6B) -53(2) 1_555 1_555 1_555 1_555 yes
Ru C(7B) C(8A) C(8B) -68(3) 1_555 1_555 1_555 1_555 yes
Ru C(7B) C(8A) C(12B) 121(1) 1_555 1_555 1_555 1_555 yes
Ru C(7B) C(9A) C(8A) 104(2) 1_555 1_555 1_555 1_555 yes
Ru C(7B) C(9A) C(10A) -66.3(5) 1_555 1_555 1_555 1_555 yes
Ru C(7B) C(9A) C(14A) 115(1) 1_555 1_555 1_555 1_555 yes
Ru C(7B) C(9A) C(8B) 112(1) 1_555 1_555 1_555 1_555 yes
Ru C(7B) C(9A) C(9B) -69(1) 1_555 1_555 1_555 1_555 yes
Ru C(7B) C(9A) C(10B) -68.9(4) 1_555 1_555 1_555 1_555 yes
Ru C(7B) C(13A) C(8A) -61(1) 1_555 1_555 1_555 1_555 yes
Ru C(7B) C(13A) C(12B) 112(1) 1_555 1_555 1_555 1_555 yes
Ru C(7B) C(6B) C(6A) 49(1) 1_555 1_555 1_555 1_555 yes
Ru C(7B) C(6B) C(7A) -101(1) 1_555 1_555 1_555 1_555 yes
Ru C(7B) C(6B) C(8A) 57(2) 1_555 1_555 1_555 1_555 yes
Ru C(7B) C(6B) C(10A) 61.6(4) 1_555 1_555 1_555 1_555 yes
Ru C(7B) C(6B) C(10B) 63.7(8) 1_555 1_555 1_555 1_555 yes
Ru C(7B) C(6B) C(11B) -116(1) 1_555 1_555 1_555 1_555 yes
Ru C(7B) C(8B) C(8A) 106(3) 1_555 1_555 1_555 1_555 yes
Ru C(7B) C(8B) C(9A) -60(1) 1_555 1_555 1_555 1_555 yes
Ru C(7B) C(8B) C(14A) -169(14) 1_555 1_555 1_555 1_555 yes
Ru C(7B) C(8B) C(9B) -61.8(7) 1_555 1_555 1_555 1_555 yes
Ru C(7B) C(8B) C(13B) 118(1) 1_555 1_555 1_555 1_555 yes
Ru C(7B) C(12B) C(8A) -87(1) 1_555 1_555 1_555 1_555 yes
Ru C(7B) C(12B) C(13A) -92(1) 1_555 1_555 1_555 1_555 yes
Ru C(8B) C(8A) C(7A) 56.6(10) 1_555 1_555 1_555 1_555 yes
Ru C(8B) C(8A) C(9A) 56(1) 1_555 1_555 1_555 1_555 yes
Ru C(8B) C(8A) C(13A) -123.3(7) 1_555 1_555 1_555 1_555 yes
Ru C(8B) C(8A) C(6B) 60.8(6) 1_555 1_555 1_555 1_555 yes
Ru C(8B) C(8A) C(7B) 70(3) 1_555 1_555 1_555 1_555 yes
Ru C(8B) C(8A) C(12B) -126(1) 1_555 1_555 1_555 1_555 yes
Ru C(8B) C(9A) C(8A) -58(1) 1_555 1_555 1_555 1_555 yes
Ru C(8B) C(9A) C(10A) -57(2) 1_555 1_555 1_555 1_555 yes
Ru C(8B) C(9A) C(14A) 122.0(6) 1_555 1_555 1_555 1_555 yes
Ru C(8B) C(9A) C(7B) -60(1) 1_555 1_555 1_555 1_555 yes
Ru C(8B) C(9A) C(9B) -156(61) 1_555 1_555 1_555 1_555 yes
Ru C(8B) C(9A) C(10B) -62(1) 1_555 1_555 1_555 1_555 yes
Ru C(8B) C(14A) C(9A) -59(1) 1_555 1_555 1_555 1_555 yes
Ru C(8B) C(14A) C(9B) -60.8(6) 1_555 1_555 1_555 1_555 yes
Ru C(8B) C(14A) C(13B) 116.6(9) 1_555 1_555 1_555 1_555 yes
Ru C(8B) C(7B) C(7A) 53(1) 1_555 1_555 1_555 1_555 yes
Ru C(8B) C(7B) C(8A) -106(3) 1_555 1_555 1_555 1_555 yes
Ru C(8B) C(7B) C(9A) 60(1) 1_555 1_555 1_555 1_555 yes
Ru C(8B) C(7B) C(13A) -118.6(6) 1_555 1_555 1_555 1_555 yes
Ru C(8B) C(7B) C(6B) 61.8(7) 1_555 1_555 1_555 1_555 yes
Ru C(8B) C(7B) C(12B) -118(1) 1_555 1_555 1_555 1_555 yes
Ru C(8B) C(9B) C(9A) 23(61) 1_555 1_555 1_555 1_555 yes
Ru C(8B) C(9B) C(10A) -55(1) 1_555 1_555 1_555 1_555 yes
Ru C(8B) C(9B) C(14A) 121.6(6) 1_555 1_555 1_555 1_555 yes
Ru C(8B) C(9B) C(15A) -37(11) 1_555 1_555 1_555 1_555 yes
Ru C(8B) C(9B) C(10B) -61.0(7) 1_555 1_555 1_555 1_555 yes
Ru C(8B) C(9B) C(14B) 119(1) 1_555 1_555 1_555 1_555 yes
Ru C(8B) C(13B) C(14A) -93.9(9) 1_555 1_555 1_555 1_555 yes
Ru C(9B) C(9A) C(8A) 59(1) 1_555 1_555 1_555 1_555 yes
Ru C(9B) C(9A) C(10A) 55(1) 1_555 1_555 1_555 1_555 yes
Ru C(9B) C(9A) C(14A) -122.0(6) 1_555 1_555 1_555 1_555 yes
Ru C(9B) C(9A) C(7B) 61(1) 1_555 1_555 1_555 1_555 yes
Ru C(9B) C(9A) C(8B) 156(61) 1_555 1_555 1_555 1_555 yes
Ru C(9B) C(9A) C(10B) 60.7(9) 1_555 1_555 1_555 1_555 yes
Ru C(9B) C(10A) C(6A) -60(1) 1_555 1_555 1_555 1_555 yes
Ru C(9B) C(10A) C(9A) -55(1) 1_555 1_555 1_555 1_555 yes
Ru C(9B) C(10A) C(15A) 121.7(7) 1_555 1_555 1_555 1_555 yes
Ru C(9B) C(10A) C(6B) -63.3(7) 1_555 1_555 1_555 1_555 yes
Ru C(9B) C(10A) C(10B) -83(3) 1_555 1_555 1_555 1_555 yes
Ru C(9B) C(14A) C(9A) 56.6(9) 1_555 1_555 1_555 1_555 yes
Ru C(9B) C(14A) C(8B) 57.3(6) 1_555 1_555 1_555 1_555 yes
Ru C(9B) C(14A) C(13B) 54(1) 1_555 1_555 1_555 1_555 yes
Ru C(9B) C(15A) C(10A) -55.9(9) 1_555 1_555 1_555 1_555 yes
Ru C(9B) C(15A) C(10B) -60.9(6) 1_555 1_555 1_555 1_555 yes
Ru C(9B) C(15A) C(14B) 121.1(9) 1_555 1_555 1_555 1_555 yes
Ru C(9B) C(15A) C(15B) -62.5(9) 1_555 1_555 1_555 1_555 yes
Ru C(9B) C(8B) C(8A) 58.8(10) 1_555 1_555 1_555 1_555 yes
Ru C(9B) C(8B) C(9A) -23(61) 1_555 1_555 1_555 1_555 yes
Ru C(9B) C(8B) C(14A) -121.6(6) 1_555 1_555 1_555 1_555 yes
Ru C(9B) C(8B) C(7B) 61.0(7) 1_555 1_555 1_555 1_555 yes
Ru C(9B) C(8B) C(13B) -119(1) 1_555 1_555 1_555 1_555 yes
Ru C(9B) C(10B) C(6A) -50(1) 1_555 1_555 1_555 1_555 yes
Ru C(9B) C(10B) C(9A) -61(1) 1_555 1_555 1_555 1_555 yes
Ru C(9B) C(10B) C(10A) 92(3) 1_555 1_555 1_555 1_555 yes
Ru C(9B) C(10B) C(15A) 115.5(6) 1_555 1_555 1_555 1_555 yes
Ru C(9B) C(10B) C(6B) -62.4(8) 1_555 1_555 1_555 1_555 yes
Ru C(9B) C(10B) C(15B) 117(1) 1_555 1_555 1_555 1_555 yes
Ru C(9B) C(14B) C(15A) -86.2(8) 1_555 1_555 1_555 1_555 yes
Ru C(10B) C(6A) C(7A) -63.7(8) 1_555 1_555 1_555 1_555 yes
Ru C(10B) C(6A) C(10A) -32(3) 1_555 1_555 1_555 1_555 yes
Ru C(10B) C(6A) C(11A) 122.9(8) 1_555 1_555 1_555 1_555 yes
Ru C(10B) C(6A) C(6B) -73(1) 1_555 1_555 1_555 1_555 yes
Ru C(10B) C(6A) C(11B) -151(3) 1_555 1_555 1_555 1_555 yes
Ru C(10B) C(9A) C(8A) 70.6(4) 1_555 1_555 1_555 1_555 yes
Ru C(10B) C(9A) C(10A) -98(1) 1_555 1_555 1_555 1_555 yes
Ru C(10B) C(9A) C(14A) -113(1) 1_555 1_555 1_555 1_555 yes
Ru C(10B) C(9A) C(7B) 71.9(4) 1_555 1_555 1_555 1_555 yes
Ru C(10B) C(9A) C(8B) 73(1) 1_555 1_555 1_555 1_555 yes
Ru C(10B) C(9A) C(9B) -108(1) 1_555 1_555 1_555 1_555 yes
Ru C(10B) C(10A) C(6A) 33(3) 1_555 1_555 1_555 1_555 yes
Ru C(10B) C(10A) C(9A) 66(1) 1_555 1_555 1_555 1_555 yes
Ru C(10B) C(10A) C(15A) -123.4(9) 1_555 1_555 1_555 1_555 yes
Ru C(10B) C(10A) C(6B) 54(1) 1_555 1_555 1_555 1_555 yes
Ru C(10B) C(10A) C(9B) 82(3) 1_555 1_555 1_555 1_555 yes
Ru C(10B) C(15A) C(10A) 56(1) 1_555 1_555 1_555 1_555 yes
Ru C(10B) C(15A) C(9B) 63.7(6) 1_555 1_555 1_555 1_555 yes
Ru C(10B) C(15A) C(14B) 65.3(9) 1_555 1_555 1_555 1_555 yes
Ru C(10B) C(15A) C(15B) -118.3(10) 1_555 1_555 1_555 1_555 yes
Ru C(10B) C(6B) C(6A) 98(1) 1_555 1_555 1_555 1_555 yes
Ru C(10B) C(6B) C(7A) -46(2) 1_555 1_555 1_555 1_555 yes
Ru C(10B) C(6B) C(8A) -62.9(5) 1_555 1_555 1_555 1_555 yes
Ru C(10B) C(6B) C(10A) -56(1) 1_555 1_555 1_555 1_555 yes
Ru C(10B) C(6B) C(7B) -64.1(8) 1_555 1_555 1_555 1_555 yes
Ru C(10B) C(6B) C(11B) 115(1) 1_555 1_555 1_555 1_555 yes
Ru C(10B) C(9B) C(9A) 61(1) 1_555 1_555 1_555 1_555 yes
Ru C(10B) C(9B) C(10A) -92(3) 1_555 1_555 1_555 1_555 yes
Ru C(10B) C(9B) C(14A) 72(4) 1_555 1_555 1_555 1_555 yes
Ru C(10B) C(9B) C(15A) -115.5(6) 1_555 1_555 1_555 1_555 yes
Ru C(10B) C(9B) C(8B) 62.4(7) 1_555 1_555 1_555 1_555 yes
Ru C(10B) C(9B) C(14B) -117(1) 1_555 1_555 1_555 1_555 yes
Ru C(10B) C(15B) C(11A) -81.2(8) 1_555 1_555 1_555 1_555 yes
Ru C(10B) C(15B) C(15A) 89.5(9) 1_555 1_555 1_555 1_555 yes
Ti Ir Ru Cl 1.25(6) 1_555 1_555 1_555 1_555 yes
Ti Ir Ru S(1) 63.64(6) 1_555 1_555 1_555 1_555 yes
Ti Ir Ru S(2) -63.42(7) 1_555 1_555 1_555 1_555 yes
Ti Ir Ru C(6A) -144.9(4) 1_555 1_555 1_555 1_555 yes
Ti Ir Ru C(7A) -139.0(2) 1_555 1_555 1_555 1_555 yes
Ti Ir Ru C(8A) -169.3(2) 1_555 1_555 1_555 1_555 yes
Ti Ir Ru C(9A) 154.5(2) 1_555 1_555 1_555 1_555 yes
Ti Ir Ru C(10A) 144.0(3) 1_555 1_555 1_555 1_555 yes
Ti Ir Ru C(6B) -142.8(3) 1_555 1_555 1_555 1_555 yes
Ti Ir Ru C(7B) -159.6(2) 1_555 1_555 1_555 1_555 yes
Ti Ir Ru C(8B) 163.9(2) 1_555 1_555 1_555 1_555 yes
Ti Ir Ru C(9B) 139.7(3) 1_555 1_555 1_555 1_555 yes
Ti Ir Ru C(10B) 165.2(5) 1_555 1_555 1_555 1_555 yes
Ti Ir C(16) C(17) 138.7(4) 1_555 1_555 1_555 1_555 yes
Ti Ir C(16) C(23) -100.8(7) 1_555 1_555 1_555 1_555 yes
Ti Ir C(17) C(16) -66.4(6) 1_555 1_555 1_555 1_555 yes
Ti Ir C(17) C(18) 174.5(6) 1_555 1_555 1_555 1_555 yes
Ti Ir C(20) C(19) -172.5(5) 1_555 1_555 1_555 1_555 yes
Ti Ir C(20) C(21) 69.4(6) 1_555 1_555 1_555 1_555 yes
Ti Ir C(21) C(20) -136.3(4) 1_555 1_555 1_555 1_555 yes
Ti Ir C(21) C(22) 104.8(7) 1_555 1_555 1_555 1_555 yes
Ti Ru Ir S(1) -63.64(6) 1_555 1_555 1_555 1_555 yes
Ti Ru Ir S(2) 63.42(7) 1_555 1_555 1_555 1_555 yes
Ti Ru Ir C(16) 89.8(4) 1_555 1_555 1_555 1_555 yes
Ti Ru Ir C(17) 132.5(3) 1_555 1_555 1_555 1_555 yes
Ti Ru Ir C(20) -131.5(3) 1_555 1_555 1_555 1_555 yes
Ti Ru Ir C(21) -89.6(4) 1_555 1_555 1_555 1_555 yes
Ti Ru C(6A) C(7A) -119.2(3) 1_555 1_555 1_555 1_555 yes
Ti Ru C(6A) C(10A) 123.0(3) 1_555 1_555 1_555 1_555 yes
Ti Ru C(6A) C(11A) 3.1(7) 1_555 1_555 1_555 1_555 yes
Ti Ru C(6A) C(6B) -123.7(8) 1_555 1_555 1_555 1_555 yes
Ti Ru C(6A) C(10B) 115.0(7) 1_555 1_555 1_555 1_555 yes
Ti Ru C(6A) C(11B) -71.5(6) 1_555 1_555 1_555 1_555 yes
Ti Ru C(7A) C(6A) 111.5(4) 1_555 1_555 1_555 1_555 yes
Ti Ru C(7A) C(8A) -129.7(3) 1_555 1_555 1_555 1_555 yes
Ti Ru C(7A) C(12A) -8.9(6) 1_555 1_555 1_555 1_555 yes
Ti Ru C(7A) C(6B) 116.9(9) 1_555 1_555 1_555 1_555 yes
Ti Ru C(7A) C(7B) -125.0(6) 1_555 1_555 1_555 1_555 yes
Ti Ru C(7A) C(11B) 54.6(7) 1_555 1_555 1_555 1_555 yes
Ti Ru C(8A) C(7A) 111.3(4) 1_555 1_555 1_555 1_555 yes
Ti Ru C(8A) C(9A) -130.5(4) 1_555 1_555 1_555 1_555 yes
Ti Ru C(8A) C(13A) -10.7(8) 1_555 1_555 1_555 1_555 yes
Ti Ru C(8A) C(6B) 133.1(4) 1_555 1_555 1_555 1_555 yes
Ti Ru C(8A) C(7B) 100(1) 1_555 1_555 1_555 1_555 yes
Ti Ru C(8A) C(8B) -110.7(5) 1_555 1_555 1_555 1_555 yes
Ti Ru C(8A) C(12B) 42.1(8) 1_555 1_555 1_555 1_555 yes
Ti Ru C(9A) C(8A) 126.8(4) 1_555 1_555 1_555 1_555 yes
Ti Ru C(9A) C(10A) -116.4(4) 1_555 1_555 1_555 1_555 yes
Ti Ru C(9A) C(14A) 4.4(8) 1_555 1_555 1_555 1_555 yes
Ti Ru C(9A) C(7B) 138.9(4) 1_555 1_555 1_555 1_555 yes
Ti Ru C(9A) C(8B) 91(1) 1_555 1_555 1_555 1_555 yes
Ti Ru C(9A) C(9B) -89.1(9) 1_555 1_555 1_555 1_555 yes
Ti Ru C(9A) C(10B) -133.0(4) 1_555 1_555 1_555 1_555 yes
Ti Ru C(10A) C(6A) -110.7(4) 1_555 1_555 1_555 1_555 yes
Ti Ru C(10A) C(9A) 132.7(4) 1_555 1_555 1_555 1_555 yes
Ti Ru C(10A) C(15A) 11.5(8) 1_555 1_555 1_555 1_555 yes
Ti Ru C(10A) C(6B) -135.8(3) 1_555 1_555 1_555 1_555 yes
Ti Ru C(10A) C(9B) 106.2(7) 1_555 1_555 1_555 1_555 yes
Ti Ru C(10A) C(10B) -99(1) 1_555 1_555 1_555 1_555 yes
Ti Ru C(6B) C(6A) 83.4(9) 1_555 1_555 1_555 1_555 yes
Ti Ru C(6B) C(7A) -87.2(10) 1_555 1_555 1_555 1_555 yes
Ti Ru C(6B) C(8A) -137.5(3) 1_555 1_555 1_555 1_555 yes
Ti Ru C(6B) C(10A) 131.8(4) 1_555 1_555 1_555 1_555 yes
Ti Ru C(6B) C(7B) -127.6(5) 1_555 1_555 1_555 1_555 yes
Ti Ru C(6B) C(10B) 116.1(5) 1_555 1_555 1_555 1_555 yes
Ti Ru C(6B) C(11B) -5.6(10) 1_555 1_555 1_555 1_555 yes
Ti Ru C(7B) C(7A) 95.7(6) 1_555 1_555 1_555 1_555 yes
Ti Ru C(7B) C(8A) -99(1) 1_555 1_555 1_555 1_555 yes
Ti Ru C(7B) C(9A) -141.2(4) 1_555 1_555 1_555 1_555 yes
Ti Ru C(7B) C(13A) -50.5(8) 1_555 1_555 1_555 1_555 yes
Ti Ru C(7B) C(6B) 120.8(5) 1_555 1_555 1_555 1_555 yes
Ti Ru C(7B) C(8B) -122.2(5) 1_555 1_555 1_555 1_555 yes
Ti Ru C(7B) C(12B) 0(1) 1_555 1_555 1_555 1_555 yes
Ti Ru C(8B) C(8A) 117.0(6) 1_555 1_555 1_555 1_555 yes
Ti Ru C(8B) C(9A) -115(1) 1_555 1_555 1_555 1_555 yes
Ti Ru C(8B) C(14A) -54.0(7) 1_555 1_555 1_555 1_555 yes
Ti Ru C(8B) C(7B) 126.5(5) 1_555 1_555 1_555 1_555 yes
Ti Ru C(8B) C(9B) -115.6(5) 1_555 1_555 1_555 1_555 yes
Ti Ru C(8B) C(13B) 5(1) 1_555 1_555 1_555 1_555 yes
Ti Ru C(9B) C(9A) 124.7(8) 1_555 1_555 1_555 1_555 yes
Ti Ru C(9B) C(10A) -105.8(8) 1_555 1_555 1_555 1_555 yes
Ti Ru C(9B) C(14A) 75.8(6) 1_555 1_555 1_555 1_555 yes
Ti Ru C(9B) C(15A) -58.1(7) 1_555 1_555 1_555 1_555 yes
Ti Ru C(9B) C(8B) 125.0(5) 1_555 1_555 1_555 1_555 yes
Ti Ru C(9B) C(10B) -117.4(5) 1_555 1_555 1_555 1_555 yes
Ti Ru C(9B) C(14B) 3.2(9) 1_555 1_555 1_555 1_555 yes
Ti Ru C(10B) C(6A) -94.6(7) 1_555 1_555 1_555 1_555 yes
Ti Ru C(10B) C(9A) 143.7(3) 1_555 1_555 1_555 1_555 yes
Ti Ru C(10B) C(10A) 103.5(9) 1_555 1_555 1_555 1_555 yes
Ti Ru C(10B) C(15A) 59.4(7) 1_555 1_555 1_555 1_555 yes
Ti Ru C(10B) C(6B) -124.2(5) 1_555 1_555 1_555 1_555 yes
Ti Ru C(10B) C(9B) 119.1(5) 1_555 1_555 1_555 1_555 yes
Ti Ru C(10B) C(15B) -3(1) 1_555 1_555 1_555 1_555 yes
Ti Cl Ru S(1) -44.62(6) 1_555 1_555 1_555 1_555 yes
Ti Cl Ru S(2) 43.06(7) 1_555 1_555 1_555 1_555 yes
Ti Cl Ru C(6A) 163.2(2) 1_555 1_555 1_555 1_555 yes
Ti Cl Ru C(7A) 137.1(2) 1_555 1_555 1_555 1_555 yes
Ti Cl Ru C(8A) 157.2(4) 1_555 1_555 1_555 1_555 yes
Ti Cl Ru C(9A) -143.9(3) 1_555 1_555 1_555 1_555 yes
Ti Cl Ru C(10A) -159.1(2) 1_555 1_555 1_555 1_555 yes
Ti Cl Ru C(6B) 151.0(3) 1_555 1_555 1_555 1_555 yes
Ti Cl Ru C(7B) 144.7(4) 1_555 1_555 1_555 1_555 yes
Ti Cl Ru C(8B) -145.6(5) 1_555 1_555 1_555 1_555 yes
Ti Cl Ru C(9B) -142.8(3) 1_555 1_555 1_555 1_555 yes
Ti Cl Ru C(10B) -174.2(2) 1_555 1_555 1_555 1_555 yes
Ti S(1) Ir S(2) 32.34(7) 1_555 1_555 1_555 1_555 yes
Ti S(1) Ir C(16) -59.9(5) 1_555 1_555 1_555 1_555 yes
Ti S(1) Ir C(17) 135.1(8) 1_555 1_555 1_555 1_555 yes
Ti S(1) Ir C(20) -162.9(3) 1_555 1_555 1_555 1_555 yes
Ti S(1) Ir C(21) -124.1(3) 1_555 1_555 1_555 1_555 yes
Ti S(1) Ru Cl 44.92(6) 1_555 1_555 1_555 1_555 yes
Ti S(1) Ru S(2) -42.55(5) 1_555 1_555 1_555 1_555 yes
Ti S(1) Ru C(6A) 128.5(3) 1_555 1_555 1_555 1_555 yes
Ti S(1) Ru C(7A) -138.6(4) 1_555 1_555 1_555 1_555 yes
Ti S(1) Ru C(8A) -146.0(2) 1_555 1_555 1_555 1_555 yes
Ti S(1) Ru C(9A) 178.9(2) 1_555 1_555 1_555 1_555 yes
Ti S(1) Ru C(10A) 141.6(2) 1_555 1_555 1_555 1_555 yes
Ti S(1) Ru C(6B) 176.9(6) 1_555 1_555 1_555 1_555 yes
Ti S(1) Ru C(7B) -142.1(3) 1_555 1_555 1_555 1_555 yes
Ti S(1) Ru C(8B) -165.5(2) 1_555 1_555 1_555 1_555 yes
Ti S(1) Ru C(9B) 157.5(2) 1_555 1_555 1_555 1_555 yes
Ti S(1) Ru C(10B) 134.2(3) 1_555 1_555 1_555 1_555 yes
Ti S(2) Ir S(1) -32.48(7) 1_555 1_555 1_555 1_555 yes
Ti S(2) Ir C(16) 124.4(3) 1_555 1_555 1_555 1_555 yes
Ti S(2) Ir C(17) 163.1(3) 1_555 1_555 1_555 1_555 yes
Ti S(2) Ir C(20) -130.8(9) 1_555 1_555 1_555 1_555 yes
Ti S(2) Ir C(21) 61.5(6) 1_555 1_555 1_555 1_555 yes
Ti S(2) Ru Cl -43.44(7) 1_555 1_555 1_555 1_555 yes
Ti S(2) Ru S(1) 42.64(6) 1_555 1_555 1_555 1_555 yes
Ti S(2) Ru C(6A) -132.5(2) 1_555 1_555 1_555 1_555 yes
Ti S(2) Ru C(7A) -161.7(1) 1_555 1_555 1_555 1_555 yes
Ti S(2) Ru C(8A) 161.4(2) 1_555 1_555 1_555 1_555 yes
Ti S(2) Ru C(9A) 144.1(3) 1_555 1_555 1_555 1_555 yes
Ti S(2) Ru C(10A) -147.1(4) 1_555 1_555 1_555 1_555 yes
Ti S(2) Ru C(6B) -150.7(2) 1_555 1_555 1_555 1_555 yes
Ti S(2) Ru C(7B) 172.0(2) 1_555 1_555 1_555 1_555 yes
Ti S(2) Ru C(8B) 141.8(3) 1_555 1_555 1_555 1_555 yes
Ti S(2) Ru C(9B) 151.9(7) 1_555 1_555 1_555 1_555 yes
Ti S(2) Ru C(10B) -133.2(4) 1_555 1_555 1_555 1_555 yes
Ti C(1) C(2) C(3) 66.1(8) 1_555 1_555 1_555 1_555 yes
Ti C(1) C(5) C(4) -65.5(9) 1_555 1_555 1_555 1_555 yes
Ti C(2) C(1) C(5) -66.1(9) 1_555 1_555 1_555 1_555 yes
Ti C(2) C(3) C(4) 65.7(9) 1_555 1_555 1_555 1_555 yes
Ti C(3) C(2) C(1) -65.4(9) 1_555 1_555 1_555 1_555 yes
Ti C(3) C(4) C(5) 64.4(9) 1_555 1_555 1_555 1_555 yes
Ti C(4) C(3) C(2) -64.8(9) 1_555 1_555 1_555 1_555 yes
Ti C(4) C(5) C(1) 64.3(9) 1_555 1_555 1_555 1_555 yes
Ti C(5) C(1) C(2) 65.3(9) 1_555 1_555 1_555 1_555 yes
Ti C(5) C(4) C(3) -63.9(9) 1_555 1_555 1_555 1_555 yes
Cl Ru Ir S(1) -62.40(8) 1_555 1_555 1_555 1_555 yes
Cl Ru Ir S(2) 64.67(8) 1_555 1_555 1_555 1_555 yes
Cl Ru Ir C(16) 91.0(4) 1_555 1_555 1_555 1_555 yes
Cl Ru Ir C(17) 133.8(3) 1_555 1_555 1_555 1_555 yes
Cl Ru Ir C(20) -130.2(3) 1_555 1_555 1_555 1_555 yes
Cl Ru Ir C(21) -88.3(4) 1_555 1_555 1_555 1_555 yes
Cl Ru Ti S(1) -117.98(8) 1_555 1_555 1_555 1_555 yes
Cl Ru Ti S(2) 120.56(8) 1_555 1_555 1_555 1_555 yes
Cl Ru Ti C(1) 21.4(8) 1_555 1_555 1_555 1_555 yes
Cl Ru Ti C(2) 94.1(6) 1_555 1_555 1_555 1_555 yes
Cl Ru Ti C(3) 164.0(6) 1_555 1_555 1_555 1_555 yes
Cl Ru Ti C(4) -124.2(6) 1_555 1_555 1_555 1_555 yes
Cl Ru Ti C(5) -52.2(7) 1_555 1_555 1_555 1_555 yes
Cl Ru C(6A) C(7A) -140.4(3) 1_555 1_555 1_555 1_555 yes
Cl Ru C(6A) C(10A) 101.8(3) 1_555 1_555 1_555 1_555 yes
Cl Ru C(6A) C(11A) -18.1(6) 1_555 1_555 1_555 1_555 yes
Cl Ru C(6A) C(6B) -144.9(8) 1_555 1_555 1_555 1_555 yes
Cl Ru C(6A) C(10B) 93.8(7) 1_555 1_555 1_555 1_555 yes
Cl Ru C(6A) C(11B) -92.7(5) 1_555 1_555 1_555 1_555 yes
Cl Ru C(7A) C(6A) 46.4(4) 1_555 1_555 1_555 1_555 yes
Cl Ru C(7A) C(8A) 165.2(3) 1_555 1_555 1_555 1_555 yes
Cl Ru C(7A) C(12A) -74.0(5) 1_555 1_555 1_555 1_555 yes
Cl Ru C(7A) C(6B) 51(1) 1_555 1_555 1_555 1_555 yes
Cl Ru C(7A) C(7B) 170.0(5) 1_555 1_555 1_555 1_555 yes
Cl Ru C(7A) C(11B) -10.4(7) 1_555 1_555 1_555 1_555 yes
Cl Ru C(8A) C(7A) -30.0(6) 1_555 1_555 1_555 1_555 yes
Cl Ru C(8A) C(9A) 88.2(5) 1_555 1_555 1_555 1_555 yes
Cl Ru C(8A) C(13A) -152.0(5) 1_555 1_555 1_555 1_555 yes
Cl Ru C(8A) C(6B) -8.2(6) 1_555 1_555 1_555 1_555 yes
Cl Ru C(8A) C(7B) -40(1) 1_555 1_555 1_555 1_555 yes
Cl Ru C(8A) C(8B) 108.0(6) 1_555 1_555 1_555 1_555 yes
Cl Ru C(8A) C(12B) -99.2(7) 1_555 1_555 1_555 1_555 yes
Cl Ru C(9A) C(8A) -141.4(3) 1_555 1_555 1_555 1_555 yes
Cl Ru C(9A) C(10A) -24.6(5) 1_555 1_555 1_555 1_555 yes
Cl Ru C(9A) C(14A) 96.2(5) 1_555 1_555 1_555 1_555 yes
Cl Ru C(9A) C(7B) -129.4(3) 1_555 1_555 1_555 1_555 yes
Cl Ru C(9A) C(8B) -176(1) 1_555 1_555 1_555 1_555 yes
Cl Ru C(9A) C(9B) 2(1) 1_555 1_555 1_555 1_555 yes
Cl Ru C(9A) C(10B) -41.3(5) 1_555 1_555 1_555 1_555 yes
Cl Ru C(10A) C(6A) -81.0(3) 1_555 1_555 1_555 1_555 yes
Cl Ru C(10A) C(9A) 162.4(4) 1_555 1_555 1_555 1_555 yes
Cl Ru C(10A) C(15A) 41.2(6) 1_555 1_555 1_555 1_555 yes
Cl Ru C(10A) C(6B) -106.1(3) 1_555 1_555 1_555 1_555 yes
Cl Ru C(10A) C(9B) 135.9(7) 1_555 1_555 1_555 1_555 yes
Cl Ru C(10A) C(10B) -69.8(10) 1_555 1_555 1_555 1_555 yes
Cl Ru C(6B) C(6A) 37.0(9) 1_555 1_555 1_555 1_555 yes
Cl Ru C(6B) C(7A) -133.6(9) 1_555 1_555 1_555 1_555 yes
Cl Ru C(6B) C(8A) 176.2(3) 1_555 1_555 1_555 1_555 yes
Cl Ru C(6B) C(10A) 85.4(3) 1_555 1_555 1_555 1_555 yes
Cl Ru C(6B) C(7B) -173.9(4) 1_555 1_555 1_555 1_555 yes
Cl Ru C(6B) C(10B) 69.8(5) 1_555 1_555 1_555 1_555 yes
Cl Ru C(6B) C(11B) -51.9(7) 1_555 1_555 1_555 1_555 yes
Cl Ru C(7B) C(7A) -15.2(8) 1_555 1_555 1_555 1_555 yes
Cl Ru C(7B) C(8A) 149(1) 1_555 1_555 1_555 1_555 yes
Cl Ru C(7B) C(9A) 107.9(4) 1_555 1_555 1_555 1_555 yes
Cl Ru C(7B) C(13A) -161.3(4) 1_555 1_555 1_555 1_555 yes
Cl Ru C(7B) C(6B) 10.0(7) 1_555 1_555 1_555 1_555 yes
Cl Ru C(7B) C(8B) 126.9(4) 1_555 1_555 1_555 1_555 yes
Cl Ru C(7B) C(12B) -110.7(8) 1_555 1_555 1_555 1_555 yes
Cl Ru C(8B) C(8A) -123.2(5) 1_555 1_555 1_555 1_555 yes
Cl Ru C(8B) C(9A) 4(1) 1_555 1_555 1_555 1_555 yes
Cl Ru C(8B) C(14A) 65.9(7) 1_555 1_555 1_555 1_555 yes
Cl Ru C(8B) C(7B) -113.6(5) 1_555 1_555 1_555 1_555 yes
Cl Ru C(8B) C(9B) 4.3(8) 1_555 1_555 1_555 1_555 yes
Cl Ru C(8B) C(13B) 125.7(7) 1_555 1_555 1_555 1_555 yes
Cl Ru C(9B) C(9A) -177.9(8) 1_555 1_555 1_555 1_555 yes
Cl Ru C(9B) C(10A) -48.4(8) 1_555 1_555 1_555 1_555 yes
Cl Ru C(9B) C(14A) 133.2(5) 1_555 1_555 1_555 1_555 yes
Cl Ru C(9B) C(15A) -0.7(6) 1_555 1_555 1_555 1_555 yes
Cl Ru C(9B) C(8B) -177.6(5) 1_555 1_555 1_555 1_555 yes
Cl Ru C(9B) C(10B) -60.0(5) 1_555 1_555 1_555 1_555 yes
Cl Ru C(9B) C(14B) 60.6(8) 1_555 1_555 1_555 1_555 yes
Cl Ru C(10B) C(6A) -86.7(7) 1_555 1_555 1_555 1_555 yes
Cl Ru C(10B) C(9A) 151.7(3) 1_555 1_555 1_555 1_555 yes
Cl Ru C(10B) C(10A) 111.4(10) 1_555 1_555 1_555 1_555 yes
Cl Ru C(10B) C(15A) 67.3(5) 1_555 1_555 1_555 1_555 yes
Cl Ru C(10B) C(6B) -116.3(5) 1_555 1_555 1_555 1_555 yes
Cl Ru C(10B) C(9B) 127.1(5) 1_555 1_555 1_555 1_555 yes
Cl Ru C(10B) C(15B) 4.7(8) 1_555 1_555 1_555 1_555 yes
Cl Ti Ir S(1) 66.8(1) 1_555 1_555 1_555 1_555 yes
Cl Ti Ir S(2) -69.4(1) 1_555 1_555 1_555 1_555 yes
Cl Ti Ir C(16) -135.3(3) 1_555 1_555 1_555 1_555 yes
Cl Ti Ir C(17) -95.9(4) 1_555 1_555 1_555 1_555 yes
Cl Ti Ir C(20) 92.9(4) 1_555 1_555 1_555 1_555 yes
Cl Ti Ir C(21) 133.6(3) 1_555 1_555 1_555 1_555 yes
Cl Ti Ru S(1) 117.98(8) 1_555 1_555 1_555 1_555 yes
Cl Ti Ru S(2) -120.56(8) 1_555 1_555 1_555 1_555 yes
Cl Ti Ru C(6A) -26.9(3) 1_555 1_555 1_555 1_555 yes
Cl Ti Ru C(7A) -89.1(2) 1_555 1_555 1_555 1_555 yes
Cl Ti Ru C(8A) -159.4(3) 1_555 1_555 1_555 1_555 yes
Cl Ti Ru C(9A) 115.7(3) 1_555 1_555 1_555 1_555 yes
Cl Ti Ru C(10A) 38.0(3) 1_555 1_555 1_555 1_555 yes
Cl Ti Ru C(6B) -60.1(4) 1_555 1_555 1_555 1_555 yes
Cl Ti Ru C(7B) -136.8(5) 1_555 1_555 1_555 1_555 yes
Cl Ti Ru C(8B) 146.4(4) 1_555 1_555 1_555 1_555 yes
Cl Ti Ru C(9B) 76.6(4) 1_555 1_555 1_555 1_555 yes
Cl Ti Ru C(10B) 10.0(4) 1_555 1_555 1_555 1_555 yes
Cl Ti C(1) C(2) 140.1(9) 1_555 1_555 1_555 1_555 yes
Cl Ti C(1) C(5) -105.3(6) 1_555 1_555 1_555 1_555 yes
Cl Ti C(2) C(1) -46.1(10) 1_555 1_555 1_555 1_555 yes
Cl Ti C(2) C(3) -160.2(6) 1_555 1_555 1_555 1_555 yes
Cl Ti C(3) C(2) 34(1) 1_555 1_555 1_555 1_555 yes
Cl Ti C(3) C(4) -83.1(8) 1_555 1_555 1_555 1_555 yes
Cl Ti C(4) C(3) 134.1(5) 1_555 1_555 1_555 1_555 yes
Cl Ti C(4) C(5) 16.6(8) 1_555 1_555 1_555 1_555 yes
Cl Ti C(5) C(1) 78.1(6) 1_555 1_555 1_555 1_555 yes
Cl Ti C(5) C(4) -167.6(6) 1_555 1_555 1_555 1_555 yes
S(1) Ir Ru S(2) -127.07(8) 1_555 1_555 1_555 1_555 yes
S(1) Ir Ru C(6A) 151.5(4) 1_555 1_555 1_555 1_555 yes
S(1) Ir Ru C(7A) 157.4(2) 1_555 1_555 1_555 1_555 yes
S(1) Ir Ru C(8A) 127.1(2) 1_555 1_555 1_555 1_555 yes
S(1) Ir Ru C(9A) 90.8(2) 1_555 1_555 1_555 1_555 yes
S(1) Ir Ru C(10A) 80.4(3) 1_555 1_555 1_555 1_555 yes
S(1) Ir Ru C(6B) 153.5(3) 1_555 1_555 1_555 1_555 yes
S(1) Ir Ru C(7B) 136.8(2) 1_555 1_555 1_555 1_555 yes
S(1) Ir Ru C(8B) 100.3(2) 1_555 1_555 1_555 1_555 yes
S(1) Ir Ru C(9B) 76.1(3) 1_555 1_555 1_555 1_555 yes
S(1) Ir Ru C(10B) 101.5(5) 1_555 1_555 1_555 1_555 yes
S(1) Ir Ti S(2) 136.16(10) 1_555 1_555 1_555 1_555 yes
S(1) Ir Ti C(1) -128.6(7) 1_555 1_555 1_555 1_555 yes
S(1) Ir Ti C(2) -144.9(4) 1_555 1_555 1_555 1_555 yes
S(1) Ir Ti C(3) -120.2(3) 1_555 1_555 1_555 1_555 yes
S(1) Ir Ti C(4) -88.4(3) 1_555 1_555 1_555 1_555 yes
S(1) Ir Ti C(5) -80.3(3) 1_555 1_555 1_555 1_555 yes
S(1) Ir C(16) C(17) -173.5(4) 1_555 1_555 1_555 1_555 yes
S(1) Ir C(16) C(23) -52.9(9) 1_555 1_555 1_555 1_555 yes
S(1) Ir C(17) C(16) 170.7(6) 1_555 1_555 1_555 1_555 yes
S(1) Ir C(17) C(18) 51(1) 1_555 1_555 1_555 1_555 yes
S(1) Ir C(20) C(19) -152.5(6) 1_555 1_555 1_555 1_555 yes
S(1) Ir C(20) C(21) 89.4(5) 1_555 1_555 1_555 1_555 yes
S(1) Ir C(21) C(20) -90.8(5) 1_555 1_555 1_555 1_555 yes
S(1) Ir C(21) C(22) 150.2(8) 1_555 1_555 1_555 1_555 yes
S(1) Ru Ir S(2) 127.07(8) 1_555 1_555 1_555 1_555 yes
S(1) Ru Ir C(16) 153.4(4) 1_555 1_555 1_555 1_555 yes
S(1) Ru Ir C(17) -163.8(3) 1_555 1_555 1_555 1_555 yes
S(1) Ru Ir C(20) -67.8(3) 1_555 1_555 1_555 1_555 yes
S(1) Ru Ir C(21) -25.9(4) 1_555 1_555 1_555 1_555 yes
S(1) Ru Ti S(2) -121.46(7) 1_555 1_555 1_555 1_555 yes
S(1) Ru Ti C(1) 139.4(8) 1_555 1_555 1_555 1_555 yes
S(1) Ru Ti C(2) -148.0(6) 1_555 1_555 1_555 1_555 yes
S(1) Ru Ti C(3) -78.0(6) 1_555 1_555 1_555 1_555 yes
S(1) Ru Ti C(4) -6.2(6) 1_555 1_555 1_555 1_555 yes
S(1) Ru Ti C(5) 65.8(7) 1_555 1_555 1_555 1_555 yes
S(1) Ru C(6A) C(7A) 137.2(3) 1_555 1_555 1_555 1_555 yes
S(1) Ru C(6A) C(10A) 19.4(6) 1_555 1_555 1_555 1_555 yes
S(1) Ru C(6A) C(11A) -100.6(6) 1_555 1_555 1_555 1_555 yes
S(1) Ru C(6A) C(6B) 132.6(8) 1_555 1_555 1_555 1_555 yes
S(1) Ru C(6A) C(10B) 11.4(9) 1_555 1_555 1_555 1_555 yes
S(1) Ru C(6A) C(11B) -175.1(5) 1_555 1_555 1_555 1_555 yes
S(1) Ru C(7A) C(6A) -129.5(4) 1_555 1_555 1_555 1_555 yes
S(1) Ru C(7A) C(8A) -10.7(6) 1_555 1_555 1_555 1_555 yes
S(1) Ru C(7A) C(12A) 110.1(6) 1_555 1_555 1_555 1_555 yes
S(1) Ru C(7A) C(6B) -124.1(9) 1_555 1_555 1_555 1_555 yes
S(1) Ru C(7A) C(7B) -6.0(8) 1_555 1_555 1_555 1_555 yes
S(1) Ru C(7A) C(11B) 173.6(6) 1_555 1_555 1_555 1_555 yes
S(1) Ru C(8A) C(7A) 175.0(3) 1_555 1_555 1_555 1_555 yes
S(1) Ru C(8A) C(9A) -66.9(4) 1_555 1_555 1_555 1_555 yes
S(1) Ru C(8A) C(13A) 53.0(6) 1_555 1_555 1_555 1_555 yes
S(1) Ru C(8A) C(6B) -163.3(3) 1_555 1_555 1_555 1_555 yes
S(1) Ru C(8A) C(7B) 163(1) 1_555 1_555 1_555 1_555 yes
S(1) Ru C(8A) C(8B) -47.0(6) 1_555 1_555 1_555 1_555 yes
S(1) Ru C(8A) C(12B) 105.8(6) 1_555 1_555 1_555 1_555 yes
S(1) Ru C(9A) C(8A) 125.0(3) 1_555 1_555 1_555 1_555 yes
S(1) Ru C(9A) C(10A) -118.2(4) 1_555 1_555 1_555 1_555 yes
S(1) Ru C(9A) C(14A) 2.6(6) 1_555 1_555 1_555 1_555 yes
S(1) Ru C(9A) C(7B) 137.1(3) 1_555 1_555 1_555 1_555 yes
S(1) Ru C(9A) C(8B) 89(1) 1_555 1_555 1_555 1_555 yes
S(1) Ru C(9A) C(9B) -90.9(9) 1_555 1_555 1_555 1_555 yes
S(1) Ru C(9A) C(10B) -134.8(3) 1_555 1_555 1_555 1_555 yes
S(1) Ru C(10A) C(6A) -170.1(3) 1_555 1_555 1_555 1_555 yes
S(1) Ru C(10A) C(9A) 73.3(4) 1_555 1_555 1_555 1_555 yes
S(1) Ru C(10A) C(15A) -47.9(6) 1_555 1_555 1_555 1_555 yes
S(1) Ru C(10A) C(6B) 164.8(3) 1_555 1_555 1_555 1_555 yes
S(1) Ru C(10A) C(9B) 46.8(8) 1_555 1_555 1_555 1_555 yes
S(1) Ru C(10A) C(10B) -159.0(9) 1_555 1_555 1_555 1_555 yes
S(1) Ru C(6B) C(6A) -92.1(9) 1_555 1_555 1_555 1_555 yes
S(1) Ru C(6B) C(7A) 97(1) 1_555 1_555 1_555 1_555 yes
S(1) Ru C(6B) C(8A) 47.0(8) 1_555 1_555 1_555 1_555 yes
S(1) Ru C(6B) C(10A) -43.7(7) 1_555 1_555 1_555 1_555 yes
S(1) Ru C(6B) C(7B) 57.0(9) 1_555 1_555 1_555 1_555 yes
S(1) Ru C(6B) C(10B) -59.3(8) 1_555 1_555 1_555 1_555 yes
S(1) Ru C(6B) C(11B) 179.0(6) 1_555 1_555 1_555 1_555 yes
S(1) Ru C(7B) C(7A) 176.8(4) 1_555 1_555 1_555 1_555 yes
S(1) Ru C(7B) C(8A) -18(1) 1_555 1_555 1_555 1_555 yes
S(1) Ru C(7B) C(9A) -60.1(4) 1_555 1_555 1_555 1_555 yes
S(1) Ru C(7B) C(13A) 30.7(7) 1_555 1_555 1_555 1_555 yes
S(1) Ru C(7B) C(6B) -158.1(4) 1_555 1_555 1_555 1_555 yes
S(1) Ru C(7B) C(8B) -41.1(5) 1_555 1_555 1_555 1_555 yes
S(1) Ru C(7B) C(12B) 81.2(9) 1_555 1_555 1_555 1_555 yes
S(1) Ru C(8B) C(8A) 139.4(5) 1_555 1_555 1_555 1_555 yes
S(1) Ru C(8B) C(9A) -92(1) 1_555 1_555 1_555 1_555 yes
S(1) Ru C(8B) C(14A) -31.5(5) 1_555 1_555 1_555 1_555 yes
S(1) Ru C(8B) C(7B) 149.0(4) 1_555 1_555 1_555 1_555 yes
S(1) Ru C(8B) C(9B) -93.2(5) 1_555 1_555 1_555 1_555 yes
S(1) Ru C(8B) C(13B) 28.2(8) 1_555 1_555 1_555 1_555 yes
S(1) Ru C(9B) C(9A) 92.6(9) 1_555 1_555 1_555 1_555 yes
S(1) Ru C(9B) C(10A) -137.9(7) 1_555 1_555 1_555 1_555 yes
S(1) Ru C(9B) C(14A) 43.7(5) 1_555 1_555 1_555 1_555 yes
S(1) Ru C(9B) C(15A) -90.2(5) 1_555 1_555 1_555 1_555 yes
S(1) Ru C(9B) C(8B) 92.9(5) 1_555 1_555 1_555 1_555 yes
S(1) Ru C(9B) C(10B) -149.5(5) 1_555 1_555 1_555 1_555 yes
S(1) Ru C(9B) C(14B) -28.9(7) 1_555 1_555 1_555 1_555 yes
S(1) Ru C(10B) C(6A) -173.1(5) 1_555 1_555 1_555 1_555 yes
S(1) Ru C(10B) C(9A) 65.3(4) 1_555 1_555 1_555 1_555 yes
S(1) Ru C(10B) C(10A) 25(1) 1_555 1_555 1_555 1_555 yes
S(1) Ru C(10B) C(15A) -19.1(6) 1_555 1_555 1_555 1_555 yes
S(1) Ru C(10B) C(6B) 157.3(4) 1_555 1_555 1_555 1_555 yes
S(1) Ru C(10B) C(9B) 40.6(6) 1_555 1_555 1_555 1_555 yes
S(1) Ru C(10B) C(15B) -81.7(8) 1_555 1_555 1_555 1_555 yes
S(1) Ti Ir S(2) -136.16(10) 1_555 1_555 1_555 1_555 yes
S(1) Ti Ir C(16) 158.0(3) 1_555 1_555 1_555 1_555 yes
S(1) Ti Ir C(17) -162.6(4) 1_555 1_555 1_555 1_555 yes
S(1) Ti Ir C(20) 26.2(4) 1_555 1_555 1_555 1_555 yes
S(1) Ti Ir C(21) 66.9(3) 1_555 1_555 1_555 1_555 yes
S(1) Ti Ru S(2) 121.46(7) 1_555 1_555 1_555 1_555 yes
S(1) Ti Ru C(6A) -144.9(3) 1_555 1_555 1_555 1_555 yes
S(1) Ti Ru C(7A) 152.9(2) 1_555 1_555 1_555 1_555 yes
S(1) Ti Ru C(8A) 82.6(3) 1_555 1_555 1_555 1_555 yes
S(1) Ti Ru C(9A) -2.2(3) 1_555 1_555 1_555 1_555 yes
S(1) Ti Ru C(10A) -80.0(3) 1_555 1_555 1_555 1_555 yes
S(1) Ti Ru C(6B) -178.0(4) 1_555 1_555 1_555 1_555 yes
S(1) Ti Ru C(7B) 105.2(5) 1_555 1_555 1_555 1_555 yes
S(1) Ti Ru C(8B) 28.4(4) 1_555 1_555 1_555 1_555 yes
S(1) Ti Ru C(9B) -41.3(4) 1_555 1_555 1_555 1_555 yes
S(1) Ti Ru C(10B) -108.0(4) 1_555 1_555 1_555 1_555 yes
S(1) Ti C(1) C(2) -120.8(9) 1_555 1_555 1_555 1_555 yes
S(1) Ti C(1) C(5) -6.2(9) 1_555 1_555 1_555 1_555 yes
S(1) Ti C(2) C(1) 109.4(8) 1_555 1_555 1_555 1_555 yes
S(1) Ti C(2) C(3) -4(1) 1_555 1_555 1_555 1_555 yes
S(1) Ti C(3) C(2) 177.2(7) 1_555 1_555 1_555 1_555 yes
S(1) Ti C(3) C(4) 60.0(6) 1_555 1_555 1_555 1_555 yes
S(1) Ti C(4) C(3) -126.5(6) 1_555 1_555 1_555 1_555 yes
S(1) Ti C(4) C(5) 116.0(6) 1_555 1_555 1_555 1_555 yes
S(1) Ti C(5) C(1) 176.0(6) 1_555 1_555 1_555 1_555 yes
S(1) Ti C(5) C(4) -69.7(6) 1_555 1_555 1_555 1_555 yes
S(2) Ir Ru C(6A) -81.5(4) 1_555 1_555 1_555 1_555 yes
S(2) Ir Ru C(7A) -75.5(2) 1_555 1_555 1_555 1_555 yes
S(2) Ir Ru C(8A) -105.9(2) 1_555 1_555 1_555 1_555 yes
S(2) Ir Ru C(9A) -142.1(2) 1_555 1_555 1_555 1_555 yes
S(2) Ir Ru C(10A) -152.6(3) 1_555 1_555 1_555 1_555 yes
S(2) Ir Ru C(6B) -79.4(3) 1_555 1_555 1_555 1_555 yes
S(2) Ir Ru C(7B) -96.1(2) 1_555 1_555 1_555 1_555 yes
S(2) Ir Ru C(8B) -132.7(2) 1_555 1_555 1_555 1_555 yes
S(2) Ir Ru C(9B) -156.9(3) 1_555 1_555 1_555 1_555 yes
S(2) Ir Ru C(10B) -131.4(5) 1_555 1_555 1_555 1_555 yes
S(2) Ir Ti C(1) 95.2(7) 1_555 1_555 1_555 1_555 yes
S(2) Ir Ti C(2) 78.9(4) 1_555 1_555 1_555 1_555 yes
S(2) Ir Ti C(3) 103.6(3) 1_555 1_555 1_555 1_555 yes
S(2) Ir Ti C(4) 135.4(3) 1_555 1_555 1_555 1_555 yes
S(2) Ir Ti C(5) 143.5(3) 1_555 1_555 1_555 1_555 yes
S(2) Ir C(16) C(17) 93.8(4) 1_555 1_555 1_555 1_555 yes
S(2) Ir C(16) C(23) -145.6(7) 1_555 1_555 1_555 1_555 yes
S(2) Ir C(17) C(16) -86.6(4) 1_555 1_555 1_555 1_555 yes
S(2) Ir C(17) C(18) 154.3(7) 1_555 1_555 1_555 1_555 yes
S(2) Ir C(20) C(19) -53(1) 1_555 1_555 1_555 1_555 yes
S(2) Ir C(20) C(21) -172.2(7) 1_555 1_555 1_555 1_555 yes
S(2) Ir C(21) C(20) 174.8(5) 1_555 1_555 1_555 1_555 yes
S(2) Ir C(21) C(22) 55(1) 1_555 1_555 1_555 1_555 yes
S(2) Ru Ir C(16) 26.3(4) 1_555 1_555 1_555 1_555 yes
S(2) Ru Ir C(17) 69.1(3) 1_555 1_555 1_555 1_555 yes
S(2) Ru Ir C(20) 165.1(3) 1_555 1_555 1_555 1_555 yes
S(2) Ru Ir C(21) -153.0(4) 1_555 1_555 1_555 1_555 yes
S(2) Ru Ti C(1) -99.1(8) 1_555 1_555 1_555 1_555 yes
S(2) Ru Ti C(2) -26.5(6) 1_555 1_555 1_555 1_555 yes
S(2) Ru Ti C(3) 43.4(6) 1_555 1_555 1_555 1_555 yes
S(2) Ru Ti C(4) 115.3(6) 1_555 1_555 1_555 1_555 yes
S(2) Ru Ti C(5) -172.7(7) 1_555 1_555 1_555 1_555 yes
S(2) Ru C(6A) C(7A) -53.2(4) 1_555 1_555 1_555 1_555 yes
S(2) Ru C(6A) C(10A) -171.0(3) 1_555 1_555 1_555 1_555 yes
S(2) Ru C(6A) C(11A) 69.1(6) 1_555 1_555 1_555 1_555 yes
S(2) Ru C(6A) C(6B) -57.7(9) 1_555 1_555 1_555 1_555 yes
S(2) Ru C(6A) C(10B) -179.0(6) 1_555 1_555 1_555 1_555 yes
S(2) Ru C(6A) C(11B) -5.5(6) 1_555 1_555 1_555 1_555 yes
S(2) Ru C(7A) C(6A) 136.0(3) 1_555 1_555 1_555 1_555 yes
S(2) Ru C(7A) C(8A) -105.2(3) 1_555 1_555 1_555 1_555 yes
S(2) Ru C(7A) C(12A) 15.5(5) 1_555 1_555 1_555 1_555 yes
S(2) Ru C(7A) C(6B) 141.4(10) 1_555 1_555 1_555 1_555 yes
S(2) Ru C(7A) C(7B) -100.5(6) 1_555 1_555 1_555 1_555 yes
S(2) Ru C(7A) C(11B) 79.1(6) 1_555 1_555 1_555 1_555 yes
S(2) Ru C(8A) C(7A) 80.7(3) 1_555 1_555 1_555 1_555 yes
S(2) Ru C(8A) C(9A) -161.2(3) 1_555 1_555 1_555 1_555 yes
S(2) Ru C(8A) C(13A) -41.3(6) 1_555 1_555 1_555 1_555 yes
S(2) Ru C(8A) C(6B) 102.4(4) 1_555 1_555 1_555 1_555 yes
S(2) Ru C(8A) C(7B) 69(1) 1_555 1_555 1_555 1_555 yes
S(2) Ru C(8A) C(8B) -141.3(5) 1_555 1_555 1_555 1_555 yes
S(2) Ru C(8A) C(12B) 11.5(6) 1_555 1_555 1_555 1_555 yes
S(2) Ru C(9A) C(8A) 28.1(5) 1_555 1_555 1_555 1_555 yes
S(2) Ru C(9A) C(10A) 144.9(3) 1_555 1_555 1_555 1_555 yes
S(2) Ru C(9A) C(14A) -94.3(6) 1_555 1_555 1_555 1_555 yes
S(2) Ru C(9A) C(7B) 40.2(5) 1_555 1_555 1_555 1_555 yes
S(2) Ru C(9A) C(8B) -7(1) 1_555 1_555 1_555 1_555 yes
S(2) Ru C(9A) C(9B) 172.2(8) 1_555 1_555 1_555 1_555 yes
S(2) Ru C(9A) C(10B) 128.3(3) 1_555 1_555 1_555 1_555 yes
S(2) Ru C(10A) C(6A) 20.6(6) 1_555 1_555 1_555 1_555 yes
S(2) Ru C(10A) C(9A) -96.0(6) 1_555 1_555 1_555 1_555 yes
S(2) Ru C(10A) C(15A) 142.8(5) 1_555 1_555 1_555 1_555 yes
S(2) Ru C(10A) C(6B) -4.5(6) 1_555 1_555 1_555 1_555 yes
S(2) Ru C(10A) C(9B) -122.4(8) 1_555 1_555 1_555 1_555 yes
S(2) Ru C(10A) C(10B) 31(1) 1_555 1_555 1_555 1_555 yes
S(2) Ru C(6B) C(6A) 129.8(8) 1_555 1_555 1_555 1_555 yes
S(2) Ru C(6B) C(7A) -40.8(10) 1_555 1_555 1_555 1_555 yes
S(2) Ru C(6B) C(8A) -91.1(3) 1_555 1_555 1_555 1_555 yes
S(2) Ru C(6B) C(10A) 178.2(2) 1_555 1_555 1_555 1_555 yes
S(2) Ru C(6B) C(7B) -81.2(5) 1_555 1_555 1_555 1_555 yes
S(2) Ru C(6B) C(10B) 162.6(4) 1_555 1_555 1_555 1_555 yes
S(2) Ru C(6B) C(11B) 40.9(7) 1_555 1_555 1_555 1_555 yes
S(2) Ru C(7B) C(7A) 82.7(6) 1_555 1_555 1_555 1_555 yes
S(2) Ru C(7B) C(8A) -112(1) 1_555 1_555 1_555 1_555 yes
S(2) Ru C(7B) C(9A) -154.2(3) 1_555 1_555 1_555 1_555 yes
S(2) Ru C(7B) C(13A) -63.4(6) 1_555 1_555 1_555 1_555 yes
S(2) Ru C(7B) C(6B) 107.8(5) 1_555 1_555 1_555 1_555 yes
S(2) Ru C(7B) C(8B) -135.2(4) 1_555 1_555 1_555 1_555 yes
S(2) Ru C(7B) C(12B) -12.9(8) 1_555 1_555 1_555 1_555 yes
S(2) Ru C(8B) C(8A) 46.5(6) 1_555 1_555 1_555 1_555 yes
S(2) Ru C(8B) C(9A) 174(1) 1_555 1_555 1_555 1_555 yes
S(2) Ru C(8B) C(14A) -124.4(5) 1_555 1_555 1_555 1_555 yes
S(2) Ru C(8B) C(7B) 56.1(5) 1_555 1_555 1_555 1_555 yes
S(2) Ru C(8B) C(9B) 173.9(5) 1_555 1_555 1_555 1_555 yes
S(2) Ru C(8B) C(13B) -64.6(9) 1_555 1_555 1_555 1_555 yes
S(2) Ru C(9B) C(9A) -14(1) 1_555 1_555 1_555 1_555 yes
S(2) Ru C(9B) C(10A) 114.9(7) 1_555 1_555 1_555 1_555 yes
S(2) Ru C(9B) C(14A) -63(1) 1_555 1_555 1_555 1_555 yes
S(2) Ru C(9B) C(15A) 162.6(5) 1_555 1_555 1_555 1_555 yes
S(2) Ru C(9B) C(8B) -14(1) 1_555 1_555 1_555 1_555 yes
S(2) Ru C(9B) C(10B) 103.4(7) 1_555 1_555 1_555 1_555 yes
S(2) Ru C(9B) C(14B) -136.1(7) 1_555 1_555 1_555 1_555 yes
S(2) Ru C(10B) C(6A) 1.5(9) 1_555 1_555 1_555 1_555 yes
S(2) Ru C(10B) C(9A) -120.2(4) 1_555 1_555 1_555 1_555 yes
S(2) Ru C(10B) C(10A) -160.4(8) 1_555 1_555 1_555 1_555 yes
S(2) Ru C(10B) C(15A) 155.5(4) 1_555 1_555 1_555 1_555 yes
S(2) Ru C(10B) C(6B) -28.1(7) 1_555 1_555 1_555 1_555 yes
S(2) Ru C(10B) C(9B) -144.8(4) 1_555 1_555 1_555 1_555 yes
S(2) Ru C(10B) C(15B) 92.9(8) 1_555 1_555 1_555 1_555 yes
S(2) Ti Ir C(16) -65.9(3) 1_555 1_555 1_555 1_555 yes
S(2) Ti Ir C(17) -26.5(4) 1_555 1_555 1_555 1_555 yes
S(2) Ti Ir C(20) 162.3(4) 1_555 1_555 1_555 1_555 yes
S(2) Ti Ir C(21) -157.0(3) 1_555 1_555 1_555 1_555 yes
S(2) Ti Ru C(6A) 93.6(3) 1_555 1_555 1_555 1_555 yes
S(2) Ti Ru C(7A) 31.4(2) 1_555 1_555 1_555 1_555 yes
S(2) Ti Ru C(8A) -38.9(3) 1_555 1_555 1_555 1_555 yes
S(2) Ti Ru C(9A) -123.7(3) 1_555 1_555 1_555 1_555 yes
S(2) Ti Ru C(10A) 158.6(3) 1_555 1_555 1_555 1_555 yes
S(2) Ti Ru C(6B) 60.5(4) 1_555 1_555 1_555 1_555 yes
S(2) Ti Ru C(7B) -16.3(5) 1_555 1_555 1_555 1_555 yes
S(2) Ti Ru C(8B) -93.1(4) 1_555 1_555 1_555 1_555 yes
S(2) Ti Ru C(9B) -162.8(4) 1_555 1_555 1_555 1_555 yes
S(2) Ti Ru C(10B) 130.5(4) 1_555 1_555 1_555 1_555 yes
S(2) Ti C(1) C(2) 42.1(9) 1_555 1_555 1_555 1_555 yes
S(2) Ti C(1) C(5) 156.7(6) 1_555 1_555 1_555 1_555 yes
S(2) Ti C(2) C(1) -145.3(8) 1_555 1_555 1_555 1_555 yes
S(2) Ti C(2) C(3) 100.7(7) 1_555 1_555 1_555 1_555 yes
S(2) Ti C(3) C(2) -83.5(7) 1_555 1_555 1_555 1_555 yes
S(2) Ti C(3) C(4) 159.4(5) 1_555 1_555 1_555 1_555 yes
S(2) Ti C(4) C(3) -27.0(7) 1_555 1_555 1_555 1_555 yes
S(2) Ti C(4) C(5) -144.4(5) 1_555 1_555 1_555 1_555 yes
S(2) Ti C(5) C(1) -44(1) 1_555 1_555 1_555 1_555 yes
S(2) Ti C(5) C(4) 69.5(10) 1_555 1_555 1_555 1_555 yes
C(1) Ti Ir C(16) 29.3(7) 1_555 1_555 1_555 1_555 yes
C(1) Ti Ir C(17) 68.7(8) 1_555 1_555 1_555 1_555 yes
C(1) Ti Ir C(20) -102.5(8) 1_555 1_555 1_555 1_555 yes
C(1) Ti Ir C(21) -61.8(7) 1_555 1_555 1_555 1_555 yes
C(1) Ti Ru C(6A) -5.5(8) 1_555 1_555 1_555 1_555 yes
C(1) Ti Ru C(7A) -67.7(8) 1_555 1_555 1_555 1_555 yes
C(1) Ti Ru C(8A) -138.0(8) 1_555 1_555 1_555 1_555 yes
C(1) Ti Ru C(9A) 137.2(8) 1_555 1_555 1_555 1_555 yes
C(1) Ti Ru C(10A) 59.4(8) 1_555 1_555 1_555 1_555 yes
C(1) Ti Ru C(6B) -38.6(9) 1_555 1_555 1_555 1_555 yes
C(1) Ti Ru C(7B) -115.4(9) 1_555 1_555 1_555 1_555 yes
C(1) Ti Ru C(8B) 167.8(9) 1_555 1_555 1_555 1_555 yes
C(1) Ti Ru C(9B) 98.1(8) 1_555 1_555 1_555 1_555 yes
C(1) Ti Ru C(10B) 31.4(9) 1_555 1_555 1_555 1_555 yes
C(1) Ti C(2) C(3) -114(1) 1_555 1_555 1_555 1_555 yes
C(1) Ti C(3) C(2) 38.9(8) 1_555 1_555 1_555 1_555 yes
C(1) Ti C(3) C(4) -78.2(7) 1_555 1_555 1_555 1_555 yes
C(1) Ti C(4) C(3) 78.8(7) 1_555 1_555 1_555 1_555 yes
C(1) Ti C(4) C(5) -38.7(7) 1_555 1_555 1_555 1_555 yes
C(1) Ti C(5) C(4) 114.4(9) 1_555 1_555 1_555 1_555 yes
C(1) C(2) Ti C(3) 114(1) 1_555 1_555 1_555 1_555 yes
C(1) C(2) Ti C(4) 78.0(9) 1_555 1_555 1_555 1_555 yes
C(1) C(2) Ti C(5) 37.9(8) 1_555 1_555 1_555 1_555 yes
C(1) C(2) C(3) C(4) 0(1) 1_555 1_555 1_555 1_555 yes
C(1) C(5) Ti C(2) -38.2(7) 1_555 1_555 1_555 1_555 yes
C(1) C(5) Ti C(3) -78.4(7) 1_555 1_555 1_555 1_555 yes
C(1) C(5) Ti C(4) -114.4(9) 1_555 1_555 1_555 1_555 yes
C(1) C(5) C(4) C(3) 0(1) 1_555 1_555 1_555 1_555 yes
C(2) Ti Ir C(16) 13.1(5) 1_555 1_555 1_555 1_555 yes
C(2) Ti Ir C(17) 52.5(6) 1_555 1_555 1_555 1_555 yes
C(2) Ti Ir C(20) -118.7(6) 1_555 1_555 1_555 1_555 yes
C(2) Ti Ir C(21) -78.0(5) 1_555 1_555 1_555 1_555 yes
C(2) Ti Ru C(6A) 67.1(7) 1_555 1_555 1_555 1_555 yes
C(2) Ti Ru C(7A) 4.9(7) 1_555 1_555 1_555 1_555 yes
C(2) Ti Ru C(8A) -65.4(7) 1_555 1_555 1_555 1_555 yes
C(2) Ti Ru C(9A) -150.2(7) 1_555 1_555 1_555 1_555 yes
C(2) Ti Ru C(10A) 132.1(7) 1_555 1_555 1_555 1_555 yes
C(2) Ti Ru C(6B) 34.0(7) 1_555 1_555 1_555 1_555 yes
C(2) Ti Ru C(7B) -42.8(8) 1_555 1_555 1_555 1_555 yes
C(2) Ti Ru C(8B) -119.6(7) 1_555 1_555 1_555 1_555 yes
C(2) Ti Ru C(9B) 170.7(7) 1_555 1_555 1_555 1_555 yes
C(2) Ti Ru C(10B) 104.0(7) 1_555 1_555 1_555 1_555 yes
C(2) Ti C(1) C(5) 114(1) 1_555 1_555 1_555 1_555 yes
C(2) Ti C(3) C(4) -117.1(10) 1_555 1_555 1_555 1_555 yes
C(2) Ti C(4) C(3) 36.3(6) 1_555 1_555 1_555 1_555 yes
C(2) Ti C(4) C(5) -81.2(7) 1_555 1_555 1_555 1_555 yes
C(2) Ti C(5) C(4) 76.2(7) 1_555 1_555 1_555 1_555 yes
C(2) C(1) Ti C(3) -37.2(8) 1_555 1_555 1_555 1_555 yes
C(2) C(1) Ti C(4) -77.5(9) 1_555 1_555 1_555 1_555 yes
C(2) C(1) Ti C(5) -114(1) 1_555 1_555 1_555 1_555 yes
C(2) C(1) C(5) C(4) 0(1) 1_555 1_555 1_555 1_555 yes
C(2) C(3) Ti C(4) 117.1(10) 1_555 1_555 1_555 1_555 yes
C(2) C(3) Ti C(5) 81.1(8) 1_555 1_555 1_555 1_555 yes
C(2) C(3) C(4) C(5) 0(1) 1_555 1_555 1_555 1_555 yes
C(3) Ti Ir C(16) 37.7(4) 1_555 1_555 1_555 1_555 yes
C(3) Ti Ir C(17) 77.1(5) 1_555 1_555 1_555 1_555 yes
C(3) Ti Ir C(20) -94.1(5) 1_555 1_555 1_555 1_555 yes
C(3) Ti Ir C(21) -53.4(4) 1_555 1_555 1_555 1_555 yes
C(3) Ti Ru C(6A) 137.0(6) 1_555 1_555 1_555 1_555 yes
C(3) Ti Ru C(7A) 74.8(6) 1_555 1_555 1_555 1_555 yes
C(3) Ti Ru C(8A) 4.6(7) 1_555 1_555 1_555 1_555 yes
C(3) Ti Ru C(9A) -80.3(7) 1_555 1_555 1_555 1_555 yes
C(3) Ti Ru C(10A) -158.0(7) 1_555 1_555 1_555 1_555 yes
C(3) Ti Ru C(6B) 103.9(7) 1_555 1_555 1_555 1_555 yes
C(3) Ti Ru C(7B) 27.2(8) 1_555 1_555 1_555 1_555 yes
C(3) Ti Ru C(8B) -49.6(7) 1_555 1_555 1_555 1_555 yes
C(3) Ti Ru C(9B) -119.4(7) 1_555 1_555 1_555 1_555 yes
C(3) Ti Ru C(10B) 174.0(7) 1_555 1_555 1_555 1_555 yes
C(3) Ti C(1) C(5) 77.3(7) 1_555 1_555 1_555 1_555 yes
C(3) Ti C(4) C(5) -117.5(9) 1_555 1_555 1_555 1_555 yes
C(3) Ti C(5) C(4) 36.0(6) 1_555 1_555 1_555 1_555 yes
C(3) C(2) Ti C(4) -36.1(7) 1_555 1_555 1_555 1_555 yes
C(3) C(2) Ti C(5) -76.1(8) 1_555 1_555 1_555 1_555 yes
C(3) C(2) C(1) C(5) 0(1) 1_555 1_555 1_555 1_555 yes
C(3) C(4) Ti C(5) 117.5(9) 1_555 1_555 1_555 1_555 yes
C(4) Ti Ir C(16) 69.5(4) 1_555 1_555 1_555 1_555 yes
C(4) Ti Ir C(17) 108.9(5) 1_555 1_555 1_555 1_555 yes
C(4) Ti Ir C(20) -62.3(5) 1_555 1_555 1_555 1_555 yes
C(4) Ti Ir C(21) -21.6(4) 1_555 1_555 1_555 1_555 yes
C(4) Ti Ru C(6A) -151.1(6) 1_555 1_555 1_555 1_555 yes
C(4) Ti Ru C(7A) 146.7(6) 1_555 1_555 1_555 1_555 yes
C(4) Ti Ru C(8A) 76.4(7) 1_555 1_555 1_555 1_555 yes
C(4) Ti Ru C(9A) -8.4(7) 1_555 1_555 1_555 1_555 yes
C(4) Ti Ru C(10A) -86.1(7) 1_555 1_555 1_555 1_555 yes
C(4) Ti Ru C(6B) 175.8(7) 1_555 1_555 1_555 1_555 yes
C(4) Ti Ru C(7B) 99.0(8) 1_555 1_555 1_555 1_555 yes
C(4) Ti Ru C(8B) 22.2(7) 1_555 1_555 1_555 1_555 yes
C(4) Ti Ru C(9B) -47.5(7) 1_555 1_555 1_555 1_555 yes
C(4) Ti Ru C(10B) -114.2(7) 1_555 1_555 1_555 1_555 yes
C(4) Ti C(1) C(5) 37.1(7) 1_555 1_555 1_555 1_555 yes
C(4) C(3) Ti C(5) -36.0(6) 1_555 1_555 1_555 1_555 yes
C(5) Ti Ir C(16) 77.7(4) 1_555 1_555 1_555 1_555 yes
C(5) Ti Ir C(17) 117.1(5) 1_555 1_555 1_555 1_555 yes
C(5) Ti Ir C(20) -54.1(5) 1_555 1_555 1_555 1_555 yes
C(5) Ti Ir C(21) -13.4(4) 1_555 1_555 1_555 1_555 yes
C(5) Ti Ru C(6A) -79.1(7) 1_555 1_555 1_555 1_555 yes
C(5) Ti Ru C(7A) -141.3(7) 1_555 1_555 1_555 1_555 yes
C(5) Ti Ru C(8A) 148.4(7) 1_555 1_555 1_555 1_555 yes
C(5) Ti Ru C(9A) 63.6(7) 1_555 1_555 1_555 1_555 yes
C(5) Ti Ru C(10A) -14.2(8) 1_555 1_555 1_555 1_555 yes
C(5) Ti Ru C(6B) -112.2(8) 1_555 1_555 1_555 1_555 yes
C(5) Ti Ru C(7B) 171.0(8) 1_555 1_555 1_555 1_555 yes
C(5) Ti Ru C(8B) 94.2(8) 1_555 1_555 1_555 1_555 yes
C(5) Ti Ru C(9B) 24.5(8) 1_555 1_555 1_555 1_555 yes
C(5) Ti Ru C(10B) -42.2(8) 1_555 1_555 1_555 1_555 yes
C(16) Ir Ru C(6A) -55.1(5) 1_555 1_555 1_555 1_555 yes
C(16) Ir Ru C(7A) -49.2(4) 1_555 1_555 1_555 1_555 yes
C(16) Ir Ru C(8A) -79.5(4) 1_555 1_555 1_555 1_555 yes
C(16) Ir Ru C(9A) -115.8(4) 1_555 1_555 1_555 1_555 yes
C(16) Ir Ru C(10A) -126.2(5) 1_555 1_555 1_555 1_555 yes
C(16) Ir Ru C(6B) -53.1(5) 1_555 1_555 1_555 1_555 yes
C(16) Ir Ru C(7B) -69.8(4) 1_555 1_555 1_555 1_555 yes
C(16) Ir Ru C(8B) -106.3(4) 1_555 1_555 1_555 1_555 yes
C(16) Ir Ru C(9B) -130.5(4) 1_555 1_555 1_555 1_555 yes
C(16) Ir Ru C(10B) -105.1(6) 1_555 1_555 1_555 1_555 yes
C(16) Ir C(17) C(18) -119.1(9) 1_555 1_555 1_555 1_555 yes
C(16) Ir C(20) C(19) 50.1(7) 1_555 1_555 1_555 1_555 yes
C(16) Ir C(20) C(21) -68.1(5) 1_555 1_555 1_555 1_555 yes
C(16) Ir C(21) C(20) 110.2(5) 1_555 1_555 1_555 1_555 yes
C(16) Ir C(21) C(22) -8.8(8) 1_555 1_555 1_555 1_555 yes
C(16) C(17) Ir C(20) 107.7(5) 1_555 1_555 1_555 1_555 yes
C(16) C(17) Ir C(21) 70.3(5) 1_555 1_555 1_555 1_555 yes
C(16) C(17) C(18) C(19) -74(1) 1_555 1_555 1_555 1_555 yes
C(16) C(23) C(22) C(21) 8(1) 1_555 1_555 1_555 1_555 yes
C(17) Ir Ru C(6A) -12.4(4) 1_555 1_555 1_555 1_555 yes
C(17) Ir Ru C(7A) -6.4(3) 1_555 1_555 1_555 1_555 yes
C(17) Ir Ru C(8A) -36.8(3) 1_555 1_555 1_555 1_555 yes
C(17) Ir Ru C(9A) -73.0(3) 1_555 1_555 1_555 1_555 yes
C(17) Ir Ru C(10A) -83.4(4) 1_555 1_555 1_555 1_555 yes
C(17) Ir Ru C(6B) -10.3(4) 1_555 1_555 1_555 1_555 yes
C(17) Ir Ru C(7B) -27.0(3) 1_555 1_555 1_555 1_555 yes
C(17) Ir Ru C(8B) -63.5(3) 1_555 1_555 1_555 1_555 yes
C(17) Ir Ru C(9B) -87.8(4) 1_555 1_555 1_555 1_555 yes
C(17) Ir Ru C(10B) -62.3(6) 1_555 1_555 1_555 1_555 yes
C(17) Ir C(16) C(23) 120.5(8) 1_555 1_555 1_555 1_555 yes
C(17) Ir C(20) C(19) 13.3(6) 1_555 1_555 1_555 1_555 yes
C(17) Ir C(20) C(21) -104.8(5) 1_555 1_555 1_555 1_555 yes
C(17) Ir C(21) C(20) 73.4(5) 1_555 1_555 1_555 1_555 yes
C(17) Ir C(21) C(22) -45.5(8) 1_555 1_555 1_555 1_555 yes
C(17) C(16) Ir C(20) -71.2(5) 1_555 1_555 1_555 1_555 yes
C(17) C(16) Ir C(21) -107.4(5) 1_555 1_555 1_555 1_555 yes
C(17) C(16) C(23) C(22) 65(1) 1_555 1_555 1_555 1_555 yes
C(17) C(18) C(19) C(20) 4(1) 1_555 1_555 1_555 1_555 yes
C(18) C(17) Ir C(20) -11.4(8) 1_555 1_555 1_555 1_555 yes
C(18) C(17) Ir C(21) -48.8(8) 1_555 1_555 1_555 1_555 yes
C(18) C(17) C(16) C(23) 0(1) 1_555 1_555 1_555 1_555 yes
C(18) C(19) C(20) C(21) 65(1) 1_555 1_555 1_555 1_555 yes
C(19) C(20) Ir C(21) 118.2(8) 1_555 1_555 1_555 1_555 yes
C(19) C(20) C(21) C(22) 4(1) 1_555 1_555 1_555 1_555 yes
C(20) Ir Ru C(6A) 83.6(5) 1_555 1_555 1_555 1_555 yes
C(20) Ir Ru C(7A) 89.6(4) 1_555 1_555 1_555 1_555 yes
C(20) Ir Ru C(8A) 59.2(4) 1_555 1_555 1_555 1_555 yes
C(20) Ir Ru C(9A) 23.0(4) 1_555 1_555 1_555 1_555 yes
C(20) Ir Ru C(10A) 12.6(4) 1_555 1_555 1_555 1_555 yes
C(20) Ir Ru C(6B) 85.7(5) 1_555 1_555 1_555 1_555 yes
C(20) Ir Ru C(7B) 69.0(4) 1_555 1_555 1_555 1_555 yes
C(20) Ir Ru C(8B) 32.5(4) 1_555 1_555 1_555 1_555 yes
C(20) Ir Ru C(9B) 8.2(4) 1_555 1_555 1_555 1_555 yes
C(20) Ir Ru C(10B) 33.7(6) 1_555 1_555 1_555 1_555 yes
C(20) Ir C(16) C(23) 49.4(7) 1_555 1_555 1_555 1_555 yes
C(20) Ir C(21) C(22) -118.9(10) 1_555 1_555 1_555 1_555 yes
C(20) C(21) C(22) C(23) -79(1) 1_555 1_555 1_555 1_555 yes
C(21) Ir Ru C(6A) 125.5(5) 1_555 1_555 1_555 1_555 yes
C(21) Ir Ru C(7A) 131.5(4) 1_555 1_555 1_555 1_555 yes
C(21) Ir Ru C(8A) 101.1(4) 1_555 1_555 1_555 1_555 yes
C(21) Ir Ru C(9A) 64.9(5) 1_555 1_555 1_555 1_555 yes
C(21) Ir Ru C(10A) 54.5(5) 1_555 1_555 1_555 1_555 yes
C(21) Ir Ru C(6B) 127.6(5) 1_555 1_555 1_555 1_555 yes
C(21) Ir Ru C(7B) 110.9(5) 1_555 1_555 1_555 1_555 yes
C(21) Ir Ru C(8B) 74.4(5) 1_555 1_555 1_555 1_555 yes
C(21) Ir Ru C(9B) 50.1(5) 1_555 1_555 1_555 1_555 yes
C(21) Ir Ru C(10B) 75.6(7) 1_555 1_555 1_555 1_555 yes
C(21) Ir C(16) C(23) 13.2(7) 1_555 1_555 1_555 1_555 yes
C(6A) Ru C(7A) C(8A) 118.8(5) 1_555 1_555 1_555 1_555 yes
C(6A) Ru C(7A) C(12A) -120.4(7) 1_555 1_555 1_555 1_555 yes
C(6A) Ru C(7A) C(6B) 5.4(9) 1_555 1_555 1_555 1_555 yes
C(6A) Ru C(7A) C(7B) 123.6(7) 1_555 1_555 1_555 1_555 yes
C(6A) Ru C(7A) C(11B) -56.9(7) 1_555 1_555 1_555 1_555 yes
C(6A) Ru C(8A) C(7A) -36.7(3) 1_555 1_555 1_555 1_555 yes
C(6A) Ru C(8A) C(9A) 81.4(4) 1_555 1_555 1_555 1_555 yes
C(6A) Ru C(8A) C(13A) -158.7(7) 1_555 1_555 1_555 1_555 yes
C(6A) Ru C(8A) C(6B) -15.0(4) 1_555 1_555 1_555 1_555 yes
C(6A) Ru C(8A) C(7B) -47(1) 1_555 1_555 1_555 1_555 yes
C(6A) Ru C(8A) C(8B) 101.3(6) 1_555 1_555 1_555 1_555 yes
C(6A) Ru C(8A) C(12B) -105.9(7) 1_555 1_555 1_555 1_555 yes
C(6A) Ru C(9A) C(8A) -78.7(4) 1_555 1_555 1_555 1_555 yes
C(6A) Ru C(9A) C(10A) 38.1(4) 1_555 1_555 1_555 1_555 yes
C(6A) Ru C(9A) C(14A) 158.9(6) 1_555 1_555 1_555 1_555 yes
C(6A) Ru C(9A) C(7B) -66.7(4) 1_555 1_555 1_555 1_555 yes
C(6A) Ru C(9A) C(8B) -114(1) 1_555 1_555 1_555 1_555 yes
C(6A) Ru C(9A) C(9B) 65.4(9) 1_555 1_555 1_555 1_555 yes
C(6A) Ru C(9A) C(10B) 21.4(4) 1_555 1_555 1_555 1_555 yes
C(6A) Ru C(10A) C(9A) -116.6(5) 1_555 1_555 1_555 1_555 yes
C(6A) Ru C(10A) C(15A) 122.2(7) 1_555 1_555 1_555 1_555 yes
C(6A) Ru C(10A) C(6B) -25.1(4) 1_555 1_555 1_555 1_555 yes
C(6A) Ru C(10A) C(9B) -143.0(9) 1_555 1_555 1_555 1_555 yes
C(6A) Ru C(10A) C(10B) 11.2(9) 1_555 1_555 1_555 1_555 yes
C(6A) Ru C(6B) C(7A) -170(1) 1_555 1_555 1_555 1_555 yes
C(6A) Ru C(6B) C(8A) 139.2(10) 1_555 1_555 1_555 1_555 yes
C(6A) Ru C(6B) C(10A) 48.4(8) 1_555 1_555 1_555 1_555 yes
C(6A) Ru C(6B) C(7B) 149(1) 1_555 1_555 1_555 1_555 yes
C(6A) Ru C(6B) C(10B) 32.8(7) 1_555 1_555 1_555 1_555 yes
C(6A) Ru C(6B) C(11B) -88(1) 1_555 1_555 1_555 1_555 yes
C(6A) Ru C(7B) C(7A) -37.7(5) 1_555 1_555 1_555 1_555 yes
C(6A) Ru C(7B) C(8A) 127(1) 1_555 1_555 1_555 1_555 yes
C(6A) Ru C(7B) C(9A) 85.4(4) 1_555 1_555 1_555 1_555 yes
C(6A) Ru C(7B) C(13A) 176.1(7) 1_555 1_555 1_555 1_555 yes
C(6A) Ru C(7B) C(6B) -12.6(5) 1_555 1_555 1_555 1_555 yes
C(6A) Ru C(7B) C(8B) 104.4(5) 1_555 1_555 1_555 1_555 yes
C(6A) Ru C(7B) C(12B) -133.3(9) 1_555 1_555 1_555 1_555 yes
C(6A) Ru C(8B) C(8A) -67.6(5) 1_555 1_555 1_555 1_555 yes
C(6A) Ru C(8B) C(9A) 60(1) 1_555 1_555 1_555 1_555 yes
C(6A) Ru C(8B) C(14A) 121.5(5) 1_555 1_555 1_555 1_555 yes
C(6A) Ru C(8B) C(7B) -58.0(5) 1_555 1_555 1_555 1_555 yes
C(6A) Ru C(8B) C(9B) 59.9(5) 1_555 1_555 1_555 1_555 yes
C(6A) Ru C(8B) C(13B) -178.7(9) 1_555 1_555 1_555 1_555 yes
C(6A) Ru C(9B) C(9A) -103.1(9) 1_555 1_555 1_555 1_555 yes
C(6A) Ru C(9B) C(10A) 26.4(7) 1_555 1_555 1_555 1_555 yes
C(6A) Ru C(9B) C(14A) -152.1(6) 1_555 1_555 1_555 1_555 yes
C(6A) Ru C(9B) C(15A) 74.1(5) 1_555 1_555 1_555 1_555 yes
C(6A) Ru C(9B) C(8B) -102.9(6) 1_555 1_555 1_555 1_555 yes
C(6A) Ru C(9B) C(10B) 14.8(5) 1_555 1_555 1_555 1_555 yes
C(6A) Ru C(9B) C(14B) 135.3(8) 1_555 1_555 1_555 1_555 yes
C(6A) Ru C(10B) C(9A) -121.6(8) 1_555 1_555 1_555 1_555 yes
C(6A) Ru C(10B) C(10A) -161(1) 1_555 1_555 1_555 1_555 yes
C(6A) Ru C(10B) C(15A) 154.0(10) 1_555 1_555 1_555 1_555 yes
C(6A) Ru C(10B) C(6B) -29.6(6) 1_555 1_555 1_555 1_555 yes
C(6A) Ru C(10B) C(9B) -146.3(10) 1_555 1_555 1_555 1_555 yes
C(6A) Ru C(10B) C(15B) 91(1) 1_555 1_555 1_555 1_555 yes
C(6A) C(7A) Ru C(8A) -118.8(5) 1_555 1_555 1_555 1_555 yes
C(6A) C(7A) Ru C(9A) -81.3(4) 1_555 1_555 1_555 1_555 yes
C(6A) C(7A) Ru C(10A) -37.8(4) 1_555 1_555 1_555 1_555 yes
C(6A) C(7A) Ru C(6B) -5.4(9) 1_555 1_555 1_555 1_555 yes
C(6A) C(7A) Ru C(7B) -123.6(7) 1_555 1_555 1_555 1_555 yes
C(6A) C(7A) Ru C(8B) -98.3(4) 1_555 1_555 1_555 1_555 yes
C(6A) C(7A) Ru C(9B) -60.0(4) 1_555 1_555 1_555 1_555 yes
C(6A) C(7A) Ru C(10B) -22.9(4) 1_555 1_555 1_555 1_555 yes
C(6A) C(7A) C(8A) C(9A) 0.0(9) 1_555 1_555 1_555 1_555 yes
C(6A) C(7A) C(8A) C(13A) -180.0 1_555 1_555 1_555 1_555 yes
C(6A) C(7A) C(8A) C(6B) -10(1) 1_555 1_555 1_555 1_555 yes
C(6A) C(7A) C(8A) C(7B) -156(4) 1_555 1_555 1_555 1_555 yes
C(6A) C(7A) C(8A) C(8B) 0(1) 1_555 1_555 1_555 1_555 yes
C(6A) C(7A) C(8A) C(12B) -178.2(8) 1_555 1_555 1_555 1_555 yes
C(6A) C(7A) C(12A) C(11B) 8(1) 1_555 1_555 1_555 1_555 yes
C(6A) C(7A) C(6B) C(8A) 94(4) 1_555 1_555 1_555 1_555 yes
C(6A) C(7A) C(6B) C(10A) 77(4) 1_555 1_555 1_555 1_555 yes
C(6A) C(7A) C(6B) C(7B) 99(4) 1_555 1_555 1_555 1_555 yes
C(6A) C(7A) C(6B) C(10B) 73(5) 1_555 1_555 1_555 1_555 yes
C(6A) C(7A) C(6B) C(11B) -92(4) 1_555 1_555 1_555 1_555 yes
C(6A) C(7A) C(7B) C(8A) 25(5) 1_555 1_555 1_555 1_555 yes
C(6A) C(7A) C(7B) C(9A) 4(1) 1_555 1_555 1_555 1_555 yes
C(6A) C(7A) C(7B) C(13A) 173(1) 1_555 1_555 1_555 1_555 yes
C(6A) C(7A) C(7B) C(6B) -11(1) 1_555 1_555 1_555 1_555 yes
C(6A) C(7A) C(7B) C(8B) 7(1) 1_555 1_555 1_555 1_555 yes
C(6A) C(7A) C(7B) C(12B) -179.3(9) 1_555 1_555 1_555 1_555 yes
C(6A) C(7A) C(11B) C(11A) -4.9(7) 1_555 1_555 1_555 1_555 yes
C(6A) C(7A) C(11B) C(12A) -172.9(9) 1_555 1_555 1_555 1_555 yes
C(6A) C(7A) C(11B) C(6B) 10(1) 1_555 1_555 1_555 1_555 yes
C(6A) C(10A) Ru C(7A) 37.0(3) 1_555 1_555 1_555 1_555 yes
C(6A) C(10A) Ru C(8A) 78.8(4) 1_555 1_555 1_555 1_555 yes
C(6A) C(10A) Ru C(9A) 116.6(5) 1_555 1_555 1_555 1_555 yes
C(6A) C(10A) Ru C(6B) 25.1(4) 1_555 1_555 1_555 1_555 yes
C(6A) C(10A) Ru C(7B) 66.5(4) 1_555 1_555 1_555 1_555 yes
C(6A) C(10A) Ru C(8B) 107.6(5) 1_555 1_555 1_555 1_555 yes
C(6A) C(10A) Ru C(9B) 143.0(9) 1_555 1_555 1_555 1_555 yes
C(6A) C(10A) Ru C(10B) -11.2(9) 1_555 1_555 1_555 1_555 yes
C(6A) C(10A) C(9A) C(8A) 0.0(9) 1_555 1_555 1_555 1_555 yes
C(6A) C(10A) C(9A) C(14A) -180.0 1_555 1_555 1_555 1_555 yes
C(6A) C(10A) C(9A) C(7B) 1.9(8) 1_555 1_555 1_555 1_555 yes
C(6A) C(10A) C(9A) C(8B) 0(2) 1_555 1_555 1_555 1_555 yes
C(6A) C(10A) C(9A) C(9B) 176(1) 1_555 1_555 1_555 1_555 yes
C(6A) C(10A) C(9A) C(10B) 11(1) 1_555 1_555 1_555 1_555 yes
C(6A) C(10A) C(15A) C(9B) -178(1) 1_555 1_555 1_555 1_555 yes
C(6A) C(10A) C(15A) C(10B) -9(1) 1_555 1_555 1_555 1_555 yes
C(6A) C(10A) C(15A) C(14B) 179.2(10) 1_555 1_555 1_555 1_555 yes
C(6A) C(10A) C(15A) C(15B) -5(1) 1_555 1_555 1_555 1_555 yes
C(6A) C(10A) C(6B) C(7A) -154(2) 1_555 1_555 1_555 1_555 yes
C(6A) C(10A) C(6B) C(8A) -168(1) 1_555 1_555 1_555 1_555 yes
C(6A) C(10A) C(6B) C(7B) -169(1) 1_555 1_555 1_555 1_555 yes
C(6A) C(10A) C(6B) C(10B) 17(1) 1_555 1_555 1_555 1_555 yes
C(6A) C(10A) C(6B) C(11B) 8(1) 1_555 1_555 1_555 1_555 yes
C(6A) C(10A) C(9B) C(9A) -4(2) 1_555 1_555 1_555 1_555 yes
C(6A) C(10A) C(9B) C(14A) -37(18) 1_555 1_555 1_555 1_555 yes
C(6A) C(10A) C(9B) C(15A) 178(1) 1_555 1_555 1_555 1_555 yes
C(6A) C(10A) C(9B) C(8B) -3(2) 1_555 1_555 1_555 1_555 yes
C(6A) C(10A) C(9B) C(10B) 22(2) 1_555 1_555 1_555 1_555 yes
C(6A) C(10A) C(9B) C(14B) -179(1) 1_555 1_555 1_555 1_555 yes
C(6A) C(10A) C(10B) C(9A) -33(4) 1_555 1_555 1_555 1_555 yes
C(6A) C(10A) C(10B) C(15A) 156(2) 1_555 1_555 1_555 1_555 yes
C(6A) C(10A) C(10B) C(6B) -21(2) 1_555 1_555 1_555 1_555 yes
C(6A) C(10A) C(10B) C(9B) -49(6) 1_555 1_555 1_555 1_555 yes
C(6A) C(10A) C(10B) C(15B) 151(3) 1_555 1_555 1_555 1_555 yes
C(6A) C(11A) C(11B) C(7A) 4.8(7) 1_555 1_555 1_555 1_555 yes
C(6A) C(11A) C(11B) C(12A) 30(2) 1_555 1_555 1_555 1_555 yes
C(6A) C(11A) C(11B) C(6B) -1.6(6) 1_555 1_555 1_555 1_555 yes
C(6A) C(11A) C(15B) C(15A) -14(2) 1_555 1_555 1_555 1_555 yes
C(6A) C(11A) C(15B) C(10B) 0.9(7) 1_555 1_555 1_555 1_555 yes
C(6A) C(6B) Ru C(7A) 170(1) 1_555 1_555 1_555 1_555 yes
C(6A) C(6B) Ru C(8A) -139.2(10) 1_555 1_555 1_555 1_555 yes
C(6A) C(6B) Ru C(9A) -94.4(9) 1_555 1_555 1_555 1_555 yes
C(6A) C(6B) Ru C(10A) -48.4(8) 1_555 1_555 1_555 1_555 yes
C(6A) C(6B) Ru C(7B) -149(1) 1_555 1_555 1_555 1_555 yes
C(6A) C(6B) Ru C(8B) -111.9(9) 1_555 1_555 1_555 1_555 yes
C(6A) C(6B) Ru C(9B) -70.3(8) 1_555 1_555 1_555 1_555 yes
C(6A) C(6B) Ru C(10B) -32.8(7) 1_555 1_555 1_555 1_555 yes
C(6A) C(6B) C(7A) C(8A) -94(4) 1_555 1_555 1_555 1_555 yes
C(6A) C(6B) C(7A) C(12A) 96(4) 1_555 1_555 1_555 1_555 yes
C(6A) C(6B) C(7A) C(7B) -99(4) 1_555 1_555 1_555 1_555 yes
C(6A) C(6B) C(7A) C(11B) 92(4) 1_555 1_555 1_555 1_555 yes
C(6A) C(6B) C(8A) C(7A) 155(2) 1_555 1_555 1_555 1_555 yes
C(6A) C(6B) C(8A) C(9A) -13(1) 1_555 1_555 1_555 1_555 yes
C(6A) C(6B) C(8A) C(13A) 171(1) 1_555 1_555 1_555 1_555 yes
C(6A) C(6B) C(8A) C(7B) 173(3) 1_555 1_555 1_555 1_555 yes
C(6A) C(6B) C(8A) C(8B) -15(1) 1_555 1_555 1_555 1_555 yes
C(6A) C(6B) C(8A) C(12B) 168(1) 1_555 1_555 1_555 1_555 yes
C(6A) C(6B) C(10A) C(9A) 171(1) 1_555 1_555 1_555 1_555 yes
C(6A) C(6B) C(10A) C(15A) -14(1) 1_555 1_555 1_555 1_555 yes
C(6A) C(6B) C(10A) C(9B) 175(1) 1_555 1_555 1_555 1_555 yes
C(6A) C(6B) C(10A) C(10B) -17(1) 1_555 1_555 1_555 1_555 yes
C(6A) C(6B) C(7B) C(7A) 150(2) 1_555 1_555 1_555 1_555 yes
C(6A) C(6B) C(7B) C(8A) -8(3) 1_555 1_555 1_555 1_555 yes
C(6A) C(6B) C(7B) C(9A) -14(2) 1_555 1_555 1_555 1_555 yes
C(6A) C(6B) C(7B) C(13A) 167(5) 1_555 1_555 1_555 1_555 yes
C(6A) C(6B) C(7B) C(8B) -14(2) 1_555 1_555 1_555 1_555 yes
C(6A) C(6B) C(7B) C(12B) 165(1) 1_555 1_555 1_555 1_555 yes
C(6A) C(6B) C(10B) C(9A) 161(1) 1_555 1_555 1_555 1_555 yes
C(6A) C(6B) C(10B) C(10A) 154(2) 1_555 1_555 1_555 1_555 yes
C(6A) C(6B) C(10B) C(15A) 140(10) 1_555 1_555 1_555 1_555 yes
C(6A) C(6B) C(10B) C(9B) 162(1) 1_555 1_555 1_555 1_555 yes
C(6A) C(6B) C(10B) C(15B) -17(1) 1_555 1_555 1_555 1_555 yes
C(6A) C(6B) C(11B) C(7A) -160(1) 1_555 1_555 1_555 1_555 yes
C(6A) C(6B) C(11B) C(11A) 2(1) 1_555 1_555 1_555 1_555 yes
C(6A) C(6B) C(11B) C(12A) -164(1) 1_555 1_555 1_555 1_555 yes
C(6A) C(10B) Ru C(7A) 37.9(6) 1_555 1_555 1_555 1_555 yes
C(6A) C(10B) Ru C(8A) 79.6(7) 1_555 1_555 1_555 1_555 yes
C(6A) C(10B) Ru C(9A) 121.6(8) 1_555 1_555 1_555 1_555 yes
C(6A) C(10B) Ru C(10A) 161(1) 1_555 1_555 1_555 1_555 yes
C(6A) C(10B) Ru C(6B) 29.6(6) 1_555 1_555 1_555 1_555 yes
C(6A) C(10B) Ru C(7B) 67.6(7) 1_555 1_555 1_555 1_555 yes
C(6A) C(10B) Ru C(8B) 109.4(8) 1_555 1_555 1_555 1_555 yes
C(6A) C(10B) Ru C(9B) 146.3(10) 1_555 1_555 1_555 1_555 yes
C(6A) C(10B) C(9A) C(8A) 8(1) 1_555 1_555 1_555 1_555 yes
C(6A) C(10B) C(9A) C(10A) -161(2) 1_555 1_555 1_555 1_555 yes
C(6A) C(10B) C(9A) C(14A) -175(1) 1_555 1_555 1_555 1_555 yes
C(6A) C(10B) C(9A) C(7B) 9(1) 1_555 1_555 1_555 1_555 yes
C(6A) C(10B) C(9A) C(8B) 10(2) 1_555 1_555 1_555 1_555 yes
C(6A) C(10B) C(9A) C(9B) -171(1) 1_555 1_555 1_555 1_555 yes
C(6A) C(10B) C(10A) C(9A) 33(4) 1_555 1_555 1_555 1_555 yes
C(6A) C(10B) C(10A) C(15A) -156(2) 1_555 1_555 1_555 1_555 yes
C(6A) C(10B) C(10A) C(6B) 21(2) 1_555 1_555 1_555 1_555 yes
C(6A) C(10B) C(10A) C(9B) 49(6) 1_555 1_555 1_555 1_555 yes
C(6A) C(10B) C(15A) C(10A) 148(3) 1_555 1_555 1_555 1_555 yes
C(6A) C(10B) C(15A) C(9B) 155(2) 1_555 1_555 1_555 1_555 yes
C(6A) C(10B) C(15A) C(14B) 157(2) 1_555 1_555 1_555 1_555 yes
C(6A) C(10B) C(15A) C(15B) -26(2) 1_555 1_555 1_555 1_555 yes
C(6A) C(10B) C(6B) C(7A) -144(3) 1_555 1_555 1_555 1_555 yes
C(6A) C(10B) C(6B) C(8A) -161(1) 1_555 1_555 1_555 1_555 yes
C(6A) C(10B) C(6B) C(10A) -154(2) 1_555 1_555 1_555 1_555 yes
C(6A) C(10B) C(6B) C(7B) -162(1) 1_555 1_555 1_555 1_555 yes
C(6A) C(10B) C(6B) C(11B) 17(1) 1_555 1_555 1_555 1_555 yes
C(6A) C(10B) C(9B) C(9A) 11(2) 1_555 1_555 1_555 1_555 yes
C(6A) C(10B) C(9B) C(10A) -143(4) 1_555 1_555 1_555 1_555 yes
C(6A) C(10B) C(9B) C(14A) 21(5) 1_555 1_555 1_555 1_555 yes
C(6A) C(10B) C(9B) C(15A) -165(1) 1_555 1_555 1_555 1_555 yes
C(6A) C(10B) C(9B) C(8B) 12(2) 1_555 1_555 1_555 1_555 yes
C(6A) C(10B) C(9B) C(14B) -167(1) 1_555 1_555 1_555 1_555 yes
C(6A) C(10B) C(15B) C(11A) -1(1) 1_555 1_555 1_555 1_555 yes
C(6A) C(10B) C(15B) C(15A) 169(1) 1_555 1_555 1_555 1_555 yes
C(6A) C(11B) C(7A) C(8A) -87(5) 1_555 1_555 1_555 1_555 yes
C(6A) C(11B) C(7A) C(12A) 172.9(9) 1_555 1_555 1_555 1_555 yes
C(6A) C(11B) C(7A) C(6B) -10(1) 1_555 1_555 1_555 1_555 yes
C(6A) C(11B) C(7A) C(7B) -126(4) 1_555 1_555 1_555 1_555 yes
C(6A) C(11B) C(11A) C(15B) 15(1) 1_555 1_555 1_555 1_555 yes
C(6A) C(11B) C(12A) C(7A) -5.6(7) 1_555 1_555 1_555 1_555 yes
C(6A) C(11B) C(6B) C(7A) 160(1) 1_555 1_555 1_555 1_555 yes
C(6A) C(11B) C(6B) C(8A) 168(2) 1_555 1_555 1_555 1_555 yes
C(6A) C(11B) C(6B) C(10A) -6(1) 1_555 1_555 1_555 1_555 yes
C(6A) C(11B) C(6B) C(7B) 170(1) 1_555 1_555 1_555 1_555 yes
C(6A) C(11B) C(6B) C(10B) -9.5(9) 1_555 1_555 1_555 1_555 yes
C(7A) Ru C(6A) C(10A) -117.8(5) 1_555 1_555 1_555 1_555 yes
C(7A) Ru C(6A) C(11A) 122.3(7) 1_555 1_555 1_555 1_555 yes
C(7A) Ru C(6A) C(6B) -4.5(8) 1_555 1_555 1_555 1_555 yes
C(7A) Ru C(6A) C(10B) -125.8(8) 1_555 1_555 1_555 1_555 yes
C(7A) Ru C(6A) C(11B) 47.7(6) 1_555 1_555 1_555 1_555 yes
C(7A) Ru C(8A) C(9A) 118.1(5) 1_555 1_555 1_555 1_555 yes
C(7A) Ru C(8A) C(13A) -122.0(7) 1_555 1_555 1_555 1_555 yes
C(7A) Ru C(8A) C(6B) 21.7(4) 1_555 1_555 1_555 1_555 yes
C(7A) Ru C(8A) C(7B) -11(1) 1_555 1_555 1_555 1_555 yes
C(7A) Ru C(8A) C(8B) 138.0(7) 1_555 1_555 1_555 1_555 yes
C(7A) Ru C(8A) C(12B) -69.2(7) 1_555 1_555 1_555 1_555 yes
C(7A) Ru C(9A) C(8A) -36.8(3) 1_555 1_555 1_555 1_555 yes
C(7A) Ru C(9A) C(10A) 80.0(4) 1_555 1_555 1_555 1_555 yes
C(7A) Ru C(9A) C(14A) -159.2(6) 1_555 1_555 1_555 1_555 yes
C(7A) Ru C(9A) C(7B) -24.7(4) 1_555 1_555 1_555 1_555 yes
C(7A) Ru C(9A) C(8B) -72(1) 1_555 1_555 1_555 1_555 yes
C(7A) Ru C(9A) C(9B) 107.3(9) 1_555 1_555 1_555 1_555 yes
C(7A) Ru C(9A) C(10B) 63.4(4) 1_555 1_555 1_555 1_555 yes
C(7A) Ru C(10A) C(9A) -79.6(4) 1_555 1_555 1_555 1_555 yes
C(7A) Ru C(10A) C(15A) 159.2(7) 1_555 1_555 1_555 1_555 yes
C(7A) Ru C(10A) C(6B) 11.8(3) 1_555 1_555 1_555 1_555 yes
C(7A) Ru C(10A) C(9B) -106.1(8) 1_555 1_555 1_555 1_555 yes
C(7A) Ru C(10A) C(10B) 48.1(10) 1_555 1_555 1_555 1_555 yes
C(7A) Ru C(6B) C(8A) -50.3(9) 1_555 1_555 1_555 1_555 yes
C(7A) Ru C(6B) C(10A) -141(1) 1_555 1_555 1_555 1_555 yes
C(7A) Ru C(6B) C(7B) -40.4(9) 1_555 1_555 1_555 1_555 yes
C(7A) Ru C(6B) C(10B) -156(1) 1_555 1_555 1_555 1_555 yes
C(7A) Ru C(6B) C(11B) 81(1) 1_555 1_555 1_555 1_555 yes
C(7A) Ru C(7B) C(8A) 164(1) 1_555 1_555 1_555 1_555 yes
C(7A) Ru C(7B) C(9A) 123.1(7) 1_555 1_555 1_555 1_555 yes
C(7A) Ru C(7B) C(13A) -146.2(10) 1_555 1_555 1_555 1_555 yes
C(7A) Ru C(7B) C(6B) 25.1(6) 1_555 1_555 1_555 1_555 yes
C(7A) Ru C(7B) C(8B) 142.1(8) 1_555 1_555 1_555 1_555 yes
C(7A) Ru C(7B) C(12B) -95(1) 1_555 1_555 1_555 1_555 yes
C(7A) Ru C(8B) C(8A) -28.1(5) 1_555 1_555 1_555 1_555 yes
C(7A) Ru C(8B) C(9A) 99(1) 1_555 1_555 1_555 1_555 yes
C(7A) Ru C(8B) C(14A) 161.0(6) 1_555 1_555 1_555 1_555 yes
C(7A) Ru C(8B) C(7B) -18.5(4) 1_555 1_555 1_555 1_555 yes
C(7A) Ru C(8B) C(9B) 99.4(6) 1_555 1_555 1_555 1_555 yes
C(7A) Ru C(8B) C(13B) -139.2(9) 1_555 1_555 1_555 1_555 yes
C(7A) Ru C(9B) C(9A) -64.3(9) 1_555 1_555 1_555 1_555 yes
C(7A) Ru C(9B) C(10A) 65.2(7) 1_555 1_555 1_555 1_555 yes
C(7A) Ru C(9B) C(14A) -113.2(6) 1_555 1_555 1_555 1_555 yes
C(7A) Ru C(9B) C(15A) 112.9(6) 1_555 1_555 1_555 1_555 yes
C(7A) Ru C(9B) C(8B) -64.0(5) 1_555 1_555 1_555 1_555 yes
C(7A) Ru C(9B) C(10B) 53.6(5) 1_555 1_555 1_555 1_555 yes
C(7A) Ru C(9B) C(14B) 174.2(8) 1_555 1_555 1_555 1_555 yes
C(7A) Ru C(10B) C(9A) -83.8(4) 1_555 1_555 1_555 1_555 yes
C(7A) Ru C(10B) C(10A) -124(1) 1_555 1_555 1_555 1_555 yes
C(7A) Ru C(10B) C(15A) -168.1(6) 1_555 1_555 1_555 1_555 yes
C(7A) Ru C(10B) C(6B) 8.3(4) 1_555 1_555 1_555 1_555 yes
C(7A) Ru C(10B) C(9B) -108.4(6) 1_555 1_555 1_555 1_555 yes
C(7A) Ru C(10B) C(15B) 129.3(9) 1_555 1_555 1_555 1_555 yes
C(7A) C(6A) Ru C(8A) 36.6(4) 1_555 1_555 1_555 1_555 yes
C(7A) C(6A) Ru C(9A) 79.3(4) 1_555 1_555 1_555 1_555 yes
C(7A) C(6A) Ru C(10A) 117.8(5) 1_555 1_555 1_555 1_555 yes
C(7A) C(6A) Ru C(6B) 4.5(8) 1_555 1_555 1_555 1_555 yes
C(7A) C(6A) Ru C(7B) 26.7(4) 1_555 1_555 1_555 1_555 yes
C(7A) C(6A) Ru C(8B) 64.5(4) 1_555 1_555 1_555 1_555 yes
C(7A) C(6A) Ru C(9B) 102.3(4) 1_555 1_555 1_555 1_555 yes
C(7A) C(6A) Ru C(10B) 125.8(8) 1_555 1_555 1_555 1_555 yes
C(7A) C(6A) C(10A) C(9A) 0.0(9) 1_555 1_555 1_555 1_555 yes
C(7A) C(6A) C(10A) C(15A) -180.0 1_555 1_555 1_555 1_555 yes
C(7A) C(6A) C(10A) C(6B) 9.1(9) 1_555 1_555 1_555 1_555 yes
C(7A) C(6A) C(10A) C(9B) 2(1) 1_555 1_555 1_555 1_555 yes
C(7A) C(6A) C(10A) C(10B) 152(3) 1_555 1_555 1_555 1_555 yes
C(7A) C(6A) C(11A) C(11B) -6.8(10) 1_555 1_555 1_555 1_555 yes
C(7A) C(6A) C(11A) C(15B) -174.7(10) 1_555 1_555 1_555 1_555 yes
C(7A) C(6A) C(6B) C(8A) -79(4) 1_555 1_555 1_555 1_555 yes
C(7A) C(6A) C(6B) C(10A) -93(4) 1_555 1_555 1_555 1_555 yes
C(7A) C(6A) C(6B) C(7B) -77(4) 1_555 1_555 1_555 1_555 yes
C(7A) C(6A) C(6B) C(10B) -103(4) 1_555 1_555 1_555 1_555 yes
C(7A) C(6A) C(6B) C(11B) 90(4) 1_555 1_555 1_555 1_555 yes
C(7A) C(6A) C(10B) C(9A) -9(1) 1_555 1_555 1_555 1_555 yes
C(7A) C(6A) C(10B) C(10A) -30(3) 1_555 1_555 1_555 1_555 yes
C(7A) C(6A) C(10B) C(15A) -162(2) 1_555 1_555 1_555 1_555 yes
C(7A) C(6A) C(10B) C(6B) 9(1) 1_555 1_555 1_555 1_555 yes
C(7A) C(6A) C(10B) C(9B) -14(2) 1_555 1_555 1_555 1_555 yes
C(7A) C(6A) C(10B) C(15B) 175.3(9) 1_555 1_555 1_555 1_555 yes
C(7A) C(6A) C(11B) C(11A) 173.7(9) 1_555 1_555 1_555 1_555 yes
C(7A) C(6A) C(11B) C(12A) 6.4(9) 1_555 1_555 1_555 1_555 yes
C(7A) C(6A) C(11B) C(6B) -10(1) 1_555 1_555 1_555 1_555 yes
C(7A) C(8A) Ru C(9A) -118.1(5) 1_555 1_555 1_555 1_555 yes
C(7A) C(8A) Ru C(10A) -79.7(4) 1_555 1_555 1_555 1_555 yes
C(7A) C(8A) Ru C(6B) -21.7(4) 1_555 1_555 1_555 1_555 yes
C(7A) C(8A) Ru C(7B) 11(1) 1_555 1_555 1_555 1_555 yes
C(7A) C(8A) Ru C(8B) -138.0(7) 1_555 1_555 1_555 1_555 yes
C(7A) C(8A) Ru C(9B) -103.4(4) 1_555 1_555 1_555 1_555 yes
C(7A) C(8A) Ru C(10B) -61.9(4) 1_555 1_555 1_555 1_555 yes
C(7A) C(8A) C(9A) C(10A) 0.0(9) 1_555 1_555 1_555 1_555 yes
C(7A) C(8A) C(9A) C(14A) 180.0 1_555 1_555 1_555 1_555 yes
C(7A) C(8A) C(9A) C(7B) -9(2) 1_555 1_555 1_555 1_555 yes
C(7A) C(8A) C(9A) C(8B) 179(1) 1_555 1_555 1_555 1_555 yes
C(7A) C(8A) C(9A) C(9B) -2(1) 1_555 1_555 1_555 1_555 yes
C(7A) C(8A) C(9A) C(10B) -3.0(7) 1_555 1_555 1_555 1_555 yes
C(7A) C(8A) C(13A) C(7B) 7(1) 1_555 1_555 1_555 1_555 yes
C(7A) C(8A) C(13A) C(12B) 2(1) 1_555 1_555 1_555 1_555 yes
C(7A) C(8A) C(6B) C(10A) 166(1) 1_555 1_555 1_555 1_555 yes
C(7A) C(8A) C(6B) C(7B) -17(2) 1_555 1_555 1_555 1_555 yes
C(7A) C(8A) C(6B) C(10B) 168(1) 1_555 1_555 1_555 1_555 yes
C(7A) C(8A) C(6B) C(11B) -10(1) 1_555 1_555 1_555 1_555 yes
C(7A) C(8A) C(7B) C(9A) 28(5) 1_555 1_555 1_555 1_555 yes
C(7A) C(8A) C(7B) C(13A) -159(3) 1_555 1_555 1_555 1_555 yes
C(7A) C(8A) C(7B) C(6B) 19(2) 1_555 1_555 1_555 1_555 yes
C(7A) C(8A) C(7B) C(8B) 34(7) 1_555 1_555 1_555 1_555 yes
C(7A) C(8A) C(7B) C(12B) -155(5) 1_555 1_555 1_555 1_555 yes
C(7A) C(8A) C(8B) C(9A) 0(2) 1_555 1_555 1_555 1_555 yes
C(7A) C(8A) C(8B) C(14A) -179(5) 1_555 1_555 1_555 1_555 yes
C(7A) C(8A) C(8B) C(7B) -13(3) 1_555 1_555 1_555 1_555 yes
C(7A) C(8A) C(8B) C(9B) -1(1) 1_555 1_555 1_555 1_555 yes
C(7A) C(8A) C(8B) C(13B) 176.7(10) 1_555 1_555 1_555 1_555 yes
C(7A) C(8A) C(12B) C(13A) -177(1) 1_555 1_555 1_555 1_555 yes
C(7A) C(8A) C(12B) C(7B) 7(1) 1_555 1_555 1_555 1_555 yes
C(7A) C(12A) C(11B) C(11A) -29(2) 1_555 1_555 1_555 1_555 yes
C(7A) C(12A) C(11B) C(6B) 1.5(6) 1_555 1_555 1_555 1_555 yes
C(7A) C(6B) Ru C(8A) 50.3(9) 1_555 1_555 1_555 1_555 yes
C(7A) C(6B) Ru C(9A) 95.1(10) 1_555 1_555 1_555 1_555 yes
C(7A) C(6B) Ru C(10A) 141(1) 1_555 1_555 1_555 1_555 yes
C(7A) C(6B) Ru C(7B) 40.4(9) 1_555 1_555 1_555 1_555 yes
C(7A) C(6B) Ru C(8B) 77.6(9) 1_555 1_555 1_555 1_555 yes
C(7A) C(6B) Ru C(9B) 119(1) 1_555 1_555 1_555 1_555 yes
C(7A) C(6B) Ru C(10B) 156(1) 1_555 1_555 1_555 1_555 yes
C(7A) C(6B) C(6A) C(10A) 93(4) 1_555 1_555 1_555 1_555 yes
C(7A) C(6B) C(6A) C(11A) -95(4) 1_555 1_555 1_555 1_555 yes
C(7A) C(6B) C(6A) C(10B) 103(4) 1_555 1_555 1_555 1_555 yes
C(7A) C(6B) C(6A) C(11B) -90(4) 1_555 1_555 1_555 1_555 yes
C(7A) C(6B) C(8A) C(9A) -169(1) 1_555 1_555 1_555 1_555 yes
C(7A) C(6B) C(8A) C(13A) 16(2) 1_555 1_555 1_555 1_555 yes
C(7A) C(6B) C(8A) C(7B) 17(2) 1_555 1_555 1_555 1_555 yes
C(7A) C(6B) C(8A) C(8B) -171(1) 1_555 1_555 1_555 1_555 yes
C(7A) C(6B) C(8A) C(12B) 12(1) 1_555 1_555 1_555 1_555 yes
C(7A) C(6B) C(10A) C(9A) 16(1) 1_555 1_555 1_555 1_555 yes
C(7A) C(6B) C(10A) C(15A) -169(1) 1_555 1_555 1_555 1_555 yes
C(7A) C(6B) C(10A) C(9B) 20(2) 1_555 1_555 1_555 1_555 yes
C(7A) C(6B) C(10A) C(10B) -172(2) 1_555 1_555 1_555 1_555 yes
C(7A) C(6B) C(7B) C(8A) -159(3) 1_555 1_555 1_555 1_555 yes
C(7A) C(6B) C(7B) C(9A) -165(1) 1_555 1_555 1_555 1_555 yes
C(7A) C(6B) C(7B) C(13A) 16(6) 1_555 1_555 1_555 1_555 yes
C(7A) C(6B) C(7B) C(8B) -165(1) 1_555 1_555 1_555 1_555 yes
C(7A) C(6B) C(7B) C(12B) 14(1) 1_555 1_555 1_555 1_555 yes
C(7A) C(6B) C(10B) C(9A) 17(2) 1_555 1_555 1_555 1_555 yes
C(7A) C(6B) C(10B) C(10A) 10(3) 1_555 1_555 1_555 1_555 yes
C(7A) C(6B) C(10B) C(15A) -4(12) 1_555 1_555 1_555 1_555 yes
C(7A) C(6B) C(10B) C(9B) 17(3) 1_555 1_555 1_555 1_555 yes
C(7A) C(6B) C(10B) C(15B) -162(2) 1_555 1_555 1_555 1_555 yes
C(7A) C(6B) C(11B) C(11A) 163(1) 1_555 1_555 1_555 1_555 yes
C(7A) C(6B) C(11B) C(12A) -3(1) 1_555 1_555 1_555 1_555 yes
C(7A) C(7B) Ru C(8A) -164(1) 1_555 1_555 1_555 1_555 yes
C(7A) C(7B) Ru C(9A) -123.1(7) 1_555 1_555 1_555 1_555 yes
C(7A) C(7B) Ru C(10A) -81.0(6) 1_555 1_555 1_555 1_555 yes
C(7A) C(7B) Ru C(6B) -25.1(6) 1_555 1_555 1_555 1_555 yes
C(7A) C(7B) Ru C(8B) -142.1(8) 1_555 1_555 1_555 1_555 yes
C(7A) C(7B) Ru C(9B) -105.3(6) 1_555 1_555 1_555 1_555 yes
C(7A) C(7B) Ru C(10B) -63.2(6) 1_555 1_555 1_555 1_555 yes
C(7A) C(7B) C(8A) C(9A) -28(5) 1_555 1_555 1_555 1_555 yes
C(7A) C(7B) C(8A) C(13A) 159(3) 1_555 1_555 1_555 1_555 yes
C(7A) C(7B) C(8A) C(6B) -19(2) 1_555 1_555 1_555 1_555 yes
C(7A) C(7B) C(8A) C(8B) -34(7) 1_555 1_555 1_555 1_555 yes
C(7A) C(7B) C(8A) C(12B) 155(5) 1_555 1_555 1_555 1_555 yes
C(7A) C(7B) C(9A) C(8A) 166(2) 1_555 1_555 1_555 1_555 yes
C(7A) C(7B) C(9A) C(10A) -4(1) 1_555 1_555 1_555 1_555 yes
C(7A) C(7B) C(9A) C(14A) 177(1) 1_555 1_555 1_555 1_555 yes
C(7A) C(7B) C(9A) C(8B) 174(1) 1_555 1_555 1_555 1_555 yes
C(7A) C(7B) C(9A) C(9B) -7(1) 1_555 1_555 1_555 1_555 yes
C(7A) C(7B) C(9A) C(10B) -7.0(10) 1_555 1_555 1_555 1_555 yes
C(7A) C(7B) C(13A) C(8A) -163(3) 1_555 1_555 1_555 1_555 yes
C(7A) C(7B) C(13A) C(12B) 10(2) 1_555 1_555 1_555 1_555 yes
C(7A) C(7B) C(6B) C(8A) 159(3) 1_555 1_555 1_555 1_555 yes
C(7A) C(7B) C(6B) C(10A) 163(1) 1_555 1_555 1_555 1_555 yes
C(7A) C(7B) C(6B) C(10B) 165(1) 1_555 1_555 1_555 1_555 yes
C(7A) C(7B) C(6B) C(11B) -14(1) 1_555 1_555 1_555 1_555 yes
C(7A) C(7B) C(8B) C(8A) 159(4) 1_555 1_555 1_555 1_555 yes
C(7A) C(7B) C(8B) C(9A) -7(2) 1_555 1_555 1_555 1_555 yes
C(7A) C(7B) C(8B) C(14A) -116(14) 1_555 1_555 1_555 1_555 yes
C(7A) C(7B) C(8B) C(9B) -8(1) 1_555 1_555 1_555 1_555 yes
C(7A) C(7B) C(8B) C(13B) 171(1) 1_555 1_555 1_555 1_555 yes
C(7A) C(7B) C(12B) C(8A) -168(2) 1_555 1_555 1_555 1_555 yes
C(7A) C(7B) C(12B) C(13A) -174(1) 1_555 1_555 1_555 1_555 yes
C(7A) C(11B) C(6A) C(10A) 30(3) 1_555 1_555 1_555 1_555 yes
C(7A) C(11B) C(6A) C(11A) -173.7(9) 1_555 1_555 1_555 1_555 yes
C(7A) C(11B) C(6A) C(6B) 10(1) 1_555 1_555 1_555 1_555 yes
C(7A) C(11B) C(6A) C(10B) 94(3) 1_555 1_555 1_555 1_555 yes
C(7A) C(11B) C(11A) C(15B) 20(1) 1_555 1_555 1_555 1_555 yes
C(7A) C(11B) C(6B) C(8A) 7(1) 1_555 1_555 1_555 1_555 yes
C(7A) C(11B) C(6B) C(10A) -166(2) 1_555 1_555 1_555 1_555 yes
C(7A) C(11B) C(6B) C(7B) 9.6(10) 1_555 1_555 1_555 1_555 yes
C(7A) C(11B) C(6B) C(10B) -170(2) 1_555 1_555 1_555 1_555 yes
C(8A) Ru C(6A) C(10A) -81.2(4) 1_555 1_555 1_555 1_555 yes
C(8A) Ru C(6A) C(11A) 158.9(7) 1_555 1_555 1_555 1_555 yes
C(8A) Ru C(6A) C(6B) 32.1(8) 1_555 1_555 1_555 1_555 yes
C(8A) Ru C(6A) C(10B) -89.2(7) 1_555 1_555 1_555 1_555 yes
C(8A) Ru C(6A) C(11B) 84.3(6) 1_555 1_555 1_555 1_555 yes
C(8A) Ru C(7A) C(12A) 120.8(6) 1_555 1_555 1_555 1_555 yes
C(8A) Ru C(7A) C(6B) -113(1) 1_555 1_555 1_555 1_555 yes
C(8A) Ru C(7A) C(7B) 4.8(6) 1_555 1_555 1_555 1_555 yes
C(8A) Ru C(7A) C(11B) -175.7(8) 1_555 1_555 1_555 1_555 yes
C(8A) Ru C(9A) C(10A) 116.8(6) 1_555 1_555 1_555 1_555 yes
C(8A) Ru C(9A) C(14A) -122.4(7) 1_555 1_555 1_555 1_555 yes
C(8A) Ru C(9A) C(7B) 12.1(4) 1_555 1_555 1_555 1_555 yes
C(8A) Ru C(9A) C(8B) -35(1) 1_555 1_555 1_555 1_555 yes
C(8A) Ru C(9A) C(9B) 144(1) 1_555 1_555 1_555 1_555 yes
C(8A) Ru C(9A) C(10B) 100.2(5) 1_555 1_555 1_555 1_555 yes
C(8A) Ru C(10A) C(9A) -37.8(4) 1_555 1_555 1_555 1_555 yes
C(8A) Ru C(10A) C(15A) -159.0(7) 1_555 1_555 1_555 1_555 yes
C(8A) Ru C(10A) C(6B) 53.7(3) 1_555 1_555 1_555 1_555 yes
C(8A) Ru C(10A) C(9B) -64.3(7) 1_555 1_555 1_555 1_555 yes
C(8A) Ru C(10A) C(10B) 90.0(10) 1_555 1_555 1_555 1_555 yes
C(8A) Ru C(6B) C(10A) -90.7(4) 1_555 1_555 1_555 1_555 yes
C(8A) Ru C(6B) C(7B) 9.9(4) 1_555 1_555 1_555 1_555 yes
C(8A) Ru C(6B) C(10B) -106.4(6) 1_555 1_555 1_555 1_555 yes
C(8A) Ru C(6B) C(11B) 131.9(9) 1_555 1_555 1_555 1_555 yes
C(8A) Ru C(7B) C(9A) -41(1) 1_555 1_555 1_555 1_555 yes
C(8A) Ru C(7B) C(13A) 48(1) 1_555 1_555 1_555 1_555 yes
C(8A) Ru C(7B) C(6B) -139(1) 1_555 1_555 1_555 1_555 yes
C(8A) Ru C(7B) C(8B) -22(1) 1_555 1_555 1_555 1_555 yes
C(8A) Ru C(7B) C(12B) 99(1) 1_555 1_555 1_555 1_555 yes
C(8A) Ru C(8B) C(9A) 127(1) 1_555 1_555 1_555 1_555 yes
C(8A) Ru C(8B) C(14A) -170.9(9) 1_555 1_555 1_555 1_555 yes
C(8A) Ru C(8B) C(7B) 9.6(5) 1_555 1_555 1_555 1_555 yes
C(8A) Ru C(8B) C(9B) 127.4(8) 1_555 1_555 1_555 1_555 yes
C(8A) Ru C(8B) C(13B) -111.2(10) 1_555 1_555 1_555 1_555 yes
C(8A) Ru C(9B) C(9A) -25.7(8) 1_555 1_555 1_555 1_555 yes
C(8A) Ru C(9B) C(10A) 103.7(8) 1_555 1_555 1_555 1_555 yes
C(8A) Ru C(9B) C(14A) -74.7(5) 1_555 1_555 1_555 1_555 yes
C(8A) Ru C(9B) C(15A) 151.5(7) 1_555 1_555 1_555 1_555 yes
C(8A) Ru C(9B) C(8B) -25.5(5) 1_555 1_555 1_555 1_555 yes
C(8A) Ru C(9B) C(10B) 92.2(6) 1_555 1_555 1_555 1_555 yes
C(8A) Ru C(9B) C(14B) -147.3(8) 1_555 1_555 1_555 1_555 yes
C(8A) Ru C(10B) C(9A) -42.0(3) 1_555 1_555 1_555 1_555 yes
C(8A) Ru C(10B) C(10A) -82.3(10) 1_555 1_555 1_555 1_555 yes
C(8A) Ru C(10B) C(15A) -126.4(6) 1_555 1_555 1_555 1_555 yes
C(8A) Ru C(10B) C(6B) 50.0(5) 1_555 1_555 1_555 1_555 yes
C(8A) Ru C(10B) C(9B) -66.7(5) 1_555 1_555 1_555 1_555 yes
C(8A) Ru C(10B) C(15B) 171.0(9) 1_555 1_555 1_555 1_555 yes
C(8A) C(7A) Ru C(9A) 37.5(3) 1_555 1_555 1_555 1_555 yes
C(8A) C(7A) Ru C(10A) 81.0(4) 1_555 1_555 1_555 1_555 yes
C(8A) C(7A) Ru C(6B) 113(1) 1_555 1_555 1_555 1_555 yes
C(8A) C(7A) Ru C(7B) -4.8(6) 1_555 1_555 1_555 1_555 yes
C(8A) C(7A) Ru C(8B) 20.5(4) 1_555 1_555 1_555 1_555 yes
C(8A) C(7A) Ru C(9B) 58.8(4) 1_555 1_555 1_555 1_555 yes
C(8A) C(7A) Ru C(10B) 95.9(5) 1_555 1_555 1_555 1_555 yes
C(8A) C(7A) C(6A) C(10A) 0.0(9) 1_555 1_555 1_555 1_555 yes
C(8A) C(7A) C(6A) C(11A) -180.0 1_555 1_555 1_555 1_555 yes
C(8A) C(7A) C(6A) C(6B) 88(4) 1_555 1_555 1_555 1_555 yes
C(8A) C(7A) C(6A) C(10B) 7(1) 1_555 1_555 1_555 1_555 yes
C(8A) C(7A) C(6A) C(11B) 172.8(9) 1_555 1_555 1_555 1_555 yes
C(8A) C(7A) C(12A) C(11B) -171(1) 1_555 1_555 1_555 1_555 yes
C(8A) C(7A) C(6B) C(10A) -17(1) 1_555 1_555 1_555 1_555 yes
C(8A) C(7A) C(6B) C(7B) 4.9(8) 1_555 1_555 1_555 1_555 yes
C(8A) C(7A) C(6B) C(10B) -21(3) 1_555 1_555 1_555 1_555 yes
C(8A) C(7A) C(6B) C(11B) 173.0(9) 1_555 1_555 1_555 1_555 yes
C(8A) C(7A) C(7B) C(9A) -20(4) 1_555 1_555 1_555 1_555 yes
C(8A) C(7A) C(7B) C(13A) 148(6) 1_555 1_555 1_555 1_555 yes
C(8A) C(7A) C(7B) C(6B) -36(5) 1_555 1_555 1_555 1_555 yes
C(8A) C(7A) C(7B) C(8B) -17(3) 1_555 1_555 1_555 1_555 yes
C(8A) C(7A) C(7B) C(12B) 155(5) 1_555 1_555 1_555 1_555 yes
C(8A) C(7A) C(11B) C(11A) -92(5) 1_555 1_555 1_555 1_555 yes
C(8A) C(7A) C(11B) C(12A) 99(5) 1_555 1_555 1_555 1_555 yes
C(8A) C(7A) C(11B) C(6B) -76(5) 1_555 1_555 1_555 1_555 yes
C(8A) C(9A) Ru C(10A) -116.8(6) 1_555 1_555 1_555 1_555 yes
C(8A) C(9A) Ru C(6B) -55.8(4) 1_555 1_555 1_555 1_555 yes
C(8A) C(9A) Ru C(7B) -12.1(4) 1_555 1_555 1_555 1_555 yes
C(8A) C(9A) Ru C(8B) 35(1) 1_555 1_555 1_555 1_555 yes
C(8A) C(9A) Ru C(9B) -144(1) 1_555 1_555 1_555 1_555 yes
C(8A) C(9A) Ru C(10B) -100.2(5) 1_555 1_555 1_555 1_555 yes
C(8A) C(9A) C(10A) C(15A) 180.0 1_555 1_555 1_555 1_555 yes
C(8A) C(9A) C(10A) C(6B) -3.8(7) 1_555 1_555 1_555 1_555 yes
C(8A) C(9A) C(10A) C(9B) -176(1) 1_555 1_555 1_555 1_555 yes
C(8A) C(9A) C(10A) C(10B) -11(1) 1_555 1_555 1_555 1_555 yes
C(8A) C(9A) C(14A) C(8B) 0(1) 1_555 1_555 1_555 1_555 yes
C(8A) C(9A) C(14A) C(9B) 178(1) 1_555 1_555 1_555 1_555 yes
C(8A) C(9A) C(14A) C(13B) -3(1) 1_555 1_555 1_555 1_555 yes
C(8A) C(9A) C(7B) C(13A) -6(2) 1_555 1_555 1_555 1_555 yes
C(8A) C(9A) C(7B) C(6B) 173(2) 1_555 1_555 1_555 1_555 yes
C(8A) C(9A) C(7B) C(8B) -7(2) 1_555 1_555 1_555 1_555 yes
C(8A) C(9A) C(7B) C(12B) -6(2) 1_555 1_555 1_555 1_555 yes
C(8A) C(9A) C(8B) C(14A) 179(1) 1_555 1_555 1_555 1_555 yes
C(8A) C(9A) C(8B) C(7B) 2.3(8) 1_555 1_555 1_555 1_555 yes
C(8A) C(9A) C(8B) C(9B) 98(61) 1_555 1_555 1_555 1_555 yes
C(8A) C(9A) C(8B) C(13B) -176(2) 1_555 1_555 1_555 1_555 yes
C(8A) C(9A) C(9B) C(10A) 4(2) 1_555 1_555 1_555 1_555 yes
C(8A) C(9A) C(9B) C(14A) -177(1) 1_555 1_555 1_555 1_555 yes
C(8A) C(9A) C(9B) C(15A) 28(15) 1_555 1_555 1_555 1_555 yes
C(8A) C(9A) C(9B) C(8B) -96(61) 1_555 1_555 1_555 1_555 yes
C(8A) C(9A) C(9B) C(10B) 0(2) 1_555 1_555 1_555 1_555 yes
C(8A) C(9A) C(9B) C(14B) 178(1) 1_555 1_555 1_555 1_555 yes
C(8A) C(9A) C(10B) C(10A) 169(1) 1_555 1_555 1_555 1_555 yes
C(8A) C(9A) C(10B) C(15A) 177.0(7) 1_555 1_555 1_555 1_555 yes
C(8A) C(9A) C(10B) C(6B) -1.1(8) 1_555 1_555 1_555 1_555 yes
C(8A) C(9A) C(10B) C(9B) 179(1) 1_555 1_555 1_555 1_555 yes
C(8A) C(9A) C(10B) C(15B) 178(2) 1_555 1_555 1_555 1_555 yes
C(8A) C(13A) C(7B) C(9A) 5(1) 1_555 1_555 1_555 1_555 yes
C(8A) C(13A) C(7B) C(6B) -176(7) 1_555 1_555 1_555 1_555 yes
C(8A) C(13A) C(7B) C(8B) 5(1) 1_555 1_555 1_555 1_555 yes
C(8A) C(13A) C(7B) C(12B) -173(2) 1_555 1_555 1_555 1_555 yes
C(8A) C(13A) C(12B) C(7B) 1.5(6) 1_555 1_555 1_555 1_555 yes
C(8A) C(6B) Ru C(9A) 44.8(3) 1_555 1_555 1_555 1_555 yes
C(8A) C(6B) Ru C(10A) 90.7(4) 1_555 1_555 1_555 1_555 yes
C(8A) C(6B) Ru C(7B) -9.9(4) 1_555 1_555 1_555 1_555 yes
C(8A) C(6B) Ru C(8B) 27.3(3) 1_555 1_555 1_555 1_555 yes
C(8A) C(6B) Ru C(9B) 68.9(4) 1_555 1_555 1_555 1_555 yes
C(8A) C(6B) Ru C(10B) 106.4(6) 1_555 1_555 1_555 1_555 yes
C(8A) C(6B) C(6A) C(10A) 14(1) 1_555 1_555 1_555 1_555 yes
C(8A) C(6B) C(6A) C(11A) -174.5(8) 1_555 1_555 1_555 1_555 yes
C(8A) C(6B) C(6A) C(10B) 24(2) 1_555 1_555 1_555 1_555 yes
C(8A) C(6B) C(6A) C(11B) -170(1) 1_555 1_555 1_555 1_555 yes
C(8A) C(6B) C(7A) C(12A) -169(1) 1_555 1_555 1_555 1_555 yes
C(8A) C(6B) C(7A) C(7B) -4.9(8) 1_555 1_555 1_555 1_555 yes
C(8A) C(6B) C(7A) C(11B) -173.0(9) 1_555 1_555 1_555 1_555 yes
C(8A) C(6B) C(10A) C(9A) 3.0(6) 1_555 1_555 1_555 1_555 yes
C(8A) C(6B) C(10A) C(15A) 176(1) 1_555 1_555 1_555 1_555 yes
C(8A) C(6B) C(10A) C(9B) 6(1) 1_555 1_555 1_555 1_555 yes
C(8A) C(6B) C(10A) C(10B) 173(1) 1_555 1_555 1_555 1_555 yes
C(8A) C(6B) C(7B) C(9A) -5(2) 1_555 1_555 1_555 1_555 yes
C(8A) C(6B) C(7B) C(13A) 175(8) 1_555 1_555 1_555 1_555 yes
C(8A) C(6B) C(7B) C(8B) -6(2) 1_555 1_555 1_555 1_555 yes
C(8A) C(6B) C(7B) C(12B) 173(3) 1_555 1_555 1_555 1_555 yes
C(8A) C(6B) C(10B) C(9A) 0.9(6) 1_555 1_555 1_555 1_555 yes
C(8A) C(6B) C(10B) C(10A) -6(1) 1_555 1_555 1_555 1_555 yes
C(8A) C(6B) C(10B) C(15A) -20(10) 1_555 1_555 1_555 1_555 yes
C(8A) C(6B) C(10B) C(9B) 1(1) 1_555 1_555 1_555 1_555 yes
C(8A) C(6B) C(10B) C(15B) -178(1) 1_555 1_555 1_555 1_555 yes
C(8A) C(6B) C(11B) C(11A) 171(1) 1_555 1_555 1_555 1_555 yes
C(8A) C(6B) C(11B) C(12A) 4(1) 1_555 1_555 1_555 1_555 yes
C(8A) C(7B) Ru C(9A) 41(1) 1_555 1_555 1_555 1_555 yes
C(8A) C(7B) Ru C(10A) 83(1) 1_555 1_555 1_555 1_555 yes
C(8A) C(7B) Ru C(6B) 139(1) 1_555 1_555 1_555 1_555 yes
C(8A) C(7B) Ru C(8B) 22(1) 1_555 1_555 1_555 1_555 yes
C(8A) C(7B) Ru C(9B) 59(1) 1_555 1_555 1_555 1_555 yes
C(8A) C(7B) Ru C(10B) 101(1) 1_555 1_555 1_555 1_555 yes
C(8A) C(7B) C(7A) C(12A) -158(4) 1_555 1_555 1_555 1_555 yes
C(8A) C(7B) C(7A) C(6B) 36(5) 1_555 1_555 1_555 1_555 yes
C(8A) C(7B) C(7A) C(11B) 147(4) 1_555 1_555 1_555 1_555 yes
C(8A) C(7B) C(9A) C(10A) -171(2) 1_555 1_555 1_555 1_555 yes
C(8A) C(7B) C(9A) C(14A) 11(2) 1_555 1_555 1_555 1_555 yes
C(8A) C(7B) C(9A) C(8B) 7(2) 1_555 1_555 1_555 1_555 yes
C(8A) C(7B) C(9A) C(9B) -174(2) 1_555 1_555 1_555 1_555 yes
C(8A) C(7B) C(9A) C(10B) -173(2) 1_555 1_555 1_555 1_555 yes
C(8A) C(7B) C(13A) C(12B) 173(2) 1_555 1_555 1_555 1_555 yes
C(8A) C(7B) C(6B) C(10A) 4(2) 1_555 1_555 1_555 1_555 yes
C(8A) C(7B) C(6B) C(10B) 6(2) 1_555 1_555 1_555 1_555 yes
C(8A) C(7B) C(6B) C(11B) -173(2) 1_555 1_555 1_555 1_555 yes
C(8A) C(7B) C(8B) C(9A) -167(4) 1_555 1_555 1_555 1_555 yes
C(8A) C(7B) C(8B) C(14A) 83(15) 1_555 1_555 1_555 1_555 yes
C(8A) C(7B) C(8B) C(9B) -168(3) 1_555 1_555 1_555 1_555 yes
C(8A) C(7B) C(8B) C(13B) 11(3) 1_555 1_555 1_555 1_555 yes
C(8A) C(7B) C(12B) C(13A) -5(2) 1_555 1_555 1_555 1_555 yes
C(8A) C(8B) Ru C(9A) -127(1) 1_555 1_555 1_555 1_555 yes
C(8A) C(8B) Ru C(10A) -106.2(6) 1_555 1_555 1_555 1_555 yes
C(8A) C(8B) Ru C(6B) -47.4(5) 1_555 1_555 1_555 1_555 yes
C(8A) C(8B) Ru C(7B) -9.6(5) 1_555 1_555 1_555 1_555 yes
C(8A) C(8B) Ru C(9B) -127.4(8) 1_555 1_555 1_555 1_555 yes
C(8A) C(8B) Ru C(10B) -90.2(6) 1_555 1_555 1_555 1_555 yes
C(8A) C(8B) C(9A) C(10A) 0(3) 1_555 1_555 1_555 1_555 yes
C(8A) C(8B) C(9A) C(14A) -179(1) 1_555 1_555 1_555 1_555 yes
C(8A) C(8B) C(9A) C(7B) -2.3(8) 1_555 1_555 1_555 1_555 yes
C(8A) C(8B) C(9A) C(9B) -98(61) 1_555 1_555 1_555 1_555 yes
C(8A) C(8B) C(9A) C(10B) -3(2) 1_555 1_555 1_555 1_555 yes
C(8A) C(8B) C(14A) C(9A) 178(7) 1_555 1_555 1_555 1_555 yes
C(8A) C(8B) C(14A) C(9B) 177(6) 1_555 1_555 1_555 1_555 yes
C(8A) C(8B) C(14A) C(13B) -4(6) 1_555 1_555 1_555 1_555 yes
C(8A) C(8B) C(7B) C(9A) 167(4) 1_555 1_555 1_555 1_555 yes
C(8A) C(8B) C(7B) C(13A) -12(3) 1_555 1_555 1_555 1_555 yes
C(8A) C(8B) C(7B) C(6B) 168(4) 1_555 1_555 1_555 1_555 yes
C(8A) C(8B) C(7B) C(12B) -11(3) 1_555 1_555 1_555 1_555 yes
C(8A) C(8B) C(9B) C(9A) 82(61) 1_555 1_555 1_555 1_555 yes
C(8A) C(8B) C(9B) C(10A) 2(1) 1_555 1_555 1_555 1_555 yes
C(8A) C(8B) C(9B) C(14A) -179(1) 1_555 1_555 1_555 1_555 yes
C(8A) C(8B) C(9B) C(15A) 21(11) 1_555 1_555 1_555 1_555 yes
C(8A) C(8B) C(9B) C(10B) -2(1) 1_555 1_555 1_555 1_555 yes
C(8A) C(8B) C(9B) C(14B) 177(1) 1_555 1_555 1_555 1_555 yes
C(8A) C(8B) C(13B) C(14A) 179(1) 1_555 1_555 1_555 1_555 yes
C(8A) C(12B) C(13A) C(7B) -1.5(6) 1_555 1_555 1_555 1_555 yes
C(8A) C(12B) C(7B) C(9A) 4(1) 1_555 1_555 1_555 1_555 yes
C(8A) C(12B) C(7B) C(13A) 5(2) 1_555 1_555 1_555 1_555 yes
C(8A) C(12B) C(7B) C(6B) -175(2) 1_555 1_555 1_555 1_555 yes
C(8A) C(12B) C(7B) C(8B) 4(1) 1_555 1_555 1_555 1_555 yes
C(9A) Ru C(6A) C(10A) -38.5(3) 1_555 1_555 1_555 1_555 yes
C(9A) Ru C(6A) C(11A) -158.4(7) 1_555 1_555 1_555 1_555 yes
C(9A) Ru C(6A) C(6B) 74.8(8) 1_555 1_555 1_555 1_555 yes
C(9A) Ru C(6A) C(10B) -46.5(7) 1_555 1_555 1_555 1_555 yes
C(9A) Ru C(6A) C(11B) 127.0(6) 1_555 1_555 1_555 1_555 yes
C(9A) Ru C(7A) C(12A) 158.3(6) 1_555 1_555 1_555 1_555 yes
C(9A) Ru C(7A) C(6B) -75.9(10) 1_555 1_555 1_555 1_555 yes
C(9A) Ru C(7A) C(7B) 42.2(6) 1_555 1_555 1_555 1_555 yes
C(9A) Ru C(7A) C(11B) -138.2(7) 1_555 1_555 1_555 1_555 yes
C(9A) Ru C(8A) C(13A) 119.9(7) 1_555 1_555 1_555 1_555 yes
C(9A) Ru C(8A) C(6B) -96.4(5) 1_555 1_555 1_555 1_555 yes
C(9A) Ru C(8A) C(7B) -129(1) 1_555 1_555 1_555 1_555 yes
C(9A) Ru C(8A) C(8B) 19.9(5) 1_555 1_555 1_555 1_555 yes
C(9A) Ru C(8A) C(12B) 172.7(8) 1_555 1_555 1_555 1_555 yes
C(9A) Ru C(10A) C(15A) -121.2(8) 1_555 1_555 1_555 1_555 yes
C(9A) Ru C(10A) C(6B) 91.5(5) 1_555 1_555 1_555 1_555 yes
C(9A) Ru C(10A) C(9B) -26.5(7) 1_555 1_555 1_555 1_555 yes
C(9A) Ru C(10A) C(10B) 127(1) 1_555 1_555 1_555 1_555 yes
C(9A) Ru C(6B) C(10A) -46.0(3) 1_555 1_555 1_555 1_555 yes
C(9A) Ru C(6B) C(7B) 54.7(5) 1_555 1_555 1_555 1_555 yes
C(9A) Ru C(6B) C(10B) -61.6(5) 1_555 1_555 1_555 1_555 yes
C(9A) Ru C(6B) C(11B) 176.7(8) 1_555 1_555 1_555 1_555 yes
C(9A) Ru C(7B) C(13A) 90.7(6) 1_555 1_555 1_555 1_555 yes
C(9A) Ru C(7B) C(6B) -98.0(6) 1_555 1_555 1_555 1_555 yes
C(9A) Ru C(7B) C(8B) 19.0(4) 1_555 1_555 1_555 1_555 yes
C(9A) Ru C(7B) C(12B) 141.3(10) 1_555 1_555 1_555 1_555 yes
C(9A) Ru C(8B) C(14A) 61(1) 1_555 1_555 1_555 1_555 yes
C(9A) Ru C(8B) C(7B) -118(1) 1_555 1_555 1_555 1_555 yes
C(9A) Ru C(8B) C(9B) 0(1) 1_555 1_555 1_555 1_555 yes
C(9A) Ru C(8B) C(13B) 121(1) 1_555 1_555 1_555 1_555 yes
C(9A) Ru C(9B) C(10A) 129(1) 1_555 1_555 1_555 1_555 yes
C(9A) Ru C(9B) C(14A) -48.9(8) 1_555 1_555 1_555 1_555 yes
C(9A) Ru C(9B) C(15A) 177(1) 1_555 1_555 1_555 1_555 yes
C(9A) Ru C(9B) C(8B) 0.3(7) 1_555 1_555 1_555 1_555 yes
C(9A) Ru C(9B) C(10B) 117(1) 1_555 1_555 1_555 1_555 yes
C(9A) Ru C(9B) C(14B) -121(1) 1_555 1_555 1_555 1_555 yes
C(9A) Ru C(10B) C(10A) -40.2(9) 1_555 1_555 1_555 1_555 yes
C(9A) Ru C(10B) C(15A) -84.4(6) 1_555 1_555 1_555 1_555 yes
C(9A) Ru C(10B) C(6B) 92.0(6) 1_555 1_555 1_555 1_555 yes
C(9A) Ru C(10B) C(9B) -24.6(5) 1_555 1_555 1_555 1_555 yes
C(9A) Ru C(10B) C(15B) -147.0(9) 1_555 1_555 1_555 1_555 yes
C(9A) C(8A) Ru C(10A) 38.4(4) 1_555 1_555 1_555 1_555 yes
C(9A) C(8A) Ru C(6B) 96.4(5) 1_555 1_555 1_555 1_555 yes
C(9A) C(8A) Ru C(7B) 129(1) 1_555 1_555 1_555 1_555 yes
C(9A) C(8A) Ru C(8B) -19.9(5) 1_555 1_555 1_555 1_555 yes
C(9A) C(8A) Ru C(9B) 14.7(4) 1_555 1_555 1_555 1_555 yes
C(9A) C(8A) Ru C(10B) 56.2(4) 1_555 1_555 1_555 1_555 yes
C(9A) C(8A) C(7A) C(12A) 180.0 1_555 1_555 1_555 1_555 yes
C(9A) C(8A) C(7A) C(6B) 10(1) 1_555 1_555 1_555 1_555 yes
C(9A) C(8A) C(7A) C(7B) 156(5) 1_555 1_555 1_555 1_555 yes
C(9A) C(8A) C(7A) C(11B) 85(5) 1_555 1_555 1_555 1_555 yes
C(9A) C(8A) C(13A) C(7B) -172(2) 1_555 1_555 1_555 1_555 yes
C(9A) C(8A) C(13A) C(12B) -177(1) 1_555 1_555 1_555 1_555 yes
C(9A) C(8A) C(6B) C(10A) -3.0(6) 1_555 1_555 1_555 1_555 yes
C(9A) C(8A) C(6B) C(7B) 172(2) 1_555 1_555 1_555 1_555 yes
C(9A) C(8A) C(6B) C(10B) -1.2(8) 1_555 1_555 1_555 1_555 yes
C(9A) C(8A) C(6B) C(11B) -179(1) 1_555 1_555 1_555 1_555 yes
C(9A) C(8A) C(7B) C(13A) 172(2) 1_555 1_555 1_555 1_555 yes
C(9A) C(8A) C(7B) C(6B) -8(3) 1_555 1_555 1_555 1_555 yes
C(9A) C(8A) C(7B) C(8B) 6(2) 1_555 1_555 1_555 1_555 yes
C(9A) C(8A) C(7B) C(12B) 176(1) 1_555 1_555 1_555 1_555 yes
C(9A) C(8A) C(8B) C(14A) -178(7) 1_555 1_555 1_555 1_555 yes
C(9A) C(8A) C(8B) C(7B) -13(4) 1_555 1_555 1_555 1_555 yes
C(9A) C(8A) C(8B) C(9B) 0(1) 1_555 1_555 1_555 1_555 yes
C(9A) C(8A) C(8B) C(13B) 177(2) 1_555 1_555 1_555 1_555 yes
C(9A) C(8A) C(12B) C(13A) 13(6) 1_555 1_555 1_555 1_555 yes
C(9A) C(8A) C(12B) C(7B) -160(6) 1_555 1_555 1_555 1_555 yes
C(9A) C(10A) Ru C(6B) -91.5(5) 1_555 1_555 1_555 1_555 yes
C(9A) C(10A) Ru C(7B) -50.1(4) 1_555 1_555 1_555 1_555 yes
C(9A) C(10A) Ru C(8B) -9.0(5) 1_555 1_555 1_555 1_555 yes
C(9A) C(10A) Ru C(9B) 26.5(7) 1_555 1_555 1_555 1_555 yes
C(9A) C(10A) Ru C(10B) -127(1) 1_555 1_555 1_555 1_555 yes
C(9A) C(10A) C(6A) C(11A) 180.0 1_555 1_555 1_555 1_555 yes
C(9A) C(10A) C(6A) C(6B) -9(1) 1_555 1_555 1_555 1_555 yes
C(9A) C(10A) C(6A) C(10B) -152(3) 1_555 1_555 1_555 1_555 yes
C(9A) C(10A) C(6A) C(11B) -27(3) 1_555 1_555 1_555 1_555 yes
C(9A) C(10A) C(15A) C(9B) 1.6(9) 1_555 1_555 1_555 1_555 yes
C(9A) C(10A) C(15A) C(10B) 170(1) 1_555 1_555 1_555 1_555 yes
C(9A) C(10A) C(15A) C(14B) 0(1) 1_555 1_555 1_555 1_555 yes
C(9A) C(10A) C(15A) C(15B) 174(1) 1_555 1_555 1_555 1_555 yes
C(9A) C(10A) C(6B) C(7B) 2.2(7) 1_555 1_555 1_555 1_555 yes
C(9A) C(10A) C(6B) C(10B) -170(2) 1_555 1_555 1_555 1_555 yes
C(9A) C(10A) C(6B) C(11B) 179(1) 1_555 1_555 1_555 1_555 yes
C(9A) C(10A) C(9B) C(14A) -33(16) 1_555 1_555 1_555 1_555 yes
C(9A) C(10A) C(9B) C(15A) -177(1) 1_555 1_555 1_555 1_555 yes
C(9A) C(10A) C(9B) C(8B) 0.7(9) 1_555 1_555 1_555 1_555 yes
C(9A) C(10A) C(9B) C(10B) 27(4) 1_555 1_555 1_555 1_555 yes
C(9A) C(10A) C(9B) C(14B) -174(2) 1_555 1_555 1_555 1_555 yes
C(9A) C(10A) C(10B) C(15A) -170(1) 1_555 1_555 1_555 1_555 yes
C(9A) C(10A) C(10B) C(6B) 11(2) 1_555 1_555 1_555 1_555 yes
C(9A) C(10A) C(10B) C(9B) -16(2) 1_555 1_555 1_555 1_555 yes
C(9A) C(10A) C(10B) C(15B) -175(1) 1_555 1_555 1_555 1_555 yes
C(9A) C(14A) C(8B) C(7B) 109(15) 1_555 1_555 1_555 1_555 yes
C(9A) C(14A) C(8B) C(9B) 0(1) 1_555 1_555 1_555 1_555 yes
C(9A) C(14A) C(8B) C(13B) -176(1) 1_555 1_555 1_555 1_555 yes
C(9A) C(14A) C(9B) C(10A) 34(16) 1_555 1_555 1_555 1_555 yes
C(9A) C(14A) C(9B) C(15A) 177(1) 1_555 1_555 1_555 1_555 yes
C(9A) C(14A) C(9B) C(8B) -0.7(9) 1_555 1_555 1_555 1_555 yes
C(9A) C(14A) C(9B) C(10B) -11(3) 1_555 1_555 1_555 1_555 yes
C(9A) C(14A) C(9B) C(14B) 177(1) 1_555 1_555 1_555 1_555 yes
C(9A) C(14A) C(13B) C(8B) 1.3(6) 1_555 1_555 1_555 1_555 yes
C(9A) C(7B) Ru C(10A) 42.1(3) 1_555 1_555 1_555 1_555 yes
C(9A) C(7B) Ru C(6B) 98.0(6) 1_555 1_555 1_555 1_555 yes
C(9A) C(7B) Ru C(8B) -19.0(4) 1_555 1_555 1_555 1_555 yes
C(9A) C(7B) Ru C(9B) 17.8(4) 1_555 1_555 1_555 1_555 yes
C(9A) C(7B) Ru C(10B) 59.9(4) 1_555 1_555 1_555 1_555 yes
C(9A) C(7B) C(7A) C(12A) -178.4(7) 1_555 1_555 1_555 1_555 yes
C(9A) C(7B) C(7A) C(6B) 16(1) 1_555 1_555 1_555 1_555 yes
C(9A) C(7B) C(7A) C(11B) 127(3) 1_555 1_555 1_555 1_555 yes
C(9A) C(7B) C(8A) C(13A) -172(2) 1_555 1_555 1_555 1_555 yes
C(9A) C(7B) C(8A) C(6B) 8(3) 1_555 1_555 1_555 1_555 yes
C(9A) C(7B) C(8A) C(8B) -6(2) 1_555 1_555 1_555 1_555 yes
C(9A) C(7B) C(8A) C(12B) -176(1) 1_555 1_555 1_555 1_555 yes
C(9A) C(7B) C(13A) C(12B) 179(1) 1_555 1_555 1_555 1_555 yes
C(9A) C(7B) C(6B) C(10A) -1.8(6) 1_555 1_555 1_555 1_555 yes
C(9A) C(7B) C(6B) C(10B) 0.3(10) 1_555 1_555 1_555 1_555 yes
C(9A) C(7B) C(6B) C(11B) -179(1) 1_555 1_555 1_555 1_555 yes
C(9A) C(7B) C(8B) C(14A) -108(15) 1_555 1_555 1_555 1_555 yes
C(9A) C(7B) C(8B) C(9B) 0(1) 1_555 1_555 1_555 1_555 yes
C(9A) C(7B) C(8B) C(13B) 179(2) 1_555 1_555 1_555 1_555 yes
C(9A) C(7B) C(12B) C(13A) 0(2) 1_555 1_555 1_555 1_555 yes
C(9A) C(8B) Ru C(10A) 21(1) 1_555 1_555 1_555 1_555 yes
C(9A) C(8B) Ru C(6B) 80(1) 1_555 1_555 1_555 1_555 yes
C(9A) C(8B) Ru C(7B) 118(1) 1_555 1_555 1_555 1_555 yes
C(9A) C(8B) Ru C(9B) 0(1) 1_555 1_555 1_555 1_555 yes
C(9A) C(8B) Ru C(10B) 37(1) 1_555 1_555 1_555 1_555 yes
C(9A) C(8B) C(8A) C(13A) 179(1) 1_555 1_555 1_555 1_555 yes
C(9A) C(8B) C(8A) C(6B) 3(1) 1_555 1_555 1_555 1_555 yes
C(9A) C(8B) C(8A) C(7B) 13(4) 1_555 1_555 1_555 1_555 yes
C(9A) C(8B) C(8A) C(12B) 176(1) 1_555 1_555 1_555 1_555 yes
C(9A) C(8B) C(14A) C(9B) 0(1) 1_555 1_555 1_555 1_555 yes
C(9A) C(8B) C(14A) C(13B) 176(1) 1_555 1_555 1_555 1_555 yes
C(9A) C(8B) C(7B) C(13A) -179(1) 1_555 1_555 1_555 1_555 yes
C(9A) C(8B) C(7B) C(6B) 0(1) 1_555 1_555 1_555 1_555 yes
C(9A) C(8B) C(7B) C(12B) -179(1) 1_555 1_555 1_555 1_555 yes
C(9A) C(8B) C(9B) C(10A) -79(61) 1_555 1_555 1_555 1_555 yes
C(9A) C(8B) C(9B) C(14A) 98(61) 1_555 1_555 1_555 1_555 yes
C(9A) C(8B) C(9B) C(15A) -60(61) 1_555 1_555 1_555 1_555 yes
C(9A) C(8B) C(9B) C(10B) -84(61) 1_555 1_555 1_555 1_555 yes
C(9A) C(8B) C(9B) C(14B) 95(61) 1_555 1_555 1_555 1_555 yes
C(9A) C(8B) C(13B) C(14A) -4(1) 1_555 1_555 1_555 1_555 yes
C(9A) C(9B) Ru C(10A) -129(1) 1_555 1_555 1_555 1_555 yes
C(9A) C(9B) Ru C(6B) -79.9(9) 1_555 1_555 1_555 1_555 yes
C(9A) C(9B) Ru C(7B) -37.3(8) 1_555 1_555 1_555 1_555 yes
C(9A) C(9B) Ru C(8B) -0.3(7) 1_555 1_555 1_555 1_555 yes
C(9A) C(9B) Ru C(10B) -117(1) 1_555 1_555 1_555 1_555 yes
C(9A) C(9B) C(10A) C(15A) 177(1) 1_555 1_555 1_555 1_555 yes
C(9A) C(9B) C(10A) C(6B) -7(1) 1_555 1_555 1_555 1_555 yes
C(9A) C(9B) C(10A) C(10B) -27(4) 1_555 1_555 1_555 1_555 yes
C(9A) C(9B) C(14A) C(8B) 0.7(9) 1_555 1_555 1_555 1_555 yes
C(9A) C(9B) C(14A) C(13B) -1(1) 1_555 1_555 1_555 1_555 yes
C(9A) C(9B) C(15A) C(10A) -25(13) 1_555 1_555 1_555 1_555 yes
C(9A) C(9B) C(15A) C(10B) -30(13) 1_555 1_555 1_555 1_555 yes
C(9A) C(9B) C(15A) C(14B) 151(14) 1_555 1_555 1_555 1_555 yes
C(9A) C(9B) C(15A) C(15B) -31(14) 1_555 1_555 1_555 1_555 yes
C(9A) C(9B) C(8B) C(14A) -98(61) 1_555 1_555 1_555 1_555 yes
C(9A) C(9B) C(8B) C(7B) 84(61) 1_555 1_555 1_555 1_555 yes
C(9A) C(9B) C(8B) C(13B) -95(61) 1_555 1_555 1_555 1_555 yes
C(9A) C(9B) C(10B) C(10A) 154(4) 1_555 1_555 1_555 1_555 yes
C(9A) C(9B) C(10B) C(15A) 177(1) 1_555 1_555 1_555 1_555 yes
C(9A) C(9B) C(10B) C(6B) 0(1) 1_555 1_555 1_555 1_555 yes
C(9A) C(9B) C(10B) C(15B) 179(1) 1_555 1_555 1_555 1_555 yes
C(9A) C(9B) C(14B) C(15A) -176(1) 1_555 1_555 1_555 1_555 yes
C(9A) C(10B) Ru C(10A) 40.2(9) 1_555 1_555 1_555 1_555 yes
C(9A) C(10B) Ru C(6B) -92.0(6) 1_555 1_555 1_555 1_555 yes
C(9A) C(10B) Ru C(7B) -54.1(4) 1_555 1_555 1_555 1_555 yes
C(9A) C(10B) Ru C(8B) -12.2(4) 1_555 1_555 1_555 1_555 yes
C(9A) C(10B) Ru C(9B) 24.6(5) 1_555 1_555 1_555 1_555 yes
C(9A) C(10B) C(6A) C(10A) 21(2) 1_555 1_555 1_555 1_555 yes
C(9A) C(10B) C(6A) C(11A) 177.1(7) 1_555 1_555 1_555 1_555 yes
C(9A) C(10B) C(6A) C(6B) -19(1) 1_555 1_555 1_555 1_555 yes
C(9A) C(10B) C(6A) C(11B) -96(3) 1_555 1_555 1_555 1_555 yes
C(9A) C(10B) C(10A) C(15A) 170(1) 1_555 1_555 1_555 1_555 yes
C(9A) C(10B) C(10A) C(6B) -11(2) 1_555 1_555 1_555 1_555 yes
C(9A) C(10B) C(10A) C(9B) 16(2) 1_555 1_555 1_555 1_555 yes
C(9A) C(10B) C(15A) C(10A) -5(1) 1_555 1_555 1_555 1_555 yes
C(9A) C(10B) C(15A) C(9B) 1.2(6) 1_555 1_555 1_555 1_555 yes
C(9A) C(10B) C(15A) C(14B) 2.8(9) 1_555 1_555 1_555 1_555 yes
C(9A) C(10B) C(15A) C(15B) 179(1) 1_555 1_555 1_555 1_555 yes
C(9A) C(10B) C(6B) C(10A) 7(1) 1_555 1_555 1_555 1_555 yes
C(9A) C(10B) C(6B) C(7B) -0.3(9) 1_555 1_555 1_555 1_555 yes
C(9A) C(10B) C(6B) C(11B) 179(1) 1_555 1_555 1_555 1_555 yes
C(9A) C(10B) C(9B) C(10A) -154(4) 1_555 1_555 1_555 1_555 yes
C(9A) C(10B) C(9B) C(14A) 10(3) 1_555 1_555 1_555 1_555 yes
C(9A) C(10B) C(9B) C(15A) -177(1) 1_555 1_555 1_555 1_555 yes
C(9A) C(10B) C(9B) C(8B) 0.6(8) 1_555 1_555 1_555 1_555 yes
C(9A) C(10B) C(9B) C(14B) -179(2) 1_555 1_555 1_555 1_555 yes
C(9A) C(10B) C(15B) C(11A) -172(1) 1_555 1_555 1_555 1_555 yes
C(9A) C(10B) C(15B) C(15A) -1(2) 1_555 1_555 1_555 1_555 yes
C(10A) Ru C(6A) C(11A) -120.0(7) 1_555 1_555 1_555 1_555 yes
C(10A) Ru C(6A) C(6B) 113.3(9) 1_555 1_555 1_555 1_555 yes
C(10A) Ru C(6A) C(10B) -8.0(7) 1_555 1_555 1_555 1_555 yes
C(10A) Ru C(6A) C(11B) 165.5(7) 1_555 1_555 1_555 1_555 yes
C(10A) Ru C(7A) C(12A) -158.2(6) 1_555 1_555 1_555 1_555 yes
C(10A) Ru C(7A) C(6B) -32.3(10) 1_555 1_555 1_555 1_555 yes
C(10A) Ru C(7A) C(7B) 85.8(6) 1_555 1_555 1_555 1_555 yes
C(10A) Ru C(7A) C(11B) -94.7(7) 1_555 1_555 1_555 1_555 yes
C(10A) Ru C(8A) C(13A) 158.3(7) 1_555 1_555 1_555 1_555 yes
C(10A) Ru C(8A) C(6B) -57.9(4) 1_555 1_555 1_555 1_555 yes
C(10A) Ru C(8A) C(7B) -90(1) 1_555 1_555 1_555 1_555 yes
C(10A) Ru C(8A) C(8B) 58.3(5) 1_555 1_555 1_555 1_555 yes
C(10A) Ru C(8A) C(12B) -148.9(7) 1_555 1_555 1_555 1_555 yes
C(10A) Ru C(9A) C(14A) 120.8(7) 1_555 1_555 1_555 1_555 yes
C(10A) Ru C(9A) C(7B) -104.7(5) 1_555 1_555 1_555 1_555 yes
C(10A) Ru C(9A) C(8B) -152(1) 1_555 1_555 1_555 1_555 yes
C(10A) Ru C(9A) C(9B) 27.3(8) 1_555 1_555 1_555 1_555 yes
C(10A) Ru C(9A) C(10B) -16.6(4) 1_555 1_555 1_555 1_555 yes
C(10A) Ru C(6B) C(7B) 100.7(6) 1_555 1_555 1_555 1_555 yes
C(10A) Ru C(6B) C(10B) -15.6(4) 1_555 1_555 1_555 1_555 yes
C(10A) Ru C(6B) C(11B) -137.3(8) 1_555 1_555 1_555 1_555 yes
C(10A) Ru C(7B) C(13A) 132.8(7) 1_555 1_555 1_555 1_555 yes
C(10A) Ru C(7B) C(6B) -55.9(5) 1_555 1_555 1_555 1_555 yes
C(10A) Ru C(7B) C(8B) 61.1(5) 1_555 1_555 1_555 1_555 yes
C(10A) Ru C(7B) C(12B) -176.6(9) 1_555 1_555 1_555 1_555 yes
C(10A) Ru C(8B) C(14A) 82.9(6) 1_555 1_555 1_555 1_555 yes
C(10A) Ru C(8B) C(7B) -96.6(5) 1_555 1_555 1_555 1_555 yes
C(10A) Ru C(8B) C(9B) 21.2(5) 1_555 1_555 1_555 1_555 yes
C(10A) Ru C(8B) C(13B) 142.6(10) 1_555 1_555 1_555 1_555 yes
C(10A) Ru C(9B) C(14A) -178(1) 1_555 1_555 1_555 1_555 yes
C(10A) Ru C(9B) C(15A) 47.7(7) 1_555 1_555 1_555 1_555 yes
C(10A) Ru C(9B) C(8B) -129(1) 1_555 1_555 1_555 1_555 yes
C(10A) Ru C(9B) C(10B) -11.6(7) 1_555 1_555 1_555 1_555 yes
C(10A) Ru C(9B) C(14B) 108(1) 1_555 1_555 1_555 1_555 yes
C(10A) Ru C(10B) C(15A) -44.1(9) 1_555 1_555 1_555 1_555 yes
C(10A) Ru C(10B) C(6B) 132(1) 1_555 1_555 1_555 1_555 yes
C(10A) Ru C(10B) C(9B) 15.6(8) 1_555 1_555 1_555 1_555 yes
C(10A) Ru C(10B) C(15B) -106(1) 1_555 1_555 1_555 1_555 yes
C(10A) C(6A) Ru C(6B) -113.3(9) 1_555 1_555 1_555 1_555 yes
C(10A) C(6A) Ru C(7B) -91.1(4) 1_555 1_555 1_555 1_555 yes
C(10A) C(6A) Ru C(8B) -53.3(4) 1_555 1_555 1_555 1_555 yes
C(10A) C(6A) Ru C(9B) -15.5(4) 1_555 1_555 1_555 1_555 yes
C(10A) C(6A) Ru C(10B) 8.0(7) 1_555 1_555 1_555 1_555 yes
C(10A) C(6A) C(7A) C(12A) 180.0 1_555 1_555 1_555 1_555 yes
C(10A) C(6A) C(7A) C(6B) -88(4) 1_555 1_555 1_555 1_555 yes
C(10A) C(6A) C(7A) C(7B) -3(1) 1_555 1_555 1_555 1_555 yes
C(10A) C(6A) C(7A) C(11B) -172.8(9) 1_555 1_555 1_555 1_555 yes
C(10A) C(6A) C(11A) C(11B) 173(1) 1_555 1_555 1_555 1_555 yes
C(10A) C(6A) C(11A) C(15B) 5(1) 1_555 1_555 1_555 1_555 yes
C(10A) C(6A) C(6B) C(7B) 16(2) 1_555 1_555 1_555 1_555 yes
C(10A) C(6A) C(6B) C(10B) -9.5(10) 1_555 1_555 1_555 1_555 yes
C(10A) C(6A) C(6B) C(11B) -175.1(9) 1_555 1_555 1_555 1_555 yes
C(10A) C(6A) C(10B) C(15A) -131(5) 1_555 1_555 1_555 1_555 yes
C(10A) C(6A) C(10B) C(6B) 40(3) 1_555 1_555 1_555 1_555 yes
C(10A) C(6A) C(10B) C(9B) 16(2) 1_555 1_555 1_555 1_555 yes
C(10A) C(6A) C(10B) C(15B) -153(3) 1_555 1_555 1_555 1_555 yes
C(10A) C(6A) C(11B) C(11A) -155(3) 1_555 1_555 1_555 1_555 yes
C(10A) C(6A) C(11B) C(12A) 36(3) 1_555 1_555 1_555 1_555 yes
C(10A) C(6A) C(11B) C(6B) 20(3) 1_555 1_555 1_555 1_555 yes
C(10A) C(9A) Ru C(6B) 61.0(4) 1_555 1_555 1_555 1_555 yes
C(10A) C(9A) Ru C(7B) 104.7(5) 1_555 1_555 1_555 1_555 yes
C(10A) C(9A) Ru C(8B) 152(1) 1_555 1_555 1_555 1_555 yes
C(10A) C(9A) Ru C(9B) -27.3(8) 1_555 1_555 1_555 1_555 yes
C(10A) C(9A) Ru C(10B) 16.6(4) 1_555 1_555 1_555 1_555 yes
C(10A) C(9A) C(8A) C(13A) 180.0 1_555 1_555 1_555 1_555 yes
C(10A) C(9A) C(8A) C(6B) 3.9(7) 1_555 1_555 1_555 1_555 yes
C(10A) C(9A) C(8A) C(7B) 9(2) 1_555 1_555 1_555 1_555 yes
C(10A) C(9A) C(8A) C(8B) -179(1) 1_555 1_555 1_555 1_555 yes
C(10A) C(9A) C(8A) C(12B) 167(5) 1_555 1_555 1_555 1_555 yes
C(10A) C(9A) C(14A) C(8B) 179(1) 1_555 1_555 1_555 1_555 yes
C(10A) C(9A) C(14A) C(9B) -1.6(9) 1_555 1_555 1_555 1_555 yes
C(10A) C(9A) C(14A) C(13B) 176(1) 1_555 1_555 1_555 1_555 yes
C(10A) C(9A) C(7B) C(13A) -177.9(7) 1_555 1_555 1_555 1_555 yes
C(10A) C(9A) C(7B) C(6B) 2.3(8) 1_555 1_555 1_555 1_555 yes
C(10A) C(9A) C(7B) C(8B) -178(1) 1_555 1_555 1_555 1_555 yes
C(10A) C(9A) C(7B) C(12B) -177(1) 1_555 1_555 1_555 1_555 yes
C(10A) C(9A) C(8B) C(14A) -179(2) 1_555 1_555 1_555 1_555 yes
C(10A) C(9A) C(8B) C(7B) 2(3) 1_555 1_555 1_555 1_555 yes
C(10A) C(9A) C(8B) C(9B) 98(62) 1_555 1_555 1_555 1_555 yes
C(10A) C(9A) C(8B) C(13B) -176(1) 1_555 1_555 1_555 1_555 yes
C(10A) C(9A) C(9B) C(14A) 177(1) 1_555 1_555 1_555 1_555 yes
C(10A) C(9A) C(9B) C(15A) 24(13) 1_555 1_555 1_555 1_555 yes
C(10A) C(9A) C(9B) C(8B) -101(61) 1_555 1_555 1_555 1_555 yes
C(10A) C(9A) C(9B) C(10B) -5.3(10) 1_555 1_555 1_555 1_555 yes
C(10A) C(9A) C(9B) C(14B) 174(2) 1_555 1_555 1_555 1_555 yes
C(10A) C(9A) C(10B) C(15A) 7(1) 1_555 1_555 1_555 1_555 yes
C(10A) C(9A) C(10B) C(6B) -170(2) 1_555 1_555 1_555 1_555 yes
C(10A) C(9A) C(10B) C(9B) 10(1) 1_555 1_555 1_555 1_555 yes
C(10A) C(9A) C(10B) C(15B) 9(1) 1_555 1_555 1_555 1_555 yes
C(10A) C(15A) C(9B) C(14A) -177(1) 1_555 1_555 1_555 1_555 yes
C(10A) C(15A) C(9B) C(8B) -19(10) 1_555 1_555 1_555 1_555 yes
C(10A) C(15A) C(9B) C(10B) 5.0(9) 1_555 1_555 1_555 1_555 yes
C(10A) C(15A) C(9B) C(14B) -177(1) 1_555 1_555 1_555 1_555 yes
C(10A) C(15A) C(10B) C(6B) 15(9) 1_555 1_555 1_555 1_555 yes
C(10A) C(15A) C(10B) C(9B) -7(1) 1_555 1_555 1_555 1_555 yes
C(10A) C(15A) C(10B) C(15B) 174(1) 1_555 1_555 1_555 1_555 yes
C(10A) C(15A) C(14B) C(9B) 1.4(7) 1_555 1_555 1_555 1_555 yes
C(10A) C(15A) C(15B) C(11A) 14(2) 1_555 1_555 1_555 1_555 yes
C(10A) C(15A) C(15B) C(10B) -1.7(6) 1_555 1_555 1_555 1_555 yes
C(10A) C(6B) Ru C(7B) -100.7(6) 1_555 1_555 1_555 1_555 yes
C(10A) C(6B) Ru C(8B) -63.5(4) 1_555 1_555 1_555 1_555 yes
C(10A) C(6B) Ru C(9B) -21.8(3) 1_555 1_555 1_555 1_555 yes
C(10A) C(6B) Ru C(10B) 15.6(4) 1_555 1_555 1_555 1_555 yes
C(10A) C(6B) C(6A) C(11A) 170(1) 1_555 1_555 1_555 1_555 yes
C(10A) C(6B) C(6A) C(10B) 9.5(10) 1_555 1_555 1_555 1_555 yes
C(10A) C(6B) C(6A) C(11B) 175.1(9) 1_555 1_555 1_555 1_555 yes
C(10A) C(6B) C(7A) C(12A) 173.5(9) 1_555 1_555 1_555 1_555 yes
C(10A) C(6B) C(7A) C(7B) -22(2) 1_555 1_555 1_555 1_555 yes
C(10A) C(6B) C(7A) C(11B) 169(1) 1_555 1_555 1_555 1_555 yes
C(10A) C(6B) C(8A) C(13A) -177(1) 1_555 1_555 1_555 1_555 yes
C(10A) C(6B) C(8A) C(7B) -175(2) 1_555 1_555 1_555 1_555 yes
C(10A) C(6B) C(8A) C(8B) -4.4(9) 1_555 1_555 1_555 1_555 yes
C(10A) C(6B) C(8A) C(12B) 179.5(8) 1_555 1_555 1_555 1_555 yes
C(10A) C(6B) C(7B) C(13A) 179(6) 1_555 1_555 1_555 1_555 yes
C(10A) C(6B) C(7B) C(8B) -2.1(9) 1_555 1_555 1_555 1_555 yes
C(10A) C(6B) C(7B) C(12B) 177(1) 1_555 1_555 1_555 1_555 yes
C(10A) C(6B) C(10B) C(15A) -14(9) 1_555 1_555 1_555 1_555 yes
C(10A) C(6B) C(10B) C(9B) 7(1) 1_555 1_555 1_555 1_555 yes
C(10A) C(6B) C(10B) C(15B) -172(2) 1_555 1_555 1_555 1_555 yes
C(10A) C(6B) C(11B) C(11A) -3(1) 1_555 1_555 1_555 1_555 yes
C(10A) C(6B) C(11B) C(12A) -170(1) 1_555 1_555 1_555 1_555 yes
C(10A) C(9B) Ru C(6B) 49.6(7) 1_555 1_555 1_555 1_555 yes
C(10A) C(9B) Ru C(7B) 92.2(8) 1_555 1_555 1_555 1_555 yes
C(10A) C(9B) Ru C(8B) 129(1) 1_555 1_555 1_555 1_555 yes
C(10A) C(9B) Ru C(10B) 11.6(7) 1_555 1_555 1_555 1_555 yes
C(10A) C(9B) C(9A) C(14A) -177(1) 1_555 1_555 1_555 1_555 yes
C(10A) C(9B) C(9A) C(7B) 6(2) 1_555 1_555 1_555 1_555 yes
C(10A) C(9B) C(9A) C(8B) 101(61) 1_555 1_555 1_555 1_555 yes
C(10A) C(9B) C(9A) C(10B) 5.3(10) 1_555 1_555 1_555 1_555 yes
C(10A) C(9B) C(14A) C(8B) 34(17) 1_555 1_555 1_555 1_555 yes
C(10A) C(9B) C(14A) C(13B) 32(17) 1_555 1_555 1_555 1_555 yes
C(10A) C(9B) C(15A) C(10B) -5.0(9) 1_555 1_555 1_555 1_555 yes
C(10A) C(9B) C(15A) C(14B) 177(1) 1_555 1_555 1_555 1_555 yes
C(10A) C(9B) C(15A) C(15B) -6(1) 1_555 1_555 1_555 1_555 yes
C(10A) C(9B) C(8B) C(14A) -177(1) 1_555 1_555 1_555 1_555 yes
C(10A) C(9B) C(8B) C(7B) 5(1) 1_555 1_555 1_555 1_555 yes
C(10A) C(9B) C(8B) C(13B) -174(1) 1_555 1_555 1_555 1_555 yes
C(10A) C(9B) C(10B) C(15A) 22(3) 1_555 1_555 1_555 1_555 yes
C(10A) C(9B) C(10B) C(6B) -155(4) 1_555 1_555 1_555 1_555 yes
C(10A) C(9B) C(10B) C(15B) 24(3) 1_555 1_555 1_555 1_555 yes
C(10A) C(9B) C(14B) C(15A) -2(1) 1_555 1_555 1_555 1_555 yes
C(10A) C(10B) Ru C(6B) -132(1) 1_555 1_555 1_555 1_555 yes
C(10A) C(10B) Ru C(7B) -94(1) 1_555 1_555 1_555 1_555 yes
C(10A) C(10B) Ru C(8B) -52.4(9) 1_555 1_555 1_555 1_555 yes
C(10A) C(10B) Ru C(9B) -15.6(8) 1_555 1_555 1_555 1_555 yes
C(10A) C(10B) C(6A) C(11A) 155(2) 1_555 1_555 1_555 1_555 yes
C(10A) C(10B) C(6A) C(6B) -40(3) 1_555 1_555 1_555 1_555 yes
C(10A) C(10B) C(6A) C(11B) -118(3) 1_555 1_555 1_555 1_555 yes
C(10A) C(10B) C(9A) C(14A) -14(2) 1_555 1_555 1_555 1_555 yes
C(10A) C(10B) C(9A) C(7B) 170(1) 1_555 1_555 1_555 1_555 yes
C(10A) C(10B) C(9A) C(8B) 171(2) 1_555 1_555 1_555 1_555 yes
C(10A) C(10B) C(9A) C(9B) -10(1) 1_555 1_555 1_555 1_555 yes
C(10A) C(10B) C(15A) C(9B) 7(1) 1_555 1_555 1_555 1_555 yes
C(10A) C(10B) C(15A) C(14B) 8(1) 1_555 1_555 1_555 1_555 yes
C(10A) C(10B) C(15A) C(15B) -174(1) 1_555 1_555 1_555 1_555 yes
C(10A) C(10B) C(6B) C(7B) -7(2) 1_555 1_555 1_555 1_555 yes
C(10A) C(10B) C(6B) C(11B) 172(1) 1_555 1_555 1_555 1_555 yes
C(10A) C(10B) C(9B) C(14A) 164(5) 1_555 1_555 1_555 1_555 yes
C(10A) C(10B) C(9B) C(15A) -22(3) 1_555 1_555 1_555 1_555 yes
C(10A) C(10B) C(9B) C(8B) 155(4) 1_555 1_555 1_555 1_555 yes
C(10A) C(10B) C(9B) C(14B) -24(3) 1_555 1_555 1_555 1_555 yes
C(10A) C(10B) C(15B) C(11A) -166(1) 1_555 1_555 1_555 1_555 yes
C(10A) C(10B) C(15B) C(15A) 4(1) 1_555 1_555 1_555 1_555 yes
C(11A) C(6A) Ru C(6B) 126(1) 1_555 1_555 1_555 1_555 yes
C(11A) C(6A) Ru C(7B) 148.9(7) 1_555 1_555 1_555 1_555 yes
C(11A) C(6A) Ru C(8B) -173.3(7) 1_555 1_555 1_555 1_555 yes
C(11A) C(6A) Ru C(9B) -135.4(7) 1_555 1_555 1_555 1_555 yes
C(11A) C(6A) Ru C(10B) -112.0(9) 1_555 1_555 1_555 1_555 yes
C(11A) C(6A) C(7A) C(12A) 0(1) 1_555 1_555 1_555 1_555 yes
C(11A) C(6A) C(7A) C(6B) 91(4) 1_555 1_555 1_555 1_555 yes
C(11A) C(6A) C(7A) C(7B) 176(1) 1_555 1_555 1_555 1_555 yes
C(11A) C(6A) C(7A) C(11B) 7(1) 1_555 1_555 1_555 1_555 yes
C(11A) C(6A) C(10A) C(15A) 0(1) 1_555 1_555 1_555 1_555 yes
C(11A) C(6A) C(10A) C(6B) -170(1) 1_555 1_555 1_555 1_555 yes
C(11A) C(6A) C(10A) C(9B) -177(1) 1_555 1_555 1_555 1_555 yes
C(11A) C(6A) C(10A) C(10B) -27(3) 1_555 1_555 1_555 1_555 yes
C(11A) C(6A) C(6B) C(7B) -172(1) 1_555 1_555 1_555 1_555 yes
C(11A) C(6A) C(6B) C(10B) 161(2) 1_555 1_555 1_555 1_555 yes
C(11A) C(6A) C(6B) C(11B) -4(1) 1_555 1_555 1_555 1_555 yes
C(11A) C(6A) C(10B) C(15A) 24(3) 1_555 1_555 1_555 1_555 yes
C(11A) C(6A) C(10B) C(6B) -163(1) 1_555 1_555 1_555 1_555 yes
C(11A) C(6A) C(10B) C(9B) 171(1) 1_555 1_555 1_555 1_555 yes
C(11A) C(6A) C(10B) C(15B) 1(1) 1_555 1_555 1_555 1_555 yes
C(11A) C(6A) C(11B) C(12A) -167(1) 1_555 1_555 1_555 1_555 yes
C(11A) C(6A) C(11B) C(6B) 176(1) 1_555 1_555 1_555 1_555 yes
C(11A) C(11B) C(6A) C(6B) -176(1) 1_555 1_555 1_555 1_555 yes
C(11A) C(11B) C(6A) C(10B) -91(3) 1_555 1_555 1_555 1_555 yes
C(11A) C(11B) C(7A) C(12A) 167(1) 1_555 1_555 1_555 1_555 yes
C(11A) C(11B) C(7A) C(6B) -15(1) 1_555 1_555 1_555 1_555 yes
C(11A) C(11B) C(7A) C(7B) -131(3) 1_555 1_555 1_555 1_555 yes
C(11A) C(11B) C(6B) C(7B) 173(1) 1_555 1_555 1_555 1_555 yes
C(11A) C(11B) C(6B) C(10B) -6(1) 1_555 1_555 1_555 1_555 yes
C(11A) C(15B) C(15A) C(9B) 17(2) 1_555 1_555 1_555 1_555 yes
C(11A) C(15B) C(15A) C(10B) 16(1) 1_555 1_555 1_555 1_555 yes
C(11A) C(15B) C(15A) C(14B) 23(3) 1_555 1_555 1_555 1_555 yes
C(11A) C(15B) C(10B) C(15A) -170(1) 1_555 1_555 1_555 1_555 yes
C(11A) C(15B) C(10B) C(6B) 7(1) 1_555 1_555 1_555 1_555 yes
C(11A) C(15B) C(10B) C(9B) -172(1) 1_555 1_555 1_555 1_555 yes
C(13A) C(8A) Ru C(6B) -143.8(7) 1_555 1_555 1_555 1_555 yes
C(13A) C(8A) Ru C(7B) -110(1) 1_555 1_555 1_555 1_555 yes
C(13A) C(8A) Ru C(8B) 100.0(8) 1_555 1_555 1_555 1_555 yes
C(13A) C(8A) Ru C(9B) 134.6(7) 1_555 1_555 1_555 1_555 yes
C(13A) C(8A) Ru C(10B) 176.1(7) 1_555 1_555 1_555 1_555 yes
C(13A) C(8A) C(7A) C(12A) 0(1) 1_555 1_555 1_555 1_555 yes
C(13A) C(8A) C(7A) C(6B) -169(1) 1_555 1_555 1_555 1_555 yes
C(13A) C(8A) C(7A) C(7B) -23(4) 1_555 1_555 1_555 1_555 yes
C(13A) C(8A) C(7A) C(11B) -94(5) 1_555 1_555 1_555 1_555 yes
C(13A) C(8A) C(9A) C(14A) 0(1) 1_555 1_555 1_555 1_555 yes
C(13A) C(8A) C(9A) C(7B) 170(2) 1_555 1_555 1_555 1_555 yes
C(13A) C(8A) C(9A) C(8B) 0(1) 1_555 1_555 1_555 1_555 yes
C(13A) C(8A) C(9A) C(9B) 177(1) 1_555 1_555 1_555 1_555 yes
C(13A) C(8A) C(9A) C(10B) 177.0(9) 1_555 1_555 1_555 1_555 yes
C(13A) C(8A) C(6B) C(7B) -1(2) 1_555 1_555 1_555 1_555 yes
C(13A) C(8A) C(6B) C(10B) -175(1) 1_555 1_555 1_555 1_555 yes
C(13A) C(8A) C(6B) C(11B) 5(2) 1_555 1_555 1_555 1_555 yes
C(13A) C(8A) C(7B) C(6B) 179(1) 1_555 1_555 1_555 1_555 yes
C(13A) C(8A) C(7B) C(8B) -165(4) 1_555 1_555 1_555 1_555 yes
C(13A) C(8A) C(7B) C(12B) 4(1) 1_555 1_555 1_555 1_555 yes
C(13A) C(8A) C(8B) C(14A) 1(6) 1_555 1_555 1_555 1_555 yes
C(13A) C(8A) C(8B) C(7B) 166(4) 1_555 1_555 1_555 1_555 yes
C(13A) C(8A) C(8B) C(9B) 178.8(9) 1_555 1_555 1_555 1_555 yes
C(13A) C(8A) C(8B) C(13B) -3(1) 1_555 1_555 1_555 1_555 yes
C(13A) C(8A) C(12B) C(7B) -174(2) 1_555 1_555 1_555 1_555 yes
C(13A) C(7B) Ru C(6B) -171.3(9) 1_555 1_555 1_555 1_555 yes
C(13A) C(7B) Ru C(8B) 71.7(6) 1_555 1_555 1_555 1_555 yes
C(13A) C(7B) Ru C(9B) 108.5(7) 1_555 1_555 1_555 1_555 yes
C(13A) C(7B) Ru C(10B) 150.6(7) 1_555 1_555 1_555 1_555 yes
C(13A) C(7B) C(7A) C(12A) -9(2) 1_555 1_555 1_555 1_555 yes
C(13A) C(7B) C(7A) C(6B) -175(1) 1_555 1_555 1_555 1_555 yes
C(13A) C(7B) C(7A) C(11B) -64(5) 1_555 1_555 1_555 1_555 yes
C(13A) C(7B) C(8A) C(6B) -179(1) 1_555 1_555 1_555 1_555 yes
C(13A) C(7B) C(8A) C(8B) 165(4) 1_555 1_555 1_555 1_555 yes
C(13A) C(7B) C(8A) C(12B) -4(1) 1_555 1_555 1_555 1_555 yes
C(13A) C(7B) C(9A) C(14A) 4(1) 1_555 1_555 1_555 1_555 yes
C(13A) C(7B) C(9A) C(8B) 0(1) 1_555 1_555 1_555 1_555 yes
C(13A) C(7B) C(9A) C(9B) 178(1) 1_555 1_555 1_555 1_555 yes
C(13A) C(7B) C(9A) C(10B) 179.5(7) 1_555 1_555 1_555 1_555 yes
C(13A) C(7B) C(6B) C(10B) -177(5) 1_555 1_555 1_555 1_555 yes
C(13A) C(7B) C(6B) C(11B) 2(6) 1_555 1_555 1_555 1_555 yes
C(13A) C(7B) C(8B) C(14A) 71(14) 1_555 1_555 1_555 1_555 yes
C(13A) C(7B) C(8B) C(9B) 179.7(9) 1_555 1_555 1_555 1_555 yes
C(13A) C(7B) C(8B) C(13B) 0(1) 1_555 1_555 1_555 1_555 yes
C(13A) C(12B) C(8A) C(6B) 177.4(10) 1_555 1_555 1_555 1_555 yes
C(13A) C(12B) C(8A) C(7B) 174(2) 1_555 1_555 1_555 1_555 yes
C(13A) C(12B) C(8A) C(8B) 4(2) 1_555 1_555 1_555 1_555 yes
C(13A) C(12B) C(7B) C(6B) 179(1) 1_555 1_555 1_555 1_555 yes
C(13A) C(12B) C(7B) C(8B) 0(1) 1_555 1_555 1_555 1_555 yes
C(12A) C(7A) Ru C(6B) -125(1) 1_555 1_555 1_555 1_555 yes
C(12A) C(7A) Ru C(7B) 116.0(8) 1_555 1_555 1_555 1_555 yes
C(12A) C(7A) Ru C(8B) 141.3(6) 1_555 1_555 1_555 1_555 yes
C(12A) C(7A) Ru C(9B) 179.6(6) 1_555 1_555 1_555 1_555 yes
C(12A) C(7A) Ru C(10B) -143.3(6) 1_555 1_555 1_555 1_555 yes
C(12A) C(7A) C(6A) C(6B) -91(4) 1_555 1_555 1_555 1_555 yes
C(12A) C(7A) C(6A) C(10B) -172(1) 1_555 1_555 1_555 1_555 yes
C(12A) C(7A) C(6A) C(11B) -7.2(10) 1_555 1_555 1_555 1_555 yes
C(12A) C(7A) C(8A) C(6B) 169(1) 1_555 1_555 1_555 1_555 yes
C(12A) C(7A) C(8A) C(7B) 23(4) 1_555 1_555 1_555 1_555 yes
C(12A) C(7A) C(8A) C(8B) -179(1) 1_555 1_555 1_555 1_555 yes
C(12A) C(7A) C(8A) C(12B) 1(1) 1_555 1_555 1_555 1_555 yes
C(12A) C(7A) C(6B) C(7B) -164(2) 1_555 1_555 1_555 1_555 yes
C(12A) C(7A) C(6B) C(10B) 169(1) 1_555 1_555 1_555 1_555 yes
C(12A) C(7A) C(6B) C(11B) 3(1) 1_555 1_555 1_555 1_555 yes
C(12A) C(7A) C(7B) C(6B) 165(1) 1_555 1_555 1_555 1_555 yes
C(12A) C(7A) C(7B) C(8B) -175(1) 1_555 1_555 1_555 1_555 yes
C(12A) C(7A) C(7B) C(12B) -2(1) 1_555 1_555 1_555 1_555 yes
C(12A) C(7A) C(11B) C(6B) -176(1) 1_555 1_555 1_555 1_555 yes
C(12A) C(11B) C(6A) C(6B) 16(1) 1_555 1_555 1_555 1_555 yes
C(12A) C(11B) C(6A) C(10B) 101(3) 1_555 1_555 1_555 1_555 yes
C(12A) C(11B) C(7A) C(6B) 176(1) 1_555 1_555 1_555 1_555 yes
C(12A) C(11B) C(7A) C(7B) 60(4) 1_555 1_555 1_555 1_555 yes
C(12A) C(11B) C(11A) C(15B) 45(3) 1_555 1_555 1_555 1_555 yes
C(12A) C(11B) C(6B) C(7B) 6(1) 1_555 1_555 1_555 1_555 yes
C(12A) C(11B) C(6B) C(10B) -173(1) 1_555 1_555 1_555 1_555 yes
C(14A) C(9A) Ru C(6B) -178.2(6) 1_555 1_555 1_555 1_555 yes
C(14A) C(9A) Ru C(7B) -134.4(7) 1_555 1_555 1_555 1_555 yes
C(14A) C(9A) Ru C(8B) -87(1) 1_555 1_555 1_555 1_555 yes
C(14A) C(9A) Ru C(9B) 93(1) 1_555 1_555 1_555 1_555 yes
C(14A) C(9A) Ru C(10B) 137.5(7) 1_555 1_555 1_555 1_555 yes
C(14A) C(9A) C(8A) C(6B) -176.1(9) 1_555 1_555 1_555 1_555 yes
C(14A) C(9A) C(8A) C(7B) -170(2) 1_555 1_555 1_555 1_555 yes
C(14A) C(9A) C(8A) C(8B) 0(1) 1_555 1_555 1_555 1_555 yes
C(14A) C(9A) C(8A) C(12B) -12(6) 1_555 1_555 1_555 1_555 yes
C(14A) C(9A) C(10A) C(15A) 0(1) 1_555 1_555 1_555 1_555 yes
C(14A) C(9A) C(10A) C(6B) 176.2(9) 1_555 1_555 1_555 1_555 yes
C(14A) C(9A) C(10A) C(9B) 3(1) 1_555 1_555 1_555 1_555 yes
C(14A) C(9A) C(10A) C(10B) 168(1) 1_555 1_555 1_555 1_555 yes
C(14A) C(9A) C(7B) C(6B) -175(1) 1_555 1_555 1_555 1_555 yes
C(14A) C(9A) C(7B) C(8B) 3(1) 1_555 1_555 1_555 1_555 yes
C(14A) C(9A) C(7B) C(12B) 5(2) 1_555 1_555 1_555 1_555 yes
C(14A) C(9A) C(8B) C(7B) -177(1) 1_555 1_555 1_555 1_555 yes
C(14A) C(9A) C(8B) C(9B) -81(61) 1_555 1_555 1_555 1_555 yes
C(14A) C(9A) C(8B) C(13B) 3(1) 1_555 1_555 1_555 1_555 yes
C(14A) C(9A) C(9B) C(15A) -153(13) 1_555 1_555 1_555 1_555 yes
C(14A) C(9A) C(9B) C(8B) 81(61) 1_555 1_555 1_555 1_555 yes
C(14A) C(9A) C(9B) C(10B) 177.2(9) 1_555 1_555 1_555 1_555 yes
C(14A) C(9A) C(9B) C(14B) -3(1) 1_555 1_555 1_555 1_555 yes
C(14A) C(9A) C(10B) C(15A) -6(1) 1_555 1_555 1_555 1_555 yes
C(14A) C(9A) C(10B) C(6B) 174(1) 1_555 1_555 1_555 1_555 yes
C(14A) C(9A) C(10B) C(9B) -4(1) 1_555 1_555 1_555 1_555 yes
C(14A) C(9A) C(10B) C(15B) -5(2) 1_555 1_555 1_555 1_555 yes
C(14A) C(8B) Ru C(6B) 141.7(6) 1_555 1_555 1_555 1_555 yes
C(14A) C(8B) Ru C(7B) 179.5(8) 1_555 1_555 1_555 1_555 yes
C(14A) C(8B) Ru C(9B) 61.6(7) 1_555 1_555 1_555 1_555 yes
C(14A) C(8B) Ru C(10B) 98.9(6) 1_555 1_555 1_555 1_555 yes
C(14A) C(8B) C(8A) C(6B) -174(5) 1_555 1_555 1_555 1_555 yes
C(14A) C(8B) C(8A) C(7B) -165(5) 1_555 1_555 1_555 1_555 yes
C(14A) C(8B) C(8A) C(12B) -2(7) 1_555 1_555 1_555 1_555 yes
C(14A) C(8B) C(9A) C(7B) 177(1) 1_555 1_555 1_555 1_555 yes
C(14A) C(8B) C(9A) C(9B) 81(61) 1_555 1_555 1_555 1_555 yes
C(14A) C(8B) C(9A) C(10B) 176(1) 1_555 1_555 1_555 1_555 yes
C(14A) C(8B) C(7B) C(6B) -107(14) 1_555 1_555 1_555 1_555 yes
C(14A) C(8B) C(7B) C(12B) 72(15) 1_555 1_555 1_555 1_555 yes
C(14A) C(8B) C(9B) C(15A) -158(11) 1_555 1_555 1_555 1_555 yes
C(14A) C(8B) C(9B) C(10B) 177.4(10) 1_555 1_555 1_555 1_555 yes
C(14A) C(8B) C(9B) C(14B) -2(1) 1_555 1_555 1_555 1_555 yes
C(14A) C(9B) Ru C(6B) -128.8(6) 1_555 1_555 1_555 1_555 yes
C(14A) C(9B) Ru C(7B) -86.2(6) 1_555 1_555 1_555 1_555 yes
C(14A) C(9B) Ru C(8B) -49.2(6) 1_555 1_555 1_555 1_555 yes
C(14A) C(9B) Ru C(10B) -166.9(8) 1_555 1_555 1_555 1_555 yes
C(14A) C(9B) C(9A) C(7B) -176(1) 1_555 1_555 1_555 1_555 yes
C(14A) C(9B) C(9A) C(8B) -81(61) 1_555 1_555 1_555 1_555 yes
C(14A) C(9B) C(9A) C(10B) -177.2(9) 1_555 1_555 1_555 1_555 yes
C(14A) C(9B) C(10A) C(15A) 144(16) 1_555 1_555 1_555 1_555 yes
C(14A) C(9B) C(10A) C(6B) -40(17) 1_555 1_555 1_555 1_555 yes
C(14A) C(9B) C(10A) C(10B) -60(19) 1_555 1_555 1_555 1_555 yes
C(14A) C(9B) C(15A) C(10B) 177(1) 1_555 1_555 1_555 1_555 yes
C(14A) C(9B) C(15A) C(14B) 0(1) 1_555 1_555 1_555 1_555 yes
C(14A) C(9B) C(15A) C(15B) 176(1) 1_555 1_555 1_555 1_555 yes
C(14A) C(9B) C(8B) C(7B) -177(1) 1_555 1_555 1_555 1_555 yes
C(14A) C(9B) C(8B) C(13B) 2(1) 1_555 1_555 1_555 1_555 yes
C(14A) C(9B) C(10B) C(15A) -172(4) 1_555 1_555 1_555 1_555 yes
C(14A) C(9B) C(10B) C(6B) 9(4) 1_555 1_555 1_555 1_555 yes
C(14A) C(9B) C(10B) C(15B) -170(3) 1_555 1_555 1_555 1_555 yes
C(14A) C(9B) C(14B) C(15A) 179.9(10) 1_555 1_555 1_555 1_555 yes
C(14A) C(13B) C(8B) C(7B) 176(1) 1_555 1_555 1_555 1_555 yes
C(14A) C(13B) C(8B) C(9B) -3(1) 1_555 1_555 1_555 1_555 yes
C(15A) C(10A) Ru C(6B) 147.3(7) 1_555 1_555 1_555 1_555 yes
C(15A) C(10A) Ru C(7B) -171.3(7) 1_555 1_555 1_555 1_555 yes
C(15A) C(10A) Ru C(8B) -130.2(7) 1_555 1_555 1_555 1_555 yes
C(15A) C(10A) Ru C(9B) -94(1) 1_555 1_555 1_555 1_555 yes
C(15A) C(10A) Ru C(10B) 111(1) 1_555 1_555 1_555 1_555 yes
C(15A) C(10A) C(6A) C(6B) 170(1) 1_555 1_555 1_555 1_555 yes
C(15A) C(10A) C(6A) C(10B) 27(3) 1_555 1_555 1_555 1_555 yes
C(15A) C(10A) C(6A) C(11B) 152(2) 1_555 1_555 1_555 1_555 yes
C(15A) C(10A) C(9A) C(7B) -178.1(9) 1_555 1_555 1_555 1_555 yes
C(15A) C(10A) C(9A) C(8B) 179(2) 1_555 1_555 1_555 1_555 yes
C(15A) C(10A) C(9A) C(9B) -3(1) 1_555 1_555 1_555 1_555 yes
C(15A) C(10A) C(9A) C(10B) -168(2) 1_555 1_555 1_555 1_555 yes
C(15A) C(10A) C(6B) C(7B) 176(1) 1_555 1_555 1_555 1_555 yes
C(15A) C(10A) C(6B) C(10B) 3(2) 1_555 1_555 1_555 1_555 yes
C(15A) C(10A) C(6B) C(11B) -6(2) 1_555 1_555 1_555 1_555 yes
C(15A) C(10A) C(9B) C(8B) 178(1) 1_555 1_555 1_555 1_555 yes
C(15A) C(10A) C(9B) C(10B) -155(4) 1_555 1_555 1_555 1_555 yes
C(15A) C(10A) C(9B) C(14B) 2(1) 1_555 1_555 1_555 1_555 yes
C(15A) C(10A) C(10B) C(6B) -178(1) 1_555 1_555 1_555 1_555 yes
C(15A) C(10A) C(10B) C(9B) 153(4) 1_555 1_555 1_555 1_555 yes
C(15A) C(10A) C(10B) C(15B) -4(1) 1_555 1_555 1_555 1_555 yes
C(15A) C(9B) Ru C(6B) 97.3(6) 1_555 1_555 1_555 1_555 yes
C(15A) C(9B) Ru C(7B) 139.9(7) 1_555 1_555 1_555 1_555 yes
C(15A) C(9B) Ru C(8B) 177.0(9) 1_555 1_555 1_555 1_555 yes
C(15A) C(9B) Ru C(10B) 59.3(6) 1_555 1_555 1_555 1_555 yes
C(15A) C(9B) C(9A) C(7B) 30(14) 1_555 1_555 1_555 1_555 yes
C(15A) C(9B) C(9A) C(8B) 125(56) 1_555 1_555 1_555 1_555 yes
C(15A) C(9B) C(9A) C(10B) 29(13) 1_555 1_555 1_555 1_555 yes
C(15A) C(9B) C(10A) C(6B) 175(1) 1_555 1_555 1_555 1_555 yes
C(15A) C(9B) C(10A) C(10B) 155(4) 1_555 1_555 1_555 1_555 yes
C(15A) C(9B) C(14A) C(8B) 177(1) 1_555 1_555 1_555 1_555 yes
C(15A) C(9B) C(14A) C(13B) 175(1) 1_555 1_555 1_555 1_555 yes
C(15A) C(9B) C(8B) C(7B) 23(11) 1_555 1_555 1_555 1_555 yes
C(15A) C(9B) C(8B) C(13B) -156(10) 1_555 1_555 1_555 1_555 yes
C(15A) C(9B) C(10B) C(6B) -177(1) 1_555 1_555 1_555 1_555 yes
C(15A) C(9B) C(10B) C(15B) 2(1) 1_555 1_555 1_555 1_555 yes
C(15A) C(10B) Ru C(6B) -176.4(8) 1_555 1_555 1_555 1_555 yes
C(15A) C(10B) Ru C(7B) -138.4(6) 1_555 1_555 1_555 1_555 yes
C(15A) C(10B) Ru C(8B) -96.6(6) 1_555 1_555 1_555 1_555 yes
C(15A) C(10B) Ru C(9B) -59.7(6) 1_555 1_555 1_555 1_555 yes
C(15A) C(10B) C(6A) C(6B) -172(2) 1_555 1_555 1_555 1_555 yes
C(15A) C(10B) C(6A) C(11B) 110(4) 1_555 1_555 1_555 1_555 yes
C(15A) C(10B) C(9A) C(7B) 178.3(7) 1_555 1_555 1_555 1_555 yes
C(15A) C(10B) C(9A) C(8B) 179(1) 1_555 1_555 1_555 1_555 yes
C(15A) C(10B) C(9A) C(9B) -2(1) 1_555 1_555 1_555 1_555 yes
C(15A) C(10B) C(10A) C(6B) 178(1) 1_555 1_555 1_555 1_555 yes
C(15A) C(10B) C(10A) C(9B) -153(4) 1_555 1_555 1_555 1_555 yes
C(15A) C(10B) C(6B) C(7B) -22(11) 1_555 1_555 1_555 1_555 yes
C(15A) C(10B) C(6B) C(11B) 157(10) 1_555 1_555 1_555 1_555 yes
C(15A) C(10B) C(9B) C(8B) 177.9(10) 1_555 1_555 1_555 1_555 yes
C(15A) C(10B) C(9B) C(14B) -2(1) 1_555 1_555 1_555 1_555 yes
C(15A) C(14B) C(9B) C(8B) -177(1) 1_555 1_555 1_555 1_555 yes
C(15A) C(14B) C(9B) C(10B) 2(1) 1_555 1_555 1_555 1_555 yes
C(15A) C(15B) C(11A) C(11B) -29(2) 1_555 1_555 1_555 1_555 yes
C(15A) C(15B) C(10B) C(6B) 177(1) 1_555 1_555 1_555 1_555 yes
C(15A) C(15B) C(10B) C(9B) -2(1) 1_555 1_555 1_555 1_555 yes
C(6B) Ru C(6A) C(10B) -121(1) 1_555 1_555 1_555 1_555 yes
C(6B) Ru C(6A) C(11B) 52.2(9) 1_555 1_555 1_555 1_555 yes
C(6B) Ru C(7A) C(7B) 118(1) 1_555 1_555 1_555 1_555 yes
C(6B) Ru C(7A) C(11B) -62(1) 1_555 1_555 1_555 1_555 yes
C(6B) Ru C(8A) C(7B) -32(1) 1_555 1_555 1_555 1_555 yes
C(6B) Ru C(8A) C(8B) 116.2(7) 1_555 1_555 1_555 1_555 yes
C(6B) Ru C(8A) C(12B) -91.0(7) 1_555 1_555 1_555 1_555 yes
C(6B) Ru C(9A) C(7B) -43.7(4) 1_555 1_555 1_555 1_555 yes
C(6B) Ru C(9A) C(8B) -91(1) 1_555 1_555 1_555 1_555 yes
C(6B) Ru C(9A) C(9B) 88.3(9) 1_555 1_555 1_555 1_555 yes
C(6B) Ru C(9A) C(10B) 44.4(4) 1_555 1_555 1_555 1_555 yes
C(6B) Ru C(10A) C(9B) -117.9(8) 1_555 1_555 1_555 1_555 yes
C(6B) Ru C(10A) C(10B) 36.3(10) 1_555 1_555 1_555 1_555 yes
C(6B) Ru C(7B) C(8B) 117.0(7) 1_555 1_555 1_555 1_555 yes
C(6B) Ru C(7B) C(12B) -120(1) 1_555 1_555 1_555 1_555 yes
C(6B) Ru C(8B) C(7B) -37.8(5) 1_555 1_555 1_555 1_555 yes
C(6B) Ru C(8B) C(9B) 80.1(6) 1_555 1_555 1_555 1_555 yes
C(6B) Ru C(8B) C(13B) -158.5(9) 1_555 1_555 1_555 1_555 yes
C(6B) Ru C(9B) C(8B) -79.6(6) 1_555 1_555 1_555 1_555 yes
C(6B) Ru C(9B) C(10B) 38.0(5) 1_555 1_555 1_555 1_555 yes
C(6B) Ru C(9B) C(14B) 158.6(8) 1_555 1_555 1_555 1_555 yes
C(6B) Ru C(10B) C(9B) -116.7(7) 1_555 1_555 1_555 1_555 yes
C(6B) Ru C(10B) C(15B) 121.0(10) 1_555 1_555 1_555 1_555 yes
C(6B) C(6A) Ru C(7B) 22.1(8) 1_555 1_555 1_555 1_555 yes
C(6B) C(6A) Ru C(8B) 59.9(8) 1_555 1_555 1_555 1_555 yes
C(6B) C(6A) Ru C(9B) 97.8(9) 1_555 1_555 1_555 1_555 yes
C(6B) C(6A) Ru C(10B) 121(1) 1_555 1_555 1_555 1_555 yes
C(6B) C(6A) C(7A) C(7B) 85(4) 1_555 1_555 1_555 1_555 yes
C(6B) C(6A) C(7A) C(11B) -84(4) 1_555 1_555 1_555 1_555 yes
C(6B) C(6A) C(10A) C(9B) -6(2) 1_555 1_555 1_555 1_555 yes
C(6B) C(6A) C(10A) C(10B) 142(3) 1_555 1_555 1_555 1_555 yes
C(6B) C(6A) C(11A) C(11B) 3(1) 1_555 1_555 1_555 1_555 yes
C(6B) C(6A) C(11A) C(15B) -164(1) 1_555 1_555 1_555 1_555 yes
C(6B) C(6A) C(10B) C(9B) -24(2) 1_555 1_555 1_555 1_555 yes
C(6B) C(6A) C(10B) C(15B) 165(1) 1_555 1_555 1_555 1_555 yes
C(6B) C(7A) Ru C(7B) -118(1) 1_555 1_555 1_555 1_555 yes
C(6B) C(7A) Ru C(8B) -92(1) 1_555 1_555 1_555 1_555 yes
C(6B) C(7A) Ru C(9B) -54.5(10) 1_555 1_555 1_555 1_555 yes
C(6B) C(7A) Ru C(10B) -17.5(10) 1_555 1_555 1_555 1_555 yes
C(6B) C(7A) C(6A) C(10B) -81(4) 1_555 1_555 1_555 1_555 yes
C(6B) C(7A) C(6A) C(11B) 84(4) 1_555 1_555 1_555 1_555 yes
C(6B) C(7A) C(8A) C(7B) -145(5) 1_555 1_555 1_555 1_555 yes
C(6B) C(7A) C(8A) C(8B) 11(1) 1_555 1_555 1_555 1_555 yes
C(6B) C(7A) C(8A) C(12B) -167(1) 1_555 1_555 1_555 1_555 yes
C(6B) C(7A) C(12A) C(11B) -4(1) 1_555 1_555 1_555 1_555 yes
C(6B) C(7A) C(7B) C(8B) 18(2) 1_555 1_555 1_555 1_555 yes
C(6B) C(7A) C(7B) C(12B) -167(1) 1_555 1_555 1_555 1_555 yes
C(6B) C(8A) Ru C(7B) 32(1) 1_555 1_555 1_555 1_555 yes
C(6B) C(8A) Ru C(8B) -116.2(7) 1_555 1_555 1_555 1_555 yes
C(6B) C(8A) Ru C(9B) -81.7(5) 1_555 1_555 1_555 1_555 yes
C(6B) C(8A) Ru C(10B) -40.1(4) 1_555 1_555 1_555 1_555 yes
C(6B) C(8A) C(7A) C(7B) 145(5) 1_555 1_555 1_555 1_555 yes
C(6B) C(8A) C(7A) C(11B) 74(5) 1_555 1_555 1_555 1_555 yes
C(6B) C(8A) C(9A) C(7B) -5(2) 1_555 1_555 1_555 1_555 yes
C(6B) C(8A) C(9A) C(8B) -176(1) 1_555 1_555 1_555 1_555 yes
C(6B) C(8A) C(9A) C(9B) 1(1) 1_555 1_555 1_555 1_555 yes
C(6B) C(8A) C(9A) C(10B) 0.9(6) 1_555 1_555 1_555 1_555 yes
C(6B) C(8A) C(13A) C(7B) 0(1) 1_555 1_555 1_555 1_555 yes
C(6B) C(8A) C(13A) C(12B) -4(1) 1_555 1_555 1_555 1_555 yes
C(6B) C(8A) C(7B) C(8B) 14(5) 1_555 1_555 1_555 1_555 yes
C(6B) C(8A) C(7B) C(12B) -174(2) 1_555 1_555 1_555 1_555 yes
C(6B) C(8A) C(8B) C(7B) -9(3) 1_555 1_555 1_555 1_555 yes
C(6B) C(8A) C(8B) C(9B) 2(1) 1_555 1_555 1_555 1_555 yes
C(6B) C(8A) C(8B) C(13B) -179.1(10) 1_555 1_555 1_555 1_555 yes
C(6B) C(8A) C(12B) C(7B) 3(1) 1_555 1_555 1_555 1_555 yes
C(6B) C(10A) Ru C(7B) 41.3(4) 1_555 1_555 1_555 1_555 yes
C(6B) C(10A) Ru C(8B) 82.5(4) 1_555 1_555 1_555 1_555 yes
C(6B) C(10A) Ru C(9B) 117.9(8) 1_555 1_555 1_555 1_555 yes
C(6B) C(10A) Ru C(10B) -36.3(10) 1_555 1_555 1_555 1_555 yes
C(6B) C(10A) C(6A) C(10B) -142(3) 1_555 1_555 1_555 1_555 yes
C(6B) C(10A) C(6A) C(11B) -18(2) 1_555 1_555 1_555 1_555 yes
C(6B) C(10A) C(9A) C(7B) -1.8(6) 1_555 1_555 1_555 1_555 yes
C(6B) C(10A) C(9A) C(8B) -4(2) 1_555 1_555 1_555 1_555 yes
C(6B) C(10A) C(9A) C(9B) 173(1) 1_555 1_555 1_555 1_555 yes
C(6B) C(10A) C(9A) C(10B) 7(1) 1_555 1_555 1_555 1_555 yes
C(6B) C(10A) C(15A) C(9B) -170(2) 1_555 1_555 1_555 1_555 yes
C(6B) C(10A) C(15A) C(10B) -2(1) 1_555 1_555 1_555 1_555 yes
C(6B) C(10A) C(15A) C(14B) -173(1) 1_555 1_555 1_555 1_555 yes
C(6B) C(10A) C(15A) C(15B) 2(1) 1_555 1_555 1_555 1_555 yes
C(6B) C(10A) C(9B) C(8B) -6(1) 1_555 1_555 1_555 1_555 yes
C(6B) C(10A) C(9B) C(10B) 19(3) 1_555 1_555 1_555 1_555 yes
C(6B) C(10A) C(9B) C(14B) 177.8(9) 1_555 1_555 1_555 1_555 yes
C(6B) C(10A) C(10B) C(9B) -27(4) 1_555 1_555 1_555 1_555 yes
C(6B) C(10A) C(10B) C(15B) 173(2) 1_555 1_555 1_555 1_555 yes
C(6B) C(7B) Ru C(8B) -117.0(7) 1_555 1_555 1_555 1_555 yes
C(6B) C(7B) Ru C(9B) -80.2(6) 1_555 1_555 1_555 1_555 yes
C(6B) C(7B) Ru C(10B) -38.1(5) 1_555 1_555 1_555 1_555 yes
C(6B) C(7B) C(7A) C(11B) 110(4) 1_555 1_555 1_555 1_555 yes
C(6B) C(7B) C(8A) C(8B) -14(5) 1_555 1_555 1_555 1_555 yes
C(6B) C(7B) C(8A) C(12B) 174(2) 1_555 1_555 1_555 1_555 yes
C(6B) C(7B) C(9A) C(8B) -179(1) 1_555 1_555 1_555 1_555 yes
C(6B) C(7B) C(9A) C(9B) 0(1) 1_555 1_555 1_555 1_555 yes
C(6B) C(7B) C(9A) C(10B) -0.2(7) 1_555 1_555 1_555 1_555 yes
C(6B) C(7B) C(13A) C(12B) -2(6) 1_555 1_555 1_555 1_555 yes
C(6B) C(7B) C(8B) C(9B) 0(1) 1_555 1_555 1_555 1_555 yes
C(6B) C(7B) C(8B) C(13B) 180.0 1_555 1_555 1_555 1_555 yes
C(6B) C(10B) Ru C(7B) 38.0(5) 1_555 1_555 1_555 1_555 yes
C(6B) C(10B) Ru C(8B) 79.8(5) 1_555 1_555 1_555 1_555 yes
C(6B) C(10B) Ru C(9B) 116.7(7) 1_555 1_555 1_555 1_555 yes
C(6B) C(10B) C(6A) C(11B) -77(3) 1_555 1_555 1_555 1_555 yes
C(6B) C(10B) C(9A) C(7B) 0.2(7) 1_555 1_555 1_555 1_555 yes
C(6B) C(10B) C(9A) C(8B) 1(2) 1_555 1_555 1_555 1_555 yes
C(6B) C(10B) C(9A) C(9B) 179(1) 1_555 1_555 1_555 1_555 yes
C(6B) C(10B) C(10A) C(9B) 27(4) 1_555 1_555 1_555 1_555 yes
C(6B) C(10B) C(15A) C(9B) 22(10) 1_555 1_555 1_555 1_555 yes
C(6B) C(10B) C(15A) C(14B) 24(10) 1_555 1_555 1_555 1_555 yes
C(6B) C(10B) C(15A) C(15B) -159(10) 1_555 1_555 1_555 1_555 yes
C(6B) C(10B) C(9B) C(8B) 0(1) 1_555 1_555 1_555 1_555 yes
C(6B) C(10B) C(9B) C(14B) -180.0 1_555 1_555 1_555 1_555 yes
C(6B) C(11B) C(6A) C(10B) 84(3) 1_555 1_555 1_555 1_555 yes
C(6B) C(11B) C(7A) C(7B) -115(4) 1_555 1_555 1_555 1_555 yes
C(6B) C(11B) C(11A) C(15B) 13(1) 1_555 1_555 1_555 1_555 yes
C(7B) Ru C(6A) C(10B) -99.1(8) 1_555 1_555 1_555 1_555 yes
C(7B) Ru C(6A) C(11B) 74.4(6) 1_555 1_555 1_555 1_555 yes
C(7B) Ru C(7A) C(11B) 179.6(9) 1_555 1_555 1_555 1_555 yes
C(7B) Ru C(8A) C(8B) 149(1) 1_555 1_555 1_555 1_555 yes
C(7B) Ru C(8A) C(12B) -58(1) 1_555 1_555 1_555 1_555 yes
C(7B) Ru C(9A) C(8B) -47(1) 1_555 1_555 1_555 1_555 yes
C(7B) Ru C(9A) C(9B) 132(1) 1_555 1_555 1_555 1_555 yes
C(7B) Ru C(9A) C(10B) 88.1(5) 1_555 1_555 1_555 1_555 yes
C(7B) Ru C(10A) C(9B) -76.6(8) 1_555 1_555 1_555 1_555 yes
C(7B) Ru C(10A) C(10B) 77(1) 1_555 1_555 1_555 1_555 yes
C(7B) Ru C(6B) C(10B) -116.3(7) 1_555 1_555 1_555 1_555 yes
C(7B) Ru C(6B) C(11B) 122.0(10) 1_555 1_555 1_555 1_555 yes
C(7B) Ru C(8B) C(9B) 117.9(7) 1_555 1_555 1_555 1_555 yes
C(7B) Ru C(8B) C(13B) -120.7(10) 1_555 1_555 1_555 1_555 yes
C(7B) Ru C(9B) C(8B) -37.0(5) 1_555 1_555 1_555 1_555 yes
C(7B) Ru C(9B) C(10B) 80.7(6) 1_555 1_555 1_555 1_555 yes
C(7B) Ru C(9B) C(14B) -158.8(8) 1_555 1_555 1_555 1_555 yes
C(7B) Ru C(10B) C(9B) -78.7(5) 1_555 1_555 1_555 1_555 yes
C(7B) Ru C(10B) C(15B) 158.9(9) 1_555 1_555 1_555 1_555 yes
C(7B) C(7A) Ru C(8B) 25.2(6) 1_555 1_555 1_555 1_555 yes
C(7B) C(7A) Ru C(9B) 63.6(6) 1_555 1_555 1_555 1_555 yes
C(7B) C(7A) Ru C(10B) 100.6(7) 1_555 1_555 1_555 1_555 yes
C(7B) C(7A) C(6A) C(10B) 3(1) 1_555 1_555 1_555 1_555 yes
C(7B) C(7A) C(6A) C(11B) 169(1) 1_555 1_555 1_555 1_555 yes
C(7B) C(7A) C(8A) C(8B) 156(5) 1_555 1_555 1_555 1_555 yes
C(7B) C(7A) C(8A) C(12B) -22(4) 1_555 1_555 1_555 1_555 yes
C(7B) C(7A) C(12A) C(11B) -168(1) 1_555 1_555 1_555 1_555 yes
C(7B) C(7A) C(6B) C(10B) -26(3) 1_555 1_555 1_555 1_555 yes
C(7B) C(7A) C(6B) C(11B) 168(1) 1_555 1_555 1_555 1_555 yes
C(7B) C(8A) Ru C(8B) -149(1) 1_555 1_555 1_555 1_555 yes
C(7B) C(8A) Ru C(9B) -114(1) 1_555 1_555 1_555 1_555 yes
C(7B) C(8A) Ru C(10B) -72(1) 1_555 1_555 1_555 1_555 yes
C(7B) C(8A) C(7A) C(11B) -70(7) 1_555 1_555 1_555 1_555 yes
C(7B) C(8A) C(9A) C(8B) -171(3) 1_555 1_555 1_555 1_555 yes
C(7B) C(8A) C(9A) C(9B) 6(3) 1_555 1_555 1_555 1_555 yes
C(7B) C(8A) C(9A) C(10B) 6(2) 1_555 1_555 1_555 1_555 yes
C(7B) C(8A) C(13A) C(12B) -5(2) 1_555 1_555 1_555 1_555 yes
C(7B) C(8A) C(6B) C(10B) -174(2) 1_555 1_555 1_555 1_555 yes
C(7B) C(8A) C(6B) C(11B) 7(3) 1_555 1_555 1_555 1_555 yes
C(7B) C(8A) C(8B) C(9B) 12(4) 1_555 1_555 1_555 1_555 yes
C(7B) C(8A) C(8B) C(13B) -169(3) 1_555 1_555 1_555 1_555 yes
C(7B) C(9A) Ru C(8B) 47(1) 1_555 1_555 1_555 1_555 yes
C(7B) C(9A) Ru C(9B) -132(1) 1_555 1_555 1_555 1_555 yes
C(7B) C(9A) Ru C(10B) -88.1(5) 1_555 1_555 1_555 1_555 yes
C(7B) C(9A) C(8A) C(8B) 171(3) 1_555 1_555 1_555 1_555 yes
C(7B) C(9A) C(8A) C(12B) 158(7) 1_555 1_555 1_555 1_555 yes
C(7B) C(9A) C(10A) C(9B) -174(1) 1_555 1_555 1_555 1_555 yes
C(7B) C(9A) C(10A) C(10B) -9(1) 1_555 1_555 1_555 1_555 yes
C(7B) C(9A) C(14A) C(8B) -3(1) 1_555 1_555 1_555 1_555 yes
C(7B) C(9A) C(14A) C(9B) 175(1) 1_555 1_555 1_555 1_555 yes
C(7B) C(9A) C(14A) C(13B) -6(1) 1_555 1_555 1_555 1_555 yes
C(7B) C(9A) C(8B) C(9B) 95(61) 1_555 1_555 1_555 1_555 yes
C(7B) C(9A) C(8B) C(13B) -179(2) 1_555 1_555 1_555 1_555 yes
C(7B) C(9A) C(9B) C(8B) -94(61) 1_555 1_555 1_555 1_555 yes
C(7B) C(9A) C(9B) C(10B) 1(1) 1_555 1_555 1_555 1_555 yes
C(7B) C(9A) C(9B) C(14B) -179(1) 1_555 1_555 1_555 1_555 yes
C(7B) C(9A) C(10B) C(9B) -179(1) 1_555 1_555 1_555 1_555 yes
C(7B) C(9A) C(10B) C(15B) 179(2) 1_555 1_555 1_555 1_555 yes
C(7B) C(13A) C(8A) C(8B) -172(2) 1_555 1_555 1_555 1_555 yes
C(7B) C(13A) C(8A) C(12B) 5(2) 1_555 1_555 1_555 1_555 yes
C(7B) C(6B) Ru C(8B) 37.2(5) 1_555 1_555 1_555 1_555 yes
C(7B) C(6B) Ru C(9B) 78.8(5) 1_555 1_555 1_555 1_555 yes
C(7B) C(6B) Ru C(10B) 116.3(7) 1_555 1_555 1_555 1_555 yes
C(7B) C(6B) C(6A) C(10B) 25(2) 1_555 1_555 1_555 1_555 yes
C(7B) C(6B) C(6A) C(11B) -168(2) 1_555 1_555 1_555 1_555 yes
C(7B) C(6B) C(7A) C(11B) -168(1) 1_555 1_555 1_555 1_555 yes
C(7B) C(6B) C(8A) C(8B) 171(3) 1_555 1_555 1_555 1_555 yes
C(7B) C(6B) C(8A) C(12B) -4(2) 1_555 1_555 1_555 1_555 yes
C(7B) C(6B) C(10A) C(9B) 6(1) 1_555 1_555 1_555 1_555 yes
C(7B) C(6B) C(10A) C(10B) 173(2) 1_555 1_555 1_555 1_555 yes
C(7B) C(6B) C(10B) C(9B) 0(1) 1_555 1_555 1_555 1_555 yes
C(7B) C(6B) C(10B) C(15B) 180.0 1_555 1_555 1_555 1_555 yes
C(7B) C(8B) Ru C(9B) -117.9(7) 1_555 1_555 1_555 1_555 yes
C(7B) C(8B) Ru C(10B) -80.6(5) 1_555 1_555 1_555 1_555 yes
C(7B) C(8B) C(8A) C(12B) 162(5) 1_555 1_555 1_555 1_555 yes
C(7B) C(8B) C(9A) C(9B) -95(61) 1_555 1_555 1_555 1_555 yes
C(7B) C(8B) C(9A) C(10B) -1(2) 1_555 1_555 1_555 1_555 yes
C(7B) C(8B) C(14A) C(9B) 108(14) 1_555 1_555 1_555 1_555 yes
C(7B) C(8B) C(14A) C(13B) -73(14) 1_555 1_555 1_555 1_555 yes
C(7B) C(8B) C(9B) C(10B) 0(1) 1_555 1_555 1_555 1_555 yes
C(7B) C(8B) C(9B) C(14B) -180.0 1_555 1_555 1_555 1_555 yes
C(7B) C(12B) C(8A) C(8B) -169(3) 1_555 1_555 1_555 1_555 yes
C(8B) Ru C(6A) C(10B) -61.3(7) 1_555 1_555 1_555 1_555 yes
C(8B) Ru C(6A) C(11B) 112.2(6) 1_555 1_555 1_555 1_555 yes
C(8B) Ru C(7A) C(11B) -155.2(7) 1_555 1_555 1_555 1_555 yes
C(8B) Ru C(8A) C(12B) 152.8(9) 1_555 1_555 1_555 1_555 yes
C(8B) Ru C(9A) C(9B) 179(1) 1_555 1_555 1_555 1_555 yes
C(8B) Ru C(9A) C(10B) 135(1) 1_555 1_555 1_555 1_555 yes
C(8B) Ru C(10A) C(9B) -35.4(7) 1_555 1_555 1_555 1_555 yes
C(8B) Ru C(10A) C(10B) 118(1) 1_555 1_555 1_555 1_555 yes
C(8B) Ru C(6B) C(10B) -79.1(5) 1_555 1_555 1_555 1_555 yes
C(8B) Ru C(6B) C(11B) 159.2(8) 1_555 1_555 1_555 1_555 yes
C(8B) Ru C(7B) C(12B) 122.3(10) 1_555 1_555 1_555 1_555 yes
C(8B) Ru C(9B) C(10B) 117.7(8) 1_555 1_555 1_555 1_555 yes
C(8B) Ru C(9B) C(14B) -121.8(10) 1_555 1_555 1_555 1_555 yes
C(8B) Ru C(10B) C(9B) -36.8(5) 1_555 1_555 1_555 1_555 yes
C(8B) Ru C(10B) C(15B) -159.2(9) 1_555 1_555 1_555 1_555 yes
C(8B) C(8A) Ru C(9B) 34.6(6) 1_555 1_555 1_555 1_555 yes
C(8B) C(8A) Ru C(10B) 76.1(6) 1_555 1_555 1_555 1_555 yes
C(8B) C(8A) C(7A) C(11B) 85(5) 1_555 1_555 1_555 1_555 yes
C(8B) C(8A) C(9A) C(9B) 177(2) 1_555 1_555 1_555 1_555 yes
C(8B) C(8A) C(9A) C(10B) 177(1) 1_555 1_555 1_555 1_555 yes
C(8B) C(8A) C(13A) C(12B) -177(1) 1_555 1_555 1_555 1_555 yes
C(8B) C(8A) C(6B) C(10B) -2(1) 1_555 1_555 1_555 1_555 yes
C(8B) C(8A) C(6B) C(11B) 178(1) 1_555 1_555 1_555 1_555 yes
C(8B) C(8A) C(7B) C(12B) 170(2) 1_555 1_555 1_555 1_555 yes
C(8B) C(9A) Ru C(9B) -179(1) 1_555 1_555 1_555 1_555 yes
C(8B) C(9A) Ru C(10B) -135(1) 1_555 1_555 1_555 1_555 yes
C(8B) C(9A) C(8A) C(12B) -12(6) 1_555 1_555 1_555 1_555 yes
C(8B) C(9A) C(10A) C(9B) -177(3) 1_555 1_555 1_555 1_555 yes
C(8B) C(9A) C(10A) C(10B) -11(3) 1_555 1_555 1_555 1_555 yes
C(8B) C(9A) C(14A) C(9B) 178(1) 1_555 1_555 1_555 1_555 yes
C(8B) C(9A) C(14A) C(13B) -3(1) 1_555 1_555 1_555 1_555 yes
C(8B) C(9A) C(7B) C(12B) 1(2) 1_555 1_555 1_555 1_555 yes
C(8B) C(9A) C(9B) C(10B) 95(61) 1_555 1_555 1_555 1_555 yes
C(8B) C(9A) C(9B) C(14B) -84(61) 1_555 1_555 1_555 1_555 yes
C(8B) C(9A) C(10B) C(9B) -178(2) 1_555 1_555 1_555 1_555 yes
C(8B) C(9A) C(10B) C(15B) -179(2) 1_555 1_555 1_555 1_555 yes
C(8B) C(14A) C(9A) C(9B) -178(1) 1_555 1_555 1_555 1_555 yes
C(8B) C(14A) C(9A) C(10B) -175(1) 1_555 1_555 1_555 1_555 yes
C(8B) C(14A) C(9B) C(10B) -10(3) 1_555 1_555 1_555 1_555 yes
C(8B) C(14A) C(9B) C(14B) 177(1) 1_555 1_555 1_555 1_555 yes
C(8B) C(7B) Ru C(9B) 36.8(5) 1_555 1_555 1_555 1_555 yes
C(8B) C(7B) Ru C(10B) 78.9(5) 1_555 1_555 1_555 1_555 yes
C(8B) C(7B) C(7A) C(11B) 129(3) 1_555 1_555 1_555 1_555 yes
C(8B) C(7B) C(8A) C(12B) -170(2) 1_555 1_555 1_555 1_555 yes
C(8B) C(7B) C(9A) C(9B) 178(2) 1_555 1_555 1_555 1_555 yes
C(8B) C(7B) C(9A) C(10B) 178(1) 1_555 1_555 1_555 1_555 yes
C(8B) C(7B) C(13A) C(12B) 179(1) 1_555 1_555 1_555 1_555 yes
C(8B) C(7B) C(6B) C(10B) 0(1) 1_555 1_555 1_555 1_555 yes
C(8B) C(7B) C(6B) C(11B) 180.0 1_555 1_555 1_555 1_555 yes
C(8B) C(9B) Ru C(10B) -117.7(8) 1_555 1_555 1_555 1_555 yes
C(8B) C(9B) C(9A) C(10B) -95(61) 1_555 1_555 1_555 1_555 yes
C(8B) C(9B) C(10A) C(10B) -26(4) 1_555 1_555 1_555 1_555 yes
C(8B) C(9B) C(14A) C(13B) -2(1) 1_555 1_555 1_555 1_555 yes
C(8B) C(9B) C(15A) C(10B) -24(11) 1_555 1_555 1_555 1_555 yes
C(8B) C(9B) C(15A) C(14B) 157(11) 1_555 1_555 1_555 1_555 yes
C(8B) C(9B) C(15A) C(15B) -25(11) 1_555 1_555 1_555 1_555 yes
C(8B) C(9B) C(10B) C(15B) -180.0 1_555 1_555 1_555 1_555 yes
C(8B) C(13B) C(14A) C(9B) 2.1(9) 1_555 1_555 1_555 1_555 yes
C(9B) Ru C(6A) C(10B) -23.5(7) 1_555 1_555 1_555 1_555 yes
C(9B) Ru C(6A) C(11B) 150.0(6) 1_555 1_555 1_555 1_555 yes
C(9B) Ru C(7A) C(11B) -116.9(7) 1_555 1_555 1_555 1_555 yes
C(9B) Ru C(8A) C(12B) -172.6(7) 1_555 1_555 1_555 1_555 yes
C(9B) Ru C(9A) C(10B) -44.0(9) 1_555 1_555 1_555 1_555 yes
C(9B) Ru C(10A) C(10B) 154(1) 1_555 1_555 1_555 1_555 yes
C(9B) Ru C(6B) C(10B) -37.5(5) 1_555 1_555 1_555 1_555 yes
C(9B) Ru C(6B) C(11B) -159.2(8) 1_555 1_555 1_555 1_555 yes
C(9B) Ru C(7B) C(12B) 159.1(9) 1_555 1_555 1_555 1_555 yes
C(9B) Ru C(8B) C(13B) 121(1) 1_555 1_555 1_555 1_555 yes
C(9B) Ru C(10B) C(15B) -122(1) 1_555 1_555 1_555 1_555 yes
C(9B) C(9A) Ru C(10B) 44.0(9) 1_555 1_555 1_555 1_555 yes
C(9B) C(9A) C(8A) C(12B) 165(5) 1_555 1_555 1_555 1_555 yes
C(9B) C(9A) C(10A) C(10B) 165(2) 1_555 1_555 1_555 1_555 yes
C(9B) C(9A) C(14A) C(13B) 178(1) 1_555 1_555 1_555 1_555 yes
C(9B) C(9A) C(7B) C(12B) 179(1) 1_555 1_555 1_555 1_555 yes
C(9B) C(9A) C(8B) C(13B) 84(61) 1_555 1_555 1_555 1_555 yes
C(9B) C(9A) C(10B) C(15B) -1(2) 1_555 1_555 1_555 1_555 yes
C(9B) C(10A) Ru C(10B) -154(1) 1_555 1_555 1_555 1_555 yes
C(9B) C(10A) C(6A) C(10B) -149(3) 1_555 1_555 1_555 1_555 yes
C(9B) C(10A) C(6A) C(11B) -25(4) 1_555 1_555 1_555 1_555 yes
C(9B) C(10A) C(9A) C(10B) -165(2) 1_555 1_555 1_555 1_555 yes
C(9B) C(10A) C(15A) C(10B) 168(1) 1_555 1_555 1_555 1_555 yes
C(9B) C(10A) C(15A) C(14B) -2(1) 1_555 1_555 1_555 1_555 yes
C(9B) C(10A) C(15A) C(15B) 173(1) 1_555 1_555 1_555 1_555 yes
C(9B) C(10A) C(6B) C(10B) -167(2) 1_555 1_555 1_555 1_555 yes
C(9B) C(10A) C(6B) C(11B) -176(1) 1_555 1_555 1_555 1_555 yes
C(9B) C(10A) C(10B) C(15B) -158(3) 1_555 1_555 1_555 1_555 yes
C(9B) C(14A) C(9A) C(10B) 3(1) 1_555 1_555 1_555 1_555 yes
C(9B) C(14A) C(8B) C(13B) -177(1) 1_555 1_555 1_555 1_555 yes
C(9B) C(15A) C(10A) C(10B) -168(1) 1_555 1_555 1_555 1_555 yes
C(9B) C(15A) C(10B) C(15B) -177(1) 1_555 1_555 1_555 1_555 yes
C(9B) C(15A) C(15B) C(10B) 1.4(8) 1_555 1_555 1_555 1_555 yes
C(9B) C(8B) Ru C(10B) 37.3(6) 1_555 1_555 1_555 1_555 yes
C(9B) C(8B) C(8A) C(12B) 175(1) 1_555 1_555 1_555 1_555 yes
C(9B) C(8B) C(9A) C(10B) 94(61) 1_555 1_555 1_555 1_555 yes
C(9B) C(8B) C(14A) C(13B) 177(1) 1_555 1_555 1_555 1_555 yes
C(9B) C(8B) C(7B) C(12B) -180.0 1_555 1_555 1_555 1_555 yes
C(9B) C(10B) C(6A) C(11B) -102(3) 1_555 1_555 1_555 1_555 yes
C(9B) C(10B) C(15A) C(14B) 1.6(9) 1_555 1_555 1_555 1_555 yes
C(9B) C(10B) C(15A) C(15B) 177(1) 1_555 1_555 1_555 1_555 yes
C(9B) C(10B) C(6B) C(11B) -180.0 1_555 1_555 1_555 1_555 yes
C(9B) C(14B) C(15A) C(10B) -1.4(8) 1_555 1_555 1_555 1_555 yes
C(9B) C(14B) C(15A) C(15B) -7(2) 1_555 1_555 1_555 1_555 yes
C(10B) Ru C(6A) C(11B) 173.5(10) 1_555 1_555 1_555 1_555 yes
C(10B) Ru C(7A) C(11B) -79.8(7) 1_555 1_555 1_555 1_555 yes
C(10B) Ru C(8A) C(12B) -131.1(7) 1_555 1_555 1_555 1_555 yes
C(10B) Ru C(6B) C(11B) -121.7(9) 1_555 1_555 1_555 1_555 yes
C(10B) Ru C(7B) C(12B) -158.8(9) 1_555 1_555 1_555 1_555 yes
C(10B) Ru C(8B) C(13B) 158.7(9) 1_555 1_555 1_555 1_555 yes
C(10B) Ru C(9B) C(14B) 120.5(9) 1_555 1_555 1_555 1_555 yes
C(10B) C(6A) C(7A) C(11B) -165(1) 1_555 1_555 1_555 1_555 yes
C(10B) C(6A) C(11A) C(11B) 166(1) 1_555 1_555 1_555 1_555 yes
C(10B) C(6A) C(11A) C(15B) -1(1) 1_555 1_555 1_555 1_555 yes
C(10B) C(6A) C(6B) C(11B) -165(1) 1_555 1_555 1_555 1_555 yes
C(10B) C(9A) C(8A) C(12B) 164(5) 1_555 1_555 1_555 1_555 yes
C(10B) C(9A) C(14A) C(13B) -178(1) 1_555 1_555 1_555 1_555 yes
C(10B) C(9A) C(7B) C(12B) -179(1) 1_555 1_555 1_555 1_555 yes
C(10B) C(9A) C(8B) C(13B) 179(1) 1_555 1_555 1_555 1_555 yes
C(10B) C(9A) C(9B) C(14B) 179(2) 1_555 1_555 1_555 1_555 yes
C(10B) C(10A) C(6A) C(11B) 124(4) 1_555 1_555 1_555 1_555 yes
C(10B) C(10A) C(15A) C(14B) -171(1) 1_555 1_555 1_555 1_555 yes
C(10B) C(10A) C(15A) C(15B) 4(1) 1_555 1_555 1_555 1_555 yes
C(10B) C(10A) C(6B) C(11B) -9(2) 1_555 1_555 1_555 1_555 yes
C(10B) C(10A) C(9B) C(14B) 157(3) 1_555 1_555 1_555 1_555 yes
C(10B) C(15A) C(9B) C(14B) 177(1) 1_555 1_555 1_555 1_555 yes
C(10B) C(6B) C(6A) C(11B) 165(1) 1_555 1_555 1_555 1_555 yes
C(10B) C(6B) C(7A) C(11B) 165(2) 1_555 1_555 1_555 1_555 yes
C(10B) C(6B) C(8A) C(12B) -178.7(9) 1_555 1_555 1_555 1_555 yes
C(10B) C(6B) C(7B) C(12B) 180.0 1_555 1_555 1_555 1_555 yes
C(10B) C(9B) C(14A) C(13B) -13(4) 1_555 1_555 1_555 1_555 yes
C(10B) C(9B) C(15A) C(14B) -177(1) 1_555 1_555 1_555 1_555 yes
C(10B) C(9B) C(15A) C(15B) -1.6(9) 1_555 1_555 1_555 1_555 yes
C(10B) C(9B) C(8B) C(13B) -180.0 1_555 1_555 1_555 1_555 yes
C(10B) C(15B) C(11A) C(11B) -13(1) 1_555 1_555 1_555 1_555 yes
C(10B) C(15B) C(15A) C(14B) 7(2) 1_555 1_555 1_555 1_555 yes
C(11B) C(6A) C(11A) C(15B) -167(1) 1_555 1_555 1_555 1_555 yes
C(11B) C(6A) C(10B) C(15B) 87(3) 1_555 1_555 1_555 1_555 yes
C(11B) C(7A) C(8A) C(12B) -92(5) 1_555 1_555 1_555 1_555 yes
C(11B) C(7A) C(7B) C(12B) -57(4) 1_555 1_555 1_555 1_555 yes
C(11B) C(6B) C(8A) C(12B) 2(1) 1_555 1_555 1_555 1_555 yes
C(11B) C(6B) C(7B) C(12B) 0(1) 1_555 1_555 1_555 1_555 yes
C(11B) C(6B) C(10B) C(15B) 0(2) 1_555 1_555 1_555 1_555 yes
C(13B) C(14A) C(9B) C(14B) 175(1) 1_555 1_555 1_555 1_555 yes
C(13B) C(8B) C(8A) C(12B) -6(2) 1_555 1_555 1_555 1_555 yes
C(13B) C(8B) C(7B) C(12B) 0(1) 1_555 1_555 1_555 1_555 yes
C(13B) C(8B) C(9B) C(14B) 0(1) 1_555 1_555 1_555 1_555 yes
C(14B) C(15A) C(10B) C(15B) -176(1) 1_555 1_555 1_555 1_555 yes
C(14B) C(9B) C(15A) C(15B) 176(1) 1_555 1_555 1_555 1_555 yes
C(14B) C(9B) C(10B) C(15B) 0(1) 1_555 1_555 1_555 1_555 yes
